data_4105711
loop_
_publ_author_name
'Nicolas Delsuc'
'St\'ephane Massip'
'Jean-Michel L\'eger'
'Brice Kauffmann'
'Ivan Huc'

_publ_section_title
;
 Relative Helix-Helix Conformations in Branched Aromatic Oligoamide
 Foldamers
;
_journal_name_full 'Journal of the American Chemical Society'
_journal_page_first 3165
_journal_page_last 3172
_journal_paper_doi 10.1021/ja110677a
_journal_volume 133
_journal_year 2011
_chemical_formula_sum 'C498 H532 Cl34 N70 O87'
_chemical_formula_weight 10095.08
_chemical_name_systematic
; 
 ? 
;
_space_group_IT_number 2
_symmetry_cell_setting triclinic
_symmetry_space_group_name_Hall '-P 1'
_symmetry_space_group_name_H-M 'P -1'
_atom_sites_solution_hydrogens geom
_atom_sites_solution_primary direct
_atom_sites_solution_secondary difmap
_audit_creation_method SHELXL-97
_cell_angle_alpha 70.125(10)
_cell_angle_beta 80.486(9)
_cell_angle_gamma 63.721(10)
_cell_formula_units_Z 2
_cell_length_a 29.831(3)
_cell_length_b 33.225(4)
_cell_length_c 34.490(4)
_cell_measurement_reflns_used 13844
_cell_measurement_temperature 100(2)
_cell_measurement_theta_max 42.35
_cell_measurement_theta_min 1.56
_cell_volume 28821(6)
_computing_data_collection CrysrAlisPro
_computing_structure_refinement 'SHELXL-97 (Sheldrick, 1997)'
_computing_structure_solution 'Superflip, (Palatinus, 2007)'
_diffrn_ambient_temperature 100(2)
_diffrn_measured_fraction_theta_full 0.966
_diffrn_measured_fraction_theta_max 1.56
_diffrn_radiation_source 'micro-focus sealed tube'
_diffrn_radiation_type CuK\a
_diffrn_radiation_wavelength 1.54178
_diffrn_reflns_av_R_equivalents 0.0617
_diffrn_reflns_av_sigmaI/netI 0.1254
_diffrn_reflns_limit_h_max 25
_diffrn_reflns_limit_h_min -25
_diffrn_reflns_limit_k_max 28
_diffrn_reflns_limit_k_min -29
_diffrn_reflns_limit_l_max 30
_diffrn_reflns_limit_l_min -30
_diffrn_reflns_number 107008
_diffrn_reflns_theta_full 42.35
_diffrn_reflns_theta_max 42.35
_diffrn_reflns_theta_min 1.56
_exptl_absorpt_coefficient_mu 2.053
_exptl_absorpt_correction_T_max 0.9931
_exptl_absorpt_correction_T_min 0.9661
_exptl_absorpt_correction_type multi-scan
_exptl_crystal_colour yellow
_exptl_crystal_density_diffrn 1.163
_exptl_crystal_description plate
_exptl_crystal_F_000 10568
_exptl_crystal_size_max 0.15
_exptl_crystal_size_mid 0.08
_exptl_crystal_size_min 0.03
_refine_diff_density_max 1.637
_refine_diff_density_min -0.805
_refine_diff_density_rms 0.166
_refine_ls_extinction_method none
_refine_ls_goodness_of_fit_ref 1.139
_refine_ls_hydrogen_treatment constr
_refine_ls_matrix_type full
_refine_ls_number_parameters 6358
_refine_ls_number_reflns 38871
_refine_ls_number_restraints 6226
_refine_ls_restrained_S_all 1.080
_refine_ls_R_factor_all 0.3196
_refine_ls_R_factor_gt 0.2117
_refine_ls_shift/su_max 0.259
_refine_ls_shift/su_mean 0.013
_refine_ls_structure_factor_coef Fsqd
_refine_ls_weighting_details 'calc w=1/[\s^2^(Fo^2^)+(0.3800P)^2^+15.5000P] where P=(Fo^2^+2Fc^2^)/3'
_refine_ls_weighting_scheme calc
_refine_ls_wR_factor_gt 0.5216
_refine_ls_wR_factor_ref 0.5839
_reflns_number_gt 13844
_reflns_number_total 38871
_reflns_threshold_expression >2sigma(I)
_cod_data_source_file ja110677a_si_002.cif
_cod_data_source_block nd06ox
_cod_original_cell_volume 28822(5)
_cod_database_code 4105711

loop_
_symmetry_equiv_pos_as_xyz
'x, y, z'
'-x, -y, -z'

loop_
_atom_site_label
_atom_site_type_symbol
_atom_site_fract_x
_atom_site_fract_y
_atom_site_fract_z
_atom_site_U_iso_or_equiv
_atom_site_adp_type
_atom_site_occupancy
_atom_site_symmetry_multiplicity
_atom_site_calc_flag
_atom_site_refinement_flags
_atom_site_disorder_assembly
_atom_site_disorder_group
C1_1 C 0.8603(9) 0.2971(9) 0.3285(8) 0.100(5) Uani 1 1 d U . .
H1A_1 H 0.8598 0.2994 0.3558 0.120 Uiso 1 1 calc R . .
H1B_1 H 0.8346 0.2868 0.3279 0.120 Uiso 1 1 calc R . .
N2_1 N 0.9063(8) 0.2639(8) 0.3209(6) 0.100(5) Uani 1 1 d U . .
H2_1 H 0.9245 0.2741 0.3017 0.120 Uiso 1 1 calc R . .
C3_1 C 0.9256(12) 0.2182(12) 0.3401(10) 0.101(5) Uani 1 1 d U . .
O4_1 O 0.9004(6) 0.1986(6) 0.3679(6) 0.109(5) Uani 1 1 d U . .
C5_1 C 0.9745(11) 0.1909(10) 0.3229(9) 0.095(5) Uani 1 1 d U . .
N6_1 N 0.9997(8) 0.2118(7) 0.2994(6) 0.089(4) Uani 1 1 d U . .
C7_1 C 1.0418(11) 0.1859(10) 0.2859(8) 0.093(5) Uani 1 1 d U . .
C8_1 C 1.0640(11) 0.1355(10) 0.2954(9) 0.099(5) Uani 1 1 d U . .
C9_1 C 1.0356(12) 0.1129(11) 0.3254(9) 0.110(5) Uani 1 1 d U . .
C10_1 C 0.9922(10) 0.1408(9) 0.3388(8) 0.102(5) Uani 1 1 d U . .
H10_1 H 0.9733 0.1276 0.3586 0.122 Uiso 1 1 calc R . .
O11_1 O 1.0583(7) 0.0654(7) 0.3360(6) 0.126(5) Uani 1 1 d DU . .
C12_1 C 1.0303(11) 0.0423(10) 0.3658(9) 0.160(7) Uani 1 1 d DU . .
H12A_1 H 0.9984 0.0508 0.3547 0.192 Uiso 1 1 calc R . .
H12B_1 H 1.0240 0.0515 0.3908 0.192 Uiso 1 1 calc R . .
C13_1 C 1.0621(12) -0.0104(10) 0.3751(9) 0.184(8) Uani 1 1 d DU . .
H13_1 H 1.0719 -0.0205 0.3502 0.220 Uiso 1 1 calc R . .
C14_1 C 1.0251(10) -0.0282(11) 0.4025(11) 0.187(9) Uani 1 1 d DU . .
H14A_1 H 0.9974 -0.0204 0.3863 0.281 Uiso 1 1 calc R . .
H14B_1 H 1.0131 -0.0138 0.4242 0.281 Uiso 1 1 calc R . .
H14C_1 H 1.0414 -0.0618 0.4142 0.281 Uiso 1 1 calc R . .
C15_1 C 1.1062(10) -0.0221(12) 0.3991(11) 0.196(10) Uani 1 1 d DU . .
H15A_1 H 1.1290 -0.0108 0.3810 0.294 Uiso 1 1 calc R . .
H15B_1 H 1.1228 -0.0556 0.4110 0.294 Uiso 1 1 calc R . .
H15C_1 H 1.0949 -0.0074 0.4206 0.294 Uiso 1 1 calc R . .
C16_1 C 1.0713(10) 0.2095(10) 0.2552(8) 0.091(5) Uani 1 1 d U . .
C17_1 C 1.1128(10) 0.1844(9) 0.2394(8) 0.097(5) Uani 1 1 d U . .
H17_1 H 1.1290 0.2002 0.2191 0.116 Uiso 1 1 calc R . .
C18_1 C 1.1350(10) 0.1338(9) 0.2513(8) 0.097(5) Uani 1 1 d U . .
H18_1 H 1.1659 0.1177 0.2403 0.117 Uiso 1 1 calc R . .
C19_1 C 1.1112(10) 0.1108(10) 0.2778(8) 0.098(5) Uani 1 1 d U . .
H19_1 H 1.1250 0.0781 0.2853 0.117 Uiso 1 1 calc R . .
N20_1 N 1.0503(7) 0.2567(7) 0.2501(6) 0.096(5) Uani 1 1 d U . .
H20_1 H 1.0241 0.2672 0.2649 0.116 Uiso 1 1 calc R . .
C21_1 C 1.0670(11) 0.2904(11) 0.2229(10) 0.102(5) Uani 1 1 d U . .
O22_1 O 1.1003(7) 0.2829(6) 0.1975(6) 0.110(5) Uani 1 1 d U . .
C23_1 C 1.0389(10) 0.3365(10) 0.2287(9) 0.097(5) Uani 1 1 d U . .
N24_1 N 1.0086(7) 0.3370(7) 0.2636(7) 0.089(4) Uani 1 1 d U . .
C25_1 C 0.9793(10) 0.3822(10) 0.2687(9) 0.094(5) Uani 1 1 d U . .
C26_1 C 0.9791(10) 0.4246(10) 0.2394(9) 0.099(5) Uani 1 1 d U . .
C27_1 C 1.0164(11) 0.4137(11) 0.2080(9) 0.108(5) Uani 1 1 d U . .
C28_1 C 1.0430(10) 0.3753(10) 0.1992(9) 0.100(5) Uani 1 1 d U . .
H28_1 H 1.0630 0.3737 0.1755 0.121 Uiso 1 1 calc R . .
O29_1 O 1.0156(7) 0.4585(6) 0.1821(6) 0.127(5) Uani 1 1 d DU . .
C30_1 C 1.0512(11) 0.4593(10) 0.1485(9) 0.145(6) Uani 1 1 d DU . .
H30A_1 H 1.0399 0.4560 0.1254 0.174 Uiso 1 1 calc R . .
H30B_1 H 1.0833 0.4331 0.1570 0.174 Uiso 1 1 calc R . .
C31_1 C 1.0568(11) 0.5056(9) 0.1354(9) 0.160(7) Uani 1 1 d DU . .
H31_1 H 1.0804 0.5065 0.1121 0.192 Uiso 1 1 calc R . .
C32_1 C 1.0742(10) 0.5129(10) 0.1703(8) 0.152(8) Uani 1 1 d DU . .
H32A_1 H 1.1065 0.4881 0.1791 0.228 Uiso 1 1 calc R . .
H32B_1 H 1.0508 0.5125 0.1930 0.228 Uiso 1 1 calc R . .
H32C_1 H 1.0764 0.5427 0.1610 0.228 Uiso 1 1 calc R . .
C33_1 C 1.0050(10) 0.5447(11) 0.1222(9) 0.176(9) Uani 1 1 d DU . .
H33A_1 H 0.9928 0.5392 0.1013 0.263 Uiso 1 1 calc R . .
H33B_1 H 1.0071 0.5746 0.1114 0.263 Uiso 1 1 calc R . .
H33C_1 H 0.9824 0.5450 0.1455 0.263 Uiso 1 1 calc R . .
C34_1 C 0.9498(9) 0.3809(10) 0.3075(9) 0.086(4) Uani 1 1 d U . .
C35_1 C 0.9167(9) 0.4234(9) 0.3120(8) 0.094(5) Uani 1 1 d U . .
H35_1 H 0.8957 0.4241 0.3352 0.113 Uiso 1 1 calc R . .
C36_1 C 0.9133(10) 0.4655(10) 0.2831(8) 0.098(5) Uani 1 1 d U . .
H36_1 H 0.8887 0.4936 0.2865 0.117 Uiso 1 1 calc R . .
C37_1 C 0.9450(10) 0.4667(9) 0.2499(9) 0.103(5) Uani 1 1 d U . .
H37_1 H 0.9447 0.4955 0.2334 0.123 Uiso 1 1 calc R . .
N38_1 N 0.9566(7) 0.3387(7) 0.3342(7) 0.092(4) Uani 1 1 d U . .
H38_1 H 0.9790 0.3152 0.3269 0.110 Uiso 1 1 calc R . .
C39_1 C 0.9331(11) 0.3270(11) 0.3719(10) 0.095(5) Uani 1 1 d U . .
O40_1 O 0.8975(6) 0.3561(6) 0.3843(5) 0.104(5) Uani 1 1 d U . .
C41_1 C 0.9573(12) 0.2784(11) 0.3927(9) 0.096(5) Uani 1 1 d U . .
N42_1 N 0.9984(8) 0.2523(8) 0.3817(6) 0.091(4) Uani 1 1 d U . .
C43_1 C 1.0177(11) 0.2060(11) 0.4010(9) 0.102(5) Uani 1 1 d U . .
C44_1 C 0.9886(12) 0.1855(11) 0.4329(9) 0.111(5) Uani 1 1 d U . .
C45_1 C 0.9434(13) 0.2134(13) 0.4457(11) 0.123(5) Uani 1 1 d U . .
C46_1 C 0.9261(11) 0.2598(10) 0.4257(9) 0.111(5) Uani 1 1 d U . .
H46_1 H 0.8947 0.2803 0.4324 0.133 Uiso 1 1 calc R . .
O47_1 O 0.9198(9) 0.1905(8) 0.4761(7) 0.151(5) Uani 1 1 d DU . .
C48_1 C 0.8735(11) 0.2223(11) 0.4888(10) 0.176(7) Uani 1 1 d DU . .
H48A_1 H 0.8531 0.2441 0.4650 0.212 Uiso 1 1 calc R . .
H48B_1 H 0.8796 0.2402 0.5027 0.212 Uiso 1 1 calc R . .
C49_1 C 0.8464(13) 0.1933(12) 0.5181(9) 0.200(8) Uani 1 1 d DU . .
H49_1 H 0.8400 0.1765 0.5027 0.240 Uiso 1 1 calc R . .
C50_1 C 0.8780(11) 0.1574(12) 0.5540(11) 0.218(10) Uani 1 1 d DU . .
H50A_1 H 0.9087 0.1368 0.5443 0.327 Uiso 1 1 calc R . .
H50B_1 H 0.8603 0.1394 0.5713 0.327 Uiso 1 1 calc R . .
H50C_1 H 0.8851 0.1730 0.5696 0.327 Uiso 1 1 calc R . .
C51_1 C 0.7964(11) 0.2250(11) 0.5325(11) 0.201(10) Uani 1 1 d DU . .
H51A_1 H 0.7768 0.2478 0.5089 0.302 Uiso 1 1 calc R . .
H51B_1 H 0.8017 0.2409 0.5487 0.302 Uiso 1 1 calc R . .
H51C_1 H 0.7790 0.2064 0.5488 0.302 Uiso 1 1 calc R . .
C52_1 C 1.0658(11) 0.1780(10) 0.3861(9) 0.103(5) Uani 1 1 d U . .
C53_1 C 1.0867(11) 0.1263(9) 0.4039(9) 0.107(5) Uani 1 1 d U . .
H53_1 H 1.1179 0.1069 0.3958 0.129 Uiso 1 1 calc R . .
C54_1 C 1.0575(12) 0.1084(10) 0.4332(9) 0.113(6) Uani 1 1 d U . .
H54_1 H 1.0714 0.0758 0.4442 0.136 Uiso 1 1 calc R . .
C55_1 C 1.0125(11) 0.1307(10) 0.4482(9) 0.119(6) Uani 1 1 d U . .
H55_1 H 0.9959 0.1141 0.4672 0.142 Uiso 1 1 calc R . .
N56_1 N 1.0918(8) 0.2015(7) 0.3577(7) 0.099(5) Uani 1 1 d U . .
H56_1 H 1.0769 0.2317 0.3514 0.119 Uiso 1 1 calc R . .
C57_1 C 1.1352(12) 0.1855(12) 0.3386(10) 0.108(5) Uani 1 1 d U . .
O58_1 O 1.1601(6) 0.1436(6) 0.3422(6) 0.118(5) Uani 1 1 d U . .
C59_1 C 1.1503(10) 0.2211(10) 0.3098(9) 0.103(5) Uani 1 1 d U . .
N60_1 N 1.1246(7) 0.2655(8) 0.3128(7) 0.098(5) Uani 1 1 d U . .
C61_1 C 1.1364(10) 0.2998(11) 0.2875(9) 0.099(5) Uani 1 1 d U . .
C62_1 C 1.1777(10) 0.2917(11) 0.2546(10) 0.114(5) Uani 1 1 d U . .
C63_1 C 1.1996(12) 0.2450(13) 0.2548(11) 0.130(5) Uani 1 1 d U . .
C64_1 C 1.1906(11) 0.2095(11) 0.2804(10) 0.120(6) Uani 1 1 d U . .
H64_1 H 1.2092 0.1787 0.2795 0.144 Uiso 1 1 calc R . .
O65_1 O 1.2364(8) 0.2379(7) 0.2234(7) 0.156(5) Uani 1 1 d DU . .
C66_1 C 1.2657(12) 0.1928(10) 0.2175(11) 0.183(7) Uani 1 1 d DU . .
H66A_1 H 1.2447 0.1768 0.2190 0.219 Uiso 1 1 calc R . .
H66B_1 H 1.2910 0.1733 0.2384 0.219 Uiso 1 1 calc R . .
C67_1 C 1.2907(11) 0.2018(12) 0.1738(12) 0.213(9) Uani 1 1 d DU . .
H67_1 H 1.2660 0.2237 0.1524 0.255 Uiso 1 1 calc R . .
C68_1 C 1.3193(13) 0.1536(11) 0.1671(12) 0.220(10) Uani 1 1 d DU . .
H68A_1 H 1.2962 0.1410 0.1663 0.331 Uiso 1 1 calc R . .
H68B_1 H 1.3421 0.1328 0.1892 0.331 Uiso 1 1 calc R . .
H68C_1 H 1.3377 0.1567 0.1414 0.331 Uiso 1 1 calc R . .
C69_1 C 1.3303(14) 0.2194(12) 0.1746(13) 0.236(10) Uani 1 1 d DU . .
H69A_1 H 1.3144 0.2485 0.1813 0.354 Uiso 1 1 calc R . .
H69B_1 H 1.3464 0.2244 0.1480 0.354 Uiso 1 1 calc R . .
H69C_1 H 1.3547 0.1963 0.1950 0.354 Uiso 1 1 calc R . .
C70_1 C 1.1149(9) 0.3460(10) 0.2881(9) 0.092(5) Uani 1 1 d U . .
C71_1 C 1.1224(9) 0.3815(10) 0.2623(8) 0.096(5) Uani 1 1 d U . .
H71_1 H 1.1045 0.4115 0.2650 0.115 Uiso 1 1 calc R . .
C72_1 C 1.1585(9) 0.3738(10) 0.2300(9) 0.103(5) Uani 1 1 d U . .
H72_1 H 1.1633 0.3993 0.2112 0.123 Uiso 1 1 calc R . .
C73_1 C 1.1837(10) 0.3341(11) 0.2260(9) 0.113(6) Uani 1 1 d U . .
H73_1 H 1.2071 0.3307 0.2045 0.136 Uiso 1 1 calc R . .
N74_1 N 1.0795(6) 0.3502(6) 0.3238(6) 0.083(4) Uani 1 1 d U . .
H74_1 H 1.0768 0.3249 0.3391 0.099 Uiso 1 1 calc R . .
C75_1 C 1.0504(9) 0.3907(10) 0.3352(8) 0.078(4) Uani 1 1 d U . .
O76_1 O 1.0471(5) 0.4299(5) 0.3144(5) 0.080(4) Uani 1 1 d U . .
C77_1 C 1.0236(9) 0.3795(9) 0.3759(8) 0.073(4) Uani 1 1 d U . .
N78_1 N 1.0384(6) 0.3355(6) 0.3985(6) 0.071(4) Uani 1 1 d U . .
C79_1 C 1.0105(9) 0.3281(8) 0.4339(8) 0.073(4) Uani 1 1 d U . .
C80_1 C 0.9699(9) 0.3647(8) 0.4463(8) 0.076(4) Uani 1 1 d U . .
C81_1 C 0.9581(10) 0.4107(9) 0.4227(8) 0.082(4) Uani 1 1 d U . .
C82_1 C 0.9870(8) 0.4196(8) 0.3850(7) 0.078(5) Uani 1 1 d U . .
H82_1 H 0.9815 0.4499 0.3682 0.093 Uiso 1 1 calc R . .
O83_1 O 0.9217(6) 0.4439(5) 0.4367(5) 0.091(4) Uani 1 1 d DU . .
C84_1 C 0.9108(9) 0.4917(6) 0.4114(7) 0.103(5) Uani 1 1 d DU . .
H84A_1 H 0.8981 0.4975 0.3850 0.123 Uiso 1 1 calc R . .
H84B_1 H 0.9407 0.4974 0.4067 0.123 Uiso 1 1 calc R . .
C85_1 C 0.8719(10) 0.5235(7) 0.4344(7) 0.119(6) Uani 1 1 d DU . .
H85_1 H 0.8427 0.5160 0.4401 0.143 Uiso 1 1 calc R . .
C86_1 C 0.8561(10) 0.5739(7) 0.4079(7) 0.127(7) Uani 1 1 d DU . .
H86A_1 H 0.8419 0.5783 0.3829 0.190 Uiso 1 1 calc R . .
H86B_1 H 0.8847 0.5813 0.4012 0.190 Uiso 1 1 calc R . .
H86C_1 H 0.8316 0.5943 0.4225 0.190 Uiso 1 1 calc R . .
C87_1 C 0.8926(10) 0.5155(8) 0.4747(7) 0.136(8) Uani 1 1 d DU . .
H87A_1 H 0.9020 0.4833 0.4911 0.205 Uiso 1 1 calc R . .
H87B_1 H 0.8676 0.5357 0.4893 0.205 Uiso 1 1 calc R . .
H87C_1 H 0.9214 0.5225 0.4694 0.205 Uiso 1 1 calc R . .
C88_1 C 1.0255(9) 0.2808(8) 0.4598(8) 0.077(4) Uani 1 1 d U . .
C89_1 C 0.9984(8) 0.2705(8) 0.4946(7) 0.081(5) Uani 1 1 d U . .
H89_1 H 1.0078 0.2395 0.5111 0.097 Uiso 1 1 calc R . .
C90_1 C 0.9555(8) 0.3073(8) 0.5060(7) 0.082(5) Uani 1 1 d U . .
H90_1 H 0.9371 0.2998 0.5297 0.098 Uiso 1 1 calc R . .
C91_1 C 0.9419(9) 0.3518(9) 0.4828(7) 0.085(5) Uani 1 1 d U . .
H91_1 H 0.9138 0.3752 0.4904 0.102 Uiso 1 1 calc R . .
N92_1 N 1.0705(7) 0.2482(6) 0.4484(6) 0.077(4) Uani 1 1 d U . .
H92_1 H 1.0843 0.2592 0.4260 0.092 Uiso 1 1 calc R . .
C93_1 C 1.0957(10) 0.2010(10) 0.4682(9) 0.082(5) Uani 1 1 d U . .
O94_1 O 1.0816(6) 0.1797(5) 0.4978(5) 0.094(5) Uani 1 1 d U . .
C95_1 C 1.1440(9) 0.1805(9) 0.4472(8) 0.084(4) Uani 1 1 d U . .
N96_1 N 1.1632(7) 0.2081(7) 0.4204(6) 0.085(4) Uani 1 1 d U . .
C97_1 C 1.2088(10) 0.1896(9) 0.4002(8) 0.089(5) Uani 1 1 d U . .
C98_1 C 1.2332(11) 0.1376(9) 0.4080(9) 0.099(5) Uani 1 1 d U . .
C99_1 C 1.2087(12) 0.1132(10) 0.4362(10) 0.110(5) Uani 1 1 d U . .
C100_1 C 1.1696(9) 0.1312(8) 0.4564(8) 0.092(5) Uani 1 1 d U . .
H100_1 H 1.1578 0.1118 0.4775 0.110 Uiso 1 1 calc R . .
O101_1 O 1.2378(7) 0.0622(7) 0.4432(7) 0.146(5) Uani 1 1 d DU . .
C102_1 C 1.2160(12) 0.0342(9) 0.4752(10) 0.185(8) Uani 1 1 d DU . .
H10A_1 H 1.1803 0.0481 0.4711 0.222 Uiso 1 1 calc R . .
H10B_1 H 1.2211 0.0356 0.5017 0.222 Uiso 1 1 calc R . .
C103_1 C 1.2377(14) -0.0174(10) 0.4764(10) 0.224(9) Uani 1 1 d DU . .
H103_1 H 1.2428 -0.0224 0.4493 0.269 Uiso 1 1 calc R . .
C104_1 C 1.2850(12) -0.0285(12) 0.4963(12) 0.238(11) Uani 1 1 d DU . .
H10C_1 H 1.3009 -0.0091 0.4788 0.357 Uiso 1 1 calc R . .
H10D_1 H 1.3072 -0.0611 0.5003 0.357 Uiso 1 1 calc R . .
H10E_1 H 1.2768 -0.0225 0.5225 0.357 Uiso 1 1 calc R . .
C105_1 C 1.2091(12) -0.0431(12) 0.5078(12) 0.237(11) Uani 1 1 d DU . .
H10F_1 H 1.1766 -0.0328 0.4974 0.355 Uiso 1 1 calc R . .
H10G_1 H 1.2055 -0.0362 0.5333 0.355 Uiso 1 1 calc R . .
H10H_1 H 1.2272 -0.0764 0.5124 0.355 Uiso 1 1 calc R . .
C106_1 C 1.2281(10) 0.2189(10) 0.3740(8) 0.090(5) Uani 1 1 d U . .
C107_1 C 1.2697(9) 0.2021(9) 0.3516(8) 0.099(5) Uani 1 1 d U . .
H107_1 H 1.2831 0.2221 0.3333 0.119 Uiso 1 1 calc R . .
C108_1 C 1.2928(10) 0.1528(9) 0.3567(9) 0.104(6) Uani 1 1 d U . .
H108_1 H 1.3209 0.1402 0.3410 0.125 Uiso 1 1 calc R . .
C109_1 C 1.2733(10) 0.1246(10) 0.3849(9) 0.106(6) Uani 1 1 d U . .
H109_1 H 1.2903 0.0925 0.3881 0.127 Uiso 1 1 calc R . .
N110_1 N 1.2028(7) 0.2655(7) 0.3740(6) 0.091(4) Uani 1 1 d U . .
H110_1 H 1.1776 0.2713 0.3907 0.109 Uiso 1 1 calc R . .
C111_1 C 1.2128(10) 0.3042(10) 0.3504(9) 0.093(5) Uani 1 1 d U . .
O112_1 O 1.2459(6) 0.3027(6) 0.3235(5) 0.104(5) Uani 1 1 d U . .
C113_1 C 1.1800(9) 0.3475(10) 0.3626(9) 0.087(5) Uani 1 1 d U . .
N114_1 N 1.1562(7) 0.3409(6) 0.3985(6) 0.078(4) Uani 1 1 d U . .
C115_1 C 1.1234(8) 0.3814(9) 0.4091(8) 0.077(4) Uani 1 1 d U . .
C116_1 C 1.1170(9) 0.4276(9) 0.3831(8) 0.079(4) Uani 1 1 d U . .
C117_1 C 1.1459(9) 0.4290(10) 0.3453(8) 0.085(4) Uani 1 1 d U . .
C118_1 C 1.1763(8) 0.3908(8) 0.3352(8) 0.082(5) Uani 1 1 d U . .
H118_1 H 1.1946 0.3926 0.3105 0.098 Uiso 1 1 calc R . .
O119_1 O 1.1363(6) 0.4741(6) 0.3219(6) 0.104(4) Uani 1 1 d DU . .
C120_1 C 1.1553(10) 0.4795(8) 0.2802(7) 0.118(6) Uani 1 1 d DU . .
H12C_1 H 1.1467 0.4618 0.2677 0.142 Uiso 1 1 calc R . .
H12D_1 H 1.1914 0.4681 0.2797 0.142 Uiso 1 1 calc R . .
C121_1 C 1.1312(9) 0.5318(8) 0.2571(9) 0.128(6) Uani 1 1 d DU . .
H121_1 H 1.1397 0.5365 0.2276 0.154 Uiso 1 1 calc R . .
C122_1 C 1.0750(8) 0.5521(9) 0.2628(8) 0.130(7) Uani 1 1 d DU . .
H12E_1 H 1.0615 0.5371 0.2515 0.195 Uiso 1 1 calc R . .
H12F_1 H 1.0611 0.5853 0.2488 0.195 Uiso 1 1 calc R . .
H12G_1 H 1.0666 0.5468 0.2916 0.195 Uiso 1 1 calc R . .
C123_1 C 1.1527(8) 0.5557(9) 0.2737(8) 0.136(7) Uani 1 1 d DU . .
H12H_1 H 1.1884 0.5427 0.2698 0.204 Uiso 1 1 calc R . .
H12I_1 H 1.1447 0.5509 0.3025 0.204 Uiso 1 1 calc R . .
H12J_1 H 1.1388 0.5888 0.2593 0.204 Uiso 1 1 calc R . .
C124_1 C 1.0975(8) 0.3749(9) 0.4488(8) 0.075(4) Uani 1 1 d U . .
C125_1 C 1.0654(8) 0.4126(8) 0.4609(7) 0.079(5) Uani 1 1 d U . .
H125_1 H 1.0485 0.4095 0.4861 0.094 Uiso 1 1 calc R . .
C126_1 C 1.0590(9) 0.4587(8) 0.4320(8) 0.083(5) Uani 1 1 d U . .
H126_1 H 1.0356 0.4856 0.4384 0.099 Uiso 1 1 calc R . .
C127_1 C 1.0852(8) 0.4637(8) 0.3970(8) 0.079(5) Uani 1 1 d U . .
H127_1 H 1.0812 0.4939 0.3812 0.095 Uiso 1 1 calc R . .
N128_1 N 1.1090(6) 0.3281(6) 0.4726(6) 0.076(4) Uani 1 1 d U . .
H128_1 H 1.1323 0.3062 0.4636 0.091 Uiso 1 1 calc R . .
C129_1 C 1.0859(10) 0.3148(9) 0.5091(9) 0.076(4) Uani 1 1 d U . .
O130_1 O 1.0489(6) 0.3402(5) 0.5234(5) 0.084(4) Uani 1 1 d U . .
C131_1 C 1.1119(10) 0.2604(8) 0.5295(8) 0.080(4) Uani 1 1 d U . .
N132_1 N 1.1552(7) 0.2381(7) 0.5116(6) 0.082(4) Uani 1 1 d U . .
C133_1 C 1.1790(10) 0.1909(9) 0.5333(8) 0.084(4) Uani 1 1 d U . .
C134_1 C 1.1588(9) 0.1709(9) 0.5701(8) 0.086(5) Uani 1 1 d U . .
C135_1 C 1.1103(10) 0.1957(9) 0.5857(9) 0.087(5) Uani 1 1 d U . .
C136_1 C 1.0881(9) 0.2431(8) 0.5648(8) 0.079(5) Uani 1 1 d U . .
H136_1 H 1.0580 0.2628 0.5741 0.095 Uiso 1 1 calc R . .
O137_1 O 1.0940(6) 0.1720(5) 0.6202(5) 0.097(4) Uani 1 1 d DU . .
C138_1 C 1.0464(8) 0.1987(8) 0.6354(8) 0.110(6) Uani 1 1 d DU . .
H13A_1 H 1.0219 0.2144 0.6137 0.132 Uiso 1 1 calc R . .
H13B_1 H 1.0484 0.2224 0.6445 0.132 Uiso 1 1 calc R . .
C139_1 C 1.0309(8) 0.1647(9) 0.6716(7) 0.124(6) Uani 1 1 d DU . .
H139_1 H 1.0304 0.1400 0.6625 0.149 Uiso 1 1 calc R . .
C140_1 C 0.9789(7) 0.1926(9) 0.6864(8) 0.135(8) Uani 1 1 d DU . .
H14D_1 H 0.9554 0.2051 0.6649 0.202 Uiso 1 1 calc R . .
H14E_1 H 0.9791 0.2181 0.6936 0.202 Uiso 1 1 calc R . .
H14F_1 H 0.9695 0.1724 0.7102 0.202 Uiso 1 1 calc R . .
C141_1 C 1.0674(8) 0.1430(9) 0.7058(8) 0.130(7) Uani 1 1 d DU . .
H14G_1 H 1.1004 0.1267 0.6959 0.195 Uiso 1 1 calc R . .
H14H_1 H 1.0583 0.1211 0.7282 0.195 Uiso 1 1 calc R . .
H14I_1 H 1.0669 0.1672 0.7153 0.195 Uiso 1 1 calc R . .
C142_1 C 1.2256(10) 0.1649(9) 0.5192(8) 0.086(4) Uani 1 1 d U . .
C143_1 C 1.2502(9) 0.1156(8) 0.5391(8) 0.093(5) Uani 1 1 d U . .
H143_1 H 1.2803 0.0975 0.5285 0.112 Uiso 1 1 calc R . .
C144_1 C 1.2290(9) 0.0946(9) 0.5747(8) 0.096(5) Uani 1 1 d U . .
H144_1 H 1.2446 0.0623 0.5873 0.115 Uiso 1 1 calc R . .
C145_1 C 1.1829(9) 0.1227(8) 0.5920(8) 0.090(5) Uani 1 1 d U . .
H145_1 H 1.1696 0.1094 0.6167 0.108 Uiso 1 1 calc R . .
N146_1 N 1.2528(9) 0.1816(9) 0.4822(7) 0.092(4) Uani 1 1 d U . .
O147_1 O 1.2851(6) 0.1535(6) 0.4676(5) 0.102(5) Uani 1 1 d U . .
O148_1 O 1.2398(6) 0.2237(6) 0.4701(5) 0.095(4) Uani 1 1 d U . .
C201_2 C 0.8998(9) 0.3846(8) 0.1988(8) 0.094(5) Uani 1 1 d U . .
H20A_2 H 0.9242 0.3962 0.1997 0.113 Uiso 1 1 calc R . .
H20B_2 H 0.8796 0.4052 0.1746 0.113 Uiso 1 1 calc R . .
N202_2 N 0.9261(7) 0.3376(6) 0.1946(6) 0.090(4) Uani 1 1 d U . .
H202_2 H 0.9162 0.3169 0.2109 0.108 Uiso 1 1 calc R . .
C203_2 C 0.9619(11) 0.3230(10) 0.1701(10) 0.093(5) Uani 1 1 d U . .
O204_2 O 0.9797(6) 0.3496(6) 0.1422(5) 0.104(5) Uani 1 1 d U . .
C205_2 C 0.9857(10) 0.2715(9) 0.1736(9) 0.094(5) Uani 1 1 d U . .
N206_2 N 0.9635(7) 0.2467(7) 0.1981(6) 0.084(4) Uani 1 1 d U . .
C207_2 C 0.9854(9) 0.1978(9) 0.2048(8) 0.086(4) Uani 1 1 d U . .
C208_2 C 1.0292(10) 0.1757(10) 0.1851(8) 0.094(5) Uani 1 1 d U . .
C209_2 C 1.0500(11) 0.2081(11) 0.1550(9) 0.108(5) Uani 1 1 d U . .
C210_2 C 1.0303(9) 0.2533(9) 0.1499(8) 0.101(5) Uani 1 1 d U . .
H210_2 H 1.0443 0.2728 0.1317 0.122 Uiso 1 1 calc R . .
O211_2 O 1.0948(7) 0.1838(7) 0.1366(6) 0.130(5) Uani 1 1 d DU . .
C212_2 C 1.1205(10) 0.2107(10) 0.1115(10) 0.161(7) Uani 1 1 d DU . .
H21A_2 H 1.1269 0.2274 0.1266 0.194 Uiso 1 1 calc R . .
H21B_2 H 1.1016 0.2331 0.0871 0.194 Uiso 1 1 calc R . .
C213_2 C 1.1700(9) 0.1730(11) 0.1001(10) 0.195(8) Uani 1 1 d DU . .
H213_2 H 1.1634 0.1577 0.0832 0.234 Uiso 1 1 calc R . .
C214_2 C 1.1972(12) 0.1370(11) 0.1390(9) 0.206(10) Uani 1 1 d DU . .
H21C_2 H 1.1778 0.1200 0.1543 0.309 Uiso 1 1 calc R . .
H21D_2 H 1.2020 0.1528 0.1556 0.309 Uiso 1 1 calc R . .
H21E_2 H 1.2292 0.1154 0.1317 0.309 Uiso 1 1 calc R . .
C215_2 C 1.2013(12) 0.1991(11) 0.0763(10) 0.212(10) Uani 1 1 d DU . .
H21F_2 H 1.1845 0.2220 0.0516 0.318 Uiso 1 1 calc R . .
H21G_2 H 1.2331 0.1772 0.0692 0.318 Uiso 1 1 calc R . .
H21H_2 H 1.2064 0.2146 0.0930 0.318 Uiso 1 1 calc R . .
C216_2 C 0.9606(10) 0.1715(9) 0.2326(8) 0.084(5) Uani 1 1 d U . .
C217_2 C 0.9807(9) 0.1254(8) 0.2404(7) 0.089(5) Uani 1 1 d U . .
H217_2 H 0.9656 0.1071 0.2591 0.106 Uiso 1 1 calc R . .
C218_2 C 1.0254(10) 0.1048(10) 0.2198(8) 0.098(6) Uani 1 1 d U . .
H218_2 H 1.0390 0.0722 0.2256 0.117 Uiso 1 1 calc R . .
C219_2 C 1.0497(10) 0.1265(9) 0.1936(8) 0.098(5) Uani 1 1 d U . .
H219_2 H 1.0792 0.1104 0.1809 0.118 Uiso 1 1 calc R . .
N220_2 N 0.9147(7) 0.1992(6) 0.2467(6) 0.080(4) Uani 1 1 d U . .
H220_2 H 0.9064 0.2290 0.2377 0.096 Uiso 1 1 calc R . .
C221_2 C 0.8817(10) 0.1858(9) 0.2724(8) 0.084(5) Uani 1 1 d U . .
O222_2 O 0.8905(6) 0.1443(5) 0.2920(5) 0.092(4) Uani 1 1 d U . .
C223_2 C 0.8322(9) 0.2269(8) 0.2780(8) 0.078(4) Uani 1 1 d U . .
N224_2 N 0.8247(7) 0.2668(6) 0.2487(5) 0.073(4) Uani 1 1 d U . .
C225_2 C 0.7825(9) 0.3050(8) 0.2510(7) 0.073(4) Uani 1 1 d U . .
C226_2 C 0.7460(9) 0.3021(8) 0.2828(8) 0.081(4) Uani 1 1 d U . .
C227_2 C 0.7568(11) 0.2576(10) 0.3109(8) 0.093(5) Uani 1 1 d U . .
C228_2 C 0.7986(9) 0.2203(8) 0.3090(8) 0.084(5) Uani 1 1 d U . .
H228_2 H 0.8049 0.1908 0.3279 0.101 Uiso 1 1 calc R . .
O229_2 O 0.7191(7) 0.2559(6) 0.3398(6) 0.117(5) Uani 1 1 d DU . .
C230_2 C 0.7256(10) 0.2109(9) 0.3686(8) 0.142(7) Uani 1 1 d DU . .
H23A_2 H 0.7521 0.2008 0.3873 0.170 Uiso 1 1 calc R . .
H23B_2 H 0.7358 0.1881 0.3537 0.170 Uiso 1 1 calc R . .
C231_2 C 0.6782(12) 0.2119(10) 0.3936(8) 0.170(8) Uani 1 1 d DU . .
H231_2 H 0.6506 0.2241 0.3749 0.205 Uiso 1 1 calc R . .
C232_2 C 0.6821(12) 0.1656(9) 0.4246(9) 0.187(10) Uani 1 1 d DU . .
H23C_2 H 0.6875 0.1435 0.4104 0.280 Uiso 1 1 calc R . .
H23D_2 H 0.6517 0.1705 0.4407 0.280 Uiso 1 1 calc R . .
H23E_2 H 0.7096 0.1535 0.4425 0.280 Uiso 1 1 calc R . .
C233_2 C 0.6698(12) 0.2471(9) 0.4151(9) 0.187(10) Uani 1 1 d DU . .
H23F_2 H 0.6667 0.2765 0.3949 0.281 Uiso 1 1 calc R . .
H23G_2 H 0.6977 0.2356 0.4324 0.281 Uiso 1 1 calc R . .
H23H_2 H 0.6398 0.2518 0.4316 0.281 Uiso 1 1 calc R . .
C234_2 C 0.7735(9) 0.3481(8) 0.2193(8) 0.073(4) Uani 1 1 d U . .
C235_2 C 0.7308(9) 0.3892(8) 0.2232(7) 0.081(5) Uani 1 1 d U . .
H235_2 H 0.7250 0.4184 0.2040 0.097 Uiso 1 1 calc R . .
C236_2 C 0.6978(9) 0.3846(8) 0.2566(8) 0.089(5) Uani 1 1 d U . .
H236_2 H 0.6702 0.4118 0.2587 0.107 Uiso 1 1 calc R . .
C237_2 C 0.7029(9) 0.3435(8) 0.2861(7) 0.088(5) Uani 1 1 d U . .
H237_2 H 0.6795 0.3424 0.3074 0.106 Uiso 1 1 calc R . .
N238_2 N 0.8074(7) 0.3463(6) 0.1872(6) 0.072(4) Uani 1 1 d U . .
H238_2 H 0.8312 0.3188 0.1895 0.087 Uiso 1 1 calc R . .
C239_2 C 0.8101(9) 0.3805(9) 0.1521(8) 0.081(4) Uani 1 1 d U . .
O240_2 O 0.7830(6) 0.4229(5) 0.1472(5) 0.087(4) Uani 1 1 d U . .
C241_2 C 0.8476(9) 0.3650(9) 0.1216(8) 0.082(4) Uani 1 1 d U . .
N242_2 N 0.8684(7) 0.3196(7) 0.1258(6) 0.081(4) Uani 1 1 d U . .
C243_2 C 0.9059(9) 0.3032(9) 0.0980(8) 0.080(4) Uani 1 1 d U . .
C244_2 C 0.9222(10) 0.3318(10) 0.0692(8) 0.086(4) Uani 1 1 d U . .
C245_2 C 0.8985(11) 0.3807(10) 0.0631(9) 0.097(5) Uani 1 1 d U . .
C246_2 C 0.8627(9) 0.3967(9) 0.0903(8) 0.091(5) Uani 1 1 d U . .
H246_2 H 0.8481 0.4285 0.0884 0.109 Uiso 1 1 calc R . .
O247_2 O 0.9158(7) 0.4086(7) 0.0308(6) 0.118(5) Uani 1 1 d DU . .
C248_2 C 0.8932(11) 0.4569(8) 0.0257(8) 0.141(6) Uani 1 1 d DU . .
H24A_2 H 0.9006 0.4629 0.0490 0.169 Uiso 1 1 calc R . .
H24B_2 H 0.8573 0.4685 0.0243 0.169 Uiso 1 1 calc R . .
C249_2 C 0.9132(12) 0.4818(10) -0.0139(10) 0.177(7) Uani 1 1 d DU . .
H249_2 H 0.9049 0.4765 -0.0375 0.212 Uiso 1 1 calc R . .
C250_2 C 0.8902(11) 0.5338(10) -0.0187(10) 0.187(9) Uani 1 1 d DU . .
H25A_2 H 0.8546 0.5461 -0.0210 0.281 Uiso 1 1 calc R . .
H25B_2 H 0.9037 0.5496 -0.0431 0.281 Uiso 1 1 calc R . .
H25C_2 H 0.8977 0.5387 0.0049 0.281 Uiso 1 1 calc R . .
C251_2 C 0.9691(11) 0.4613(10) -0.0101(10) 0.195(9) Uani 1 1 d DU . .
H25D_2 H 0.9828 0.4281 -0.0061 0.292 Uiso 1 1 calc R . .
H25E_2 H 0.9769 0.4667 0.0131 0.292 Uiso 1 1 calc R . .
H25F_2 H 0.9831 0.4761 -0.0348 0.292 Uiso 1 1 calc R . .
C252_2 C 0.9252(9) 0.2544(9) 0.1050(8) 0.081(5) Uani 1 1 d U . .
C253_2 C 0.9679(9) 0.2342(9) 0.0797(7) 0.085(5) Uani 1 1 d U . .
H253_2 H 0.9839 0.2020 0.0836 0.102 Uiso 1 1 calc R . .
C254_2 C 0.9839(9) 0.2659(9) 0.0492(8) 0.092(5) Uani 1 1 d U . .
H254_2 H 1.0105 0.2538 0.0321 0.111 Uiso 1 1 calc R . .
C255_2 C 0.9631(9) 0.3126(9) 0.0432(8) 0.096(5) Uani 1 1 d U . .
H255_2 H 0.9752 0.3320 0.0225 0.116 Uiso 1 1 calc R . .
N256_2 N 0.9032(7) 0.2307(6) 0.1322(6) 0.075(4) Uani 1 1 d U . .
H256_2 H 0.8767 0.2471 0.1437 0.090 Uiso 1 1 calc R . .
C257_2 C 0.9159(9) 0.1845(9) 0.1447(7) 0.074(4) Uani 1 1 d U . .
O258_2 O 0.9511(5) 0.1529(5) 0.1361(4) 0.082(4) Uani 1 1 d U . .
C259_2 C 0.8780(9) 0.1715(8) 0.1748(7) 0.074(4) Uani 1 1 d U . .
N260_2 N 0.8332(7) 0.2082(6) 0.1786(6) 0.069(4) Uani 1 1 d U . .
C261_2 C 0.7993(9) 0.1983(8) 0.2053(7) 0.074(4) Uani 1 1 d U . .
C262_2 C 0.8063(9) 0.1497(8) 0.2333(7) 0.082(5) Uani 1 1 d U . .
C263_2 C 0.8530(10) 0.1148(9) 0.2257(8) 0.085(5) Uani 1 1 d U . .
C264_2 C 0.8866(9) 0.1240(8) 0.1998(7) 0.078(5) Uani 1 1 d U . .
H264_2 H 0.9170 0.0994 0.1973 0.093 Uiso 1 1 calc R . .
O265_2 O 0.8588(6) 0.0714(5) 0.2499(5) 0.101(4) Uani 1 1 d DU . .
C266_2 C 0.9052(8) 0.0332(7) 0.2445(8) 0.122(6) Uani 1 1 d DU . .
H26A_2 H 0.9331 0.0363 0.2520 0.147 Uiso 1 1 calc R . .
H26B_2 H 0.9097 0.0334 0.2159 0.147 Uiso 1 1 calc R . .
C267_2 C 0.9025(9) -0.0126(9) 0.2723(8) 0.134(6) Uani 1 1 d DU . .
H267_2 H 0.9350 -0.0389 0.2714 0.161 Uiso 1 1 calc R . .
C268_2 C 0.8873(10) -0.0152(9) 0.3166(7) 0.148(8) Uani 1 1 d DU . .
H26C_2 H 0.9121 -0.0134 0.3297 0.222 Uiso 1 1 calc R . .
H26D_2 H 0.8844 -0.0443 0.3306 0.222 Uiso 1 1 calc R . .
H26E_2 H 0.8557 0.0107 0.3177 0.222 Uiso 1 1 calc R . .
C269_2 C 0.8646(9) -0.0162(9) 0.2512(7) 0.134(7) Uani 1 1 d DU . .
H26F_2 H 0.8749 -0.0146 0.2231 0.201 Uiso 1 1 calc R . .
H26G_2 H 0.8326 0.0093 0.2520 0.201 Uiso 1 1 calc R . .
H26H_2 H 0.8622 -0.0456 0.2652 0.201 Uiso 1 1 calc R . .
C270_2 C 0.7523(9) 0.2360(8) 0.2090(8) 0.073(4) Uani 1 1 d U . .
C271_2 C 0.7180(9) 0.2279(8) 0.2370(7) 0.080(5) Uani 1 1 d U . .
H271_2 H 0.6879 0.2530 0.2391 0.095 Uiso 1 1 calc R . .
C272_2 C 0.7264(8) 0.1828(8) 0.2633(7) 0.080(5) Uani 1 1 d U . .
H272_2 H 0.7029 0.1788 0.2839 0.095 Uiso 1 1 calc R . .
C273_2 C 0.7673(9) 0.1456(8) 0.2593(7) 0.082(5) Uani 1 1 d U . .
H273_2 H 0.7696 0.1157 0.2747 0.099 Uiso 1 1 calc R . .
N274_2 N 0.7472(6) 0.2785(6) 0.1791(5) 0.071(4) Uani 1 1 d U . .
H274_2 H 0.7733 0.2775 0.1637 0.085 Uiso 1 1 calc R . .
C275_2 C 0.7093(10) 0.3195(9) 0.1709(8) 0.076(4) Uani 1 1 d U . .
O276_2 O 0.6701(6) 0.3297(5) 0.1939(5) 0.081(4) Uani 1 1 d U . .
C277_2 C 0.7146(8) 0.3555(8) 0.1324(7) 0.068(4) Uani 1 1 d U . .
N278_2 N 0.7492(6) 0.3376(6) 0.1069(6) 0.068(4) Uani 1 1 d U . .
C279_2 C 0.7549(8) 0.3704(8) 0.0703(8) 0.075(4) Uani 1 1 d U . .
C280_2 C 0.7292(9) 0.4177(8) 0.0619(8) 0.076(4) Uani 1 1 d U . .
C281_2 C 0.6893(9) 0.4338(8) 0.0880(8) 0.076(4) Uani 1 1 d U . .
C282_2 C 0.6807(8) 0.4041(7) 0.1255(7) 0.073(5) Uani 1 1 d U . .
H282_2 H 0.6555 0.4149 0.1442 0.087 Uiso 1 1 calc R . .
O283_2 O 0.6607(5) 0.4807(5) 0.0765(4) 0.084(4) Uani 1 1 d DU . .
C284_2 C 0.6158(7) 0.4969(7) 0.1011(7) 0.095(5) Uani 1 1 d DU . .
H28A_2 H 0.6244 0.4961 0.1274 0.113 Uiso 1 1 calc R . .
H28B_2 H 0.5987 0.4765 0.1064 0.113 Uiso 1 1 calc R . .
C285_2 C 0.5817(8) 0.5472(6) 0.0775(7) 0.098(5) Uani 1 1 d DU . .
H285_2 H 0.5707 0.5458 0.0530 0.118 Uiso 1 1 calc R . .
C286_2 C 0.5361(7) 0.5662(8) 0.1024(7) 0.104(6) Uani 1 1 d DU . .
H28C_2 H 0.5201 0.5451 0.1110 0.156 Uiso 1 1 calc R . .
H28D_2 H 0.5136 0.5965 0.0860 0.156 Uiso 1 1 calc R . .
H28E_2 H 0.5453 0.5695 0.1262 0.156 Uiso 1 1 calc R . .
C287_2 C 0.6087(7) 0.5795(7) 0.0626(7) 0.102(6) Uani 1 1 d DU . .
H28F_2 H 0.6375 0.5663 0.0463 0.153 Uiso 1 1 calc R . .
H28G_2 H 0.6190 0.5827 0.0859 0.153 Uiso 1 1 calc R . .
H28H_2 H 0.5865 0.6099 0.0462 0.153 Uiso 1 1 calc R . .
C288_2 C 0.7928(9) 0.3527(8) 0.0438(8) 0.077(4) Uani 1 1 d U . .
C289_2 C 0.8059(8) 0.3812(8) 0.0088(7) 0.078(5) Uani 1 1 d U . .
H289_2 H 0.8309 0.3686 -0.0092 0.094 Uiso 1 1 calc R . .
C290_2 C 0.7810(8) 0.4282(8) 0.0018(7) 0.080(5) Uani 1 1 d U . .
H290_2 H 0.7906 0.4481 -0.0206 0.096 Uiso 1 1 calc R . .
C291_2 C 0.7432(8) 0.4472(8) 0.0259(7) 0.079(5) Uani 1 1 d U . .
H291_2 H 0.7258 0.4797 0.0192 0.095 Uiso 1 1 calc R . .
N292_2 N 0.8146(6) 0.3021(6) 0.0538(6) 0.081(4) Uani 1 1 d U . .
H292_2 H 0.8043 0.2884 0.0771 0.097 Uiso 1 1 calc R . .
C293_2 C 0.8498(10) 0.2709(10) 0.0330(9) 0.085(5) Uani 1 1 d U . .
O294_2 O 0.8714(6) 0.2867(5) 0.0014(5) 0.093(4) Uani 1 1 d U . .
C295_2 C 0.8561(10) 0.2214(9) 0.0545(8) 0.081(4) Uani 1 1 d U . .
N296_2 N 0.8222(7) 0.2155(7) 0.0784(6) 0.073(4) Uani 1 1 d U . .
C297_2 C 0.8283(9) 0.1695(9) 0.0977(7) 0.074(4) Uani 1 1 d U . .
C298_2 C 0.8730(10) 0.1320(9) 0.0902(8) 0.090(5) Uani 1 1 d U . .
C299_2 C 0.9061(11) 0.1438(10) 0.0602(9) 0.109(5) Uani 1 1 d U . .
C300_2 C 0.8988(9) 0.1886(9) 0.0423(8) 0.097(5) Uani 1 1 d U . .
H300_2 H 0.9211 0.1972 0.0228 0.117 Uiso 1 1 calc R . .
O301_2 O 0.9446(7) 0.1064(7) 0.0500(6) 0.147(5) Uani 1 1 d DU . .
C302_2 C 0.9660(10) 0.1140(11) 0.0095(8) 0.167(7) Uani 1 1 d DU . .
H30A_2 H 0.9992 0.0891 0.0096 0.200 Uiso 1 1 calc R . .
H30B_2 H 0.9691 0.1437 0.0010 0.200 Uiso 1 1 calc R . .
C303_2 C 0.9337(12) 0.1151(12) -0.0217(7) 0.176(8) Uani 1 1 d DU . .
H303_2 H 0.9050 0.1419 -0.0158 0.211 Uiso 1 1 calc R . .
C304_2 C 0.9248(12) 0.1365(10) -0.0667(8) 0.188(9) Uani 1 1 d DU . .
H30C_2 H 0.9442 0.1545 -0.0786 0.283 Uiso 1 1 calc R . .
H30D_2 H 0.8900 0.1569 -0.0713 0.283 Uiso 1 1 calc R . .
H30E_2 H 0.9345 0.1122 -0.0793 0.283 Uiso 1 1 calc R . .
C305_2 C 0.9051(12) 0.0837(10) -0.0056(9) 0.177(9) Uani 1 1 d DU . .
H30F_2 H 0.9066 0.0718 0.0240 0.265 Uiso 1 1 calc R . .
H30G_2 H 0.9201 0.0578 -0.0169 0.265 Uiso 1 1 calc R . .
H30H_2 H 0.8709 0.1018 -0.0137 0.265 Uiso 1 1 calc R . .
C306_2 C 0.7912(9) 0.1593(8) 0.1245(7) 0.070(4) Uani 1 1 d U . .
C307_2 C 0.8004(8) 0.1146(8) 0.1438(7) 0.080(5) Uani 1 1 d U . .
H307_2 H 0.7768 0.1081 0.1630 0.095 Uiso 1 1 calc R . .
C308_2 C 0.8427(9) 0.0769(9) 0.1374(8) 0.089(5) Uani 1 1 d U . .
H308_2 H 0.8469 0.0462 0.1514 0.107 Uiso 1 1 calc R . .
C309_2 C 0.8783(9) 0.0859(9) 0.1101(8) 0.090(5) Uani 1 1 d U . .
H309_2 H 0.9065 0.0610 0.1046 0.108 Uiso 1 1 calc R . .
N310_2 N 0.7472(7) 0.1971(6) 0.1293(5) 0.073(4) Uani 1 1 d U . .
H310_2 H 0.7461 0.2246 0.1159 0.087 Uiso 1 1 calc R . .
C311_2 C 0.7068(10) 0.1967(9) 0.1514(8) 0.075(5) Uani 1 1 d U . .
O312_2 O 0.7028(5) 0.1625(5) 0.1735(5) 0.085(4) Uani 1 1 d U . .
C313_2 C 0.6622(9) 0.2437(8) 0.1496(8) 0.075(4) Uani 1 1 d U . .
N314_2 N 0.6610(6) 0.2817(6) 0.1180(5) 0.068(4) Uani 1 1 d U . .
C315_2 C 0.6199(9) 0.3221(9) 0.1184(8) 0.077(4) Uani 1 1 d U . .
C316_2 C 0.5846(10) 0.3253(9) 0.1494(9) 0.091(5) Uani 1 1 d U . .
C317_2 C 0.5903(10) 0.2840(10) 0.1829(9) 0.098(5) Uani 1 1 d U . .
C318_2 C 0.6283(9) 0.2429(9) 0.1820(8) 0.086(5) Uani 1 1 d U . .
H318_2 H 0.6316 0.2149 0.2024 0.103 Uiso 1 1 calc R . .
O319_2 O 0.5528(7) 0.2883(7) 0.2145(6) 0.135(5) Uani 1 1 d DU . .
C320_2 C 0.5630(11) 0.2509(8) 0.2521(8) 0.180(8) Uani 1 1 d DU . .
H32A_2 H 0.5988 0.2322 0.2550 0.216 Uiso 1 1 calc R . .
H32B_2 H 0.5475 0.2306 0.2523 0.216 Uiso 1 1 calc R . .
C321_2 C 0.5418(11) 0.2722(10) 0.2883(7) 0.225(9) Uani 1 1 d DU . .
H321_2 H 0.5412 0.2481 0.3143 0.270 Uiso 1 1 calc R . .
C322_2 C 0.4900(9) 0.3099(12) 0.2761(11) 0.244(11) Uani 1 1 d DU . .
H32C_2 H 0.4690 0.2958 0.2735 0.366 Uiso 1 1 calc R . .
H32D_2 H 0.4918 0.3322 0.2501 0.366 Uiso 1 1 calc R . .
H32E_2 H 0.4761 0.3258 0.2967 0.366 Uiso 1 1 calc R . .
C323_2 C 0.5750(11) 0.2959(12) 0.2909(11) 0.243(11) Uani 1 1 d DU . .
H32F_2 H 0.6088 0.2728 0.2962 0.364 Uiso 1 1 calc R . .
H32G_2 H 0.5630 0.3099 0.3129 0.364 Uiso 1 1 calc R . .
H32H_2 H 0.5739 0.3199 0.2653 0.364 Uiso 1 1 calc R . .
C324_2 C 0.6149(10) 0.3622(9) 0.0848(8) 0.083(4) Uani 1 1 d U . .
C325_2 C 0.5761(9) 0.4060(8) 0.0829(8) 0.090(5) Uani 1 1 d U . .
H325_2 H 0.5739 0.4329 0.0616 0.108 Uiso 1 1 calc R . .
C326_2 C 0.5399(10) 0.4071(9) 0.1155(8) 0.097(5) Uani 1 1 d U . .
H326_2 H 0.5123 0.4354 0.1144 0.116 Uiso 1 1 calc R . .
C327_2 C 0.5438(10) 0.3669(9) 0.1496(8) 0.101(5) Uani 1 1 d U . .
H327_2 H 0.5201 0.3685 0.1709 0.121 Uiso 1 1 calc R . .
N328_2 N 0.6516(7) 0.3556(7) 0.0539(6) 0.085(4) Uani 1 1 d U . .
H328_2 H 0.6737 0.3272 0.0571 0.102 Uiso 1 1 calc R . .
C329_2 C 0.6567(10) 0.3877(11) 0.0200(9) 0.095(5) Uani 1 1 d U . .
O330_2 O 0.6283(6) 0.4315(6) 0.0124(5) 0.106(5) Uani 1 1 d U . .
C331_2 C 0.6957(10) 0.3694(10) -0.0105(9) 0.094(5) Uani 1 1 d U . .
N332_2 N 0.7171(8) 0.3229(7) -0.0010(6) 0.090(4) Uani 1 1 d U . .
C333_2 C 0.7514(10) 0.3038(10) -0.0275(9) 0.094(5) Uani 1 1 d U . .
C334_2 C 0.7637(10) 0.3356(11) -0.0657(9) 0.101(5) Uani 1 1 d U . .
C335_2 C 0.7405(11) 0.3828(11) -0.0704(10) 0.106(5) Uani 1 1 d U . .
C336_2 C 0.7055(10) 0.4017(10) -0.0447(9) 0.103(5) Uani 1 1 d U . .
H336_2 H 0.6889 0.4341 -0.0493 0.124 Uiso 1 1 calc R . .
O337_2 O 0.7592(7) 0.4071(7) -0.1065(6) 0.126(5) Uani 1 1 d DU . .
C338_2 C 0.7347(10) 0.4571(9) -0.1123(8) 0.140(6) Uani 1 1 d DU . .
H33A_2 H 0.7412 0.4637 -0.0890 0.168 Uiso 1 1 calc R . .
H33B_2 H 0.6988 0.4676 -0.1136 0.168 Uiso 1 1 calc R . .
C339_2 C 0.7532(10) 0.4839(11) -0.1520(8) 0.158(7) Uani 1 1 d DU . .
H339_2 H 0.7304 0.5173 -0.1585 0.190 Uiso 1 1 calc R . .
C340_2 C 0.7526(10) 0.4664(10) -0.1870(8) 0.147(8) Uani 1 1 d DU . .
H34A_2 H 0.7208 0.4658 -0.1872 0.220 Uiso 1 1 calc R . .
H34B_2 H 0.7786 0.4353 -0.1832 0.220 Uiso 1 1 calc R . .
H34C_2 H 0.7581 0.4871 -0.2126 0.220 Uiso 1 1 calc R . .
C341_2 C 0.8029(11) 0.4784(12) -0.1443(9) 0.178(9) Uani 1 1 d DU . .
H34D_2 H 0.8008 0.4893 -0.1213 0.267 Uiso 1 1 calc R . .
H34E_2 H 0.8146 0.4965 -0.1683 0.267 Uiso 1 1 calc R . .
H34F_2 H 0.8258 0.4458 -0.1381 0.267 Uiso 1 1 calc R . .
C342_2 C 0.7735(10) 0.2557(10) -0.0215(9) 0.093(5) Uani 1 1 d U . .
C343_2 C 0.8088(10) 0.2367(10) -0.0483(8) 0.104(5) Uani 1 1 d U . .
H343_2 H 0.8237 0.2041 -0.0428 0.125 Uiso 1 1 calc R . .
C344_2 C 0.8248(10) 0.2672(10) -0.0871(8) 0.111(6) Uani 1 1 d U . .
H344_2 H 0.8485 0.2540 -0.1056 0.133 Uiso 1 1 calc R . .
C345_2 C 0.8032(10) 0.3138(10) -0.0933(8) 0.108(6) Uani 1 1 d U . .
H345_2 H 0.8136 0.3330 -0.1158 0.129 Uiso 1 1 calc R . .
N346_2 N 0.7627(10) 0.2207(10) 0.0098(8) 0.095(5) Uani 1 1 d U . .
O347_2 O 0.7228(7) 0.2361(5) 0.0294(5) 0.095(4) Uani 1 1 d U . .
O348_2 O 0.7901(6) 0.1801(6) 0.0192(5) 0.097(4) Uani 1 1 d U . .
C401_3 C 0.5961(9) 0.7461(8) 0.1885(8) 0.091(5) Uani 1 1 d U . .
H40A_3 H 0.6282 0.7475 0.1800 0.109 Uiso 1 1 calc R . .
H40B_3 H 0.5822 0.7464 0.1648 0.109 Uiso 1 1 calc R . .
N402_3 N 0.5651(7) 0.7853(7) 0.1997(6) 0.087(4) Uani 1 1 d U . .
H402_3 H 0.5578 0.7796 0.2257 0.104 Uiso 1 1 calc R . .
C403_3 C 0.5448(10) 0.8287(11) 0.1791(10) 0.091(5) Uani 1 1 d U . .
O404_3 O 0.5526(6) 0.8392(6) 0.1391(6) 0.104(5) Uani 1 1 d U . .
C405_3 C 0.5124(9) 0.8656(10) 0.1956(9) 0.089(5) Uani 1 1 d U . .
N406_3 N 0.5116(7) 0.8507(7) 0.2365(7) 0.087(4) Uani 1 1 d U . .
C407_3 C 0.4749(9) 0.8829(9) 0.2568(9) 0.091(4) Uani 1 1 d U . .
C408_3 C 0.4463(10) 0.9301(9) 0.2346(10) 0.100(5) Uani 1 1 d U . .
C409_3 C 0.4516(11) 0.9406(10) 0.1903(10) 0.107(5) Uani 1 1 d U . .
C410_3 C 0.4842(9) 0.9090(9) 0.1718(9) 0.096(5) Uani 1 1 d U . .
H410_3 H 0.4873 0.9170 0.1432 0.116 Uiso 1 1 calc R . .
O411_3 O 0.4192(7) 0.9864(7) 0.1725(7) 0.132(5) Uani 1 1 d DU . .
C412_3 C 0.4243(11) 1.0013(9) 0.1294(8) 0.161(7) Uani 1 1 d DU . .
H41A_3 H 0.4169 0.9827 0.1172 0.193 Uiso 1 1 calc R . .
H41B_3 H 0.4580 0.9987 0.1213 0.193 Uiso 1 1 calc R . .
C413_3 C 0.3857(11) 1.0538(10) 0.1158(10) 0.193(8) Uani 1 1 d DU . .
H413_3 H 0.3896 1.0710 0.1322 0.232 Uiso 1 1 calc R . .
C414_3 C 0.3361(11) 1.0526(11) 0.1240(10) 0.201(10) Uani 1 1 d DU . .
H41C_3 H 0.3331 1.0368 0.1527 0.302 Uiso 1 1 calc R . .
H41D_3 H 0.3325 1.0360 0.1076 0.302 Uiso 1 1 calc R . .
H41E_3 H 0.3106 1.0842 0.1171 0.302 Uiso 1 1 calc R . .
C415_3 C 0.3916(11) 1.0773(12) 0.0702(10) 0.210(10) Uani 1 1 d DU . .
H41F_3 H 0.4240 1.0778 0.0651 0.315 Uiso 1 1 calc R . .
H41G_3 H 0.3662 1.1089 0.0624 0.315 Uiso 1 1 calc R . .
H41H_3 H 0.3883 1.0599 0.0544 0.315 Uiso 1 1 calc R . .
C416_3 C 0.4745(9) 0.8669(9) 0.3002(9) 0.092(5) Uani 1 1 d U . .
C417_3 C 0.4396(9) 0.8984(9) 0.3214(9) 0.099(5) Uani 1 1 d U . .
H417_3 H 0.4372 0.8899 0.3500 0.118 Uiso 1 1 calc R . .
C418_3 C 0.4090(10) 0.9427(9) 0.2968(9) 0.103(5) Uani 1 1 d U . .
H418_3 H 0.3837 0.9622 0.3103 0.124 Uiso 1 1 calc R . .
C419_3 C 0.4120(10) 0.9597(10) 0.2572(10) 0.105(5) Uani 1 1 d U . .
H419_3 H 0.3919 0.9910 0.2439 0.126 Uiso 1 1 calc R . .
N420_3 N 0.5107(7) 0.8206(7) 0.3191(7) 0.093(4) Uani 1 1 d U . .
H420_3 H 0.5312 0.8068 0.3022 0.111 Uiso 1 1 calc R . .
C421_3 C 0.5181(11) 0.7946(10) 0.3598(10) 0.093(5) Uani 1 1 d U . .
O422_3 O 0.4874(6) 0.8057(6) 0.3877(6) 0.107(5) Uani 1 1 d U . .
C423_3 C 0.5605(10) 0.7497(10) 0.3665(9) 0.089(5) Uani 1 1 d U . .
N424_3 N 0.5918(8) 0.7448(7) 0.3361(6) 0.086(4) Uani 1 1 d U . .
C425_3 C 0.6351(10) 0.7028(9) 0.3402(9) 0.084(4) Uani 1 1 d U . .
C426_3 C 0.6433(11) 0.6652(10) 0.3784(9) 0.093(5) Uani 1 1 d U . .
C427_3 C 0.6086(12) 0.6720(11) 0.4086(10) 0.100(5) Uani 1 1 d U . .
C428_3 C 0.5671(10) 0.7128(9) 0.4072(8) 0.096(5) Uani 1 1 d U . .
H428_3 H 0.5451 0.7172 0.4294 0.115 Uiso 1 1 calc R . .
O429_3 O 0.6204(7) 0.6344(7) 0.4449(6) 0.124(5) Uani 1 1 d DU . .
C430_3 C 0.5843(10) 0.6396(10) 0.4771(8) 0.152(7) Uani 1 1 d DU . .
H43A_3 H 0.5515 0.6488 0.4672 0.182 Uiso 1 1 calc R . .
H43B_3 H 0.5827 0.6632 0.4885 0.182 Uiso 1 1 calc R . .
C431_3 C 0.6019(10) 0.5903(11) 0.5102(8) 0.170(7) Uani 1 1 d DU . .
H431_3 H 0.6029 0.5672 0.4980 0.204 Uiso 1 1 calc R . .
C432_3 C 0.6528(9) 0.5747(12) 0.5258(9) 0.176(9) Uani 1 1 d DU . .
H43C_3 H 0.6767 0.5718 0.5034 0.264 Uiso 1 1 calc R . .
H43D_3 H 0.6618 0.5449 0.5468 0.264 Uiso 1 1 calc R . .
H43E_3 H 0.6524 0.5976 0.5371 0.264 Uiso 1 1 calc R . .
C433_3 C 0.5637(9) 0.5934(12) 0.5455(9) 0.180(9) Uani 1 1 d DU . .
H43F_3 H 0.5308 0.6063 0.5347 0.270 Uiso 1 1 calc R . .
H43G_3 H 0.5649 0.6133 0.5595 0.270 Uiso 1 1 calc R . .
H43H_3 H 0.5711 0.5625 0.5645 0.270 Uiso 1 1 calc R . .
C434_3 C 0.6686(10) 0.6994(9) 0.3087(9) 0.084(4) Uani 1 1 d U . .
C435_3 C 0.7112(9) 0.6567(8) 0.3103(8) 0.090(5) Uani 1 1 d U . .
H435_3 H 0.7336 0.6524 0.2883 0.107 Uiso 1 1 calc R . .
C436_3 C 0.7166(10) 0.6206(9) 0.3492(8) 0.093(5) Uani 1 1 d U . .
H436_3 H 0.7448 0.5923 0.3524 0.111 Uiso 1 1 calc R . .
C437_3 C 0.6853(10) 0.6244(9) 0.3803(9) 0.097(5) Uani 1 1 d U . .
H437_3 H 0.6916 0.5990 0.4042 0.116 Uiso 1 1 calc R . .
N438_3 N 0.6614(7) 0.7394(6) 0.2730(6) 0.079(4) Uani 1 1 d U . .
H438_3 H 0.6353 0.7642 0.2748 0.095 Uiso 1 1 calc R . .
C439_3 C 0.6859(10) 0.7461(9) 0.2386(9) 0.082(4) Uani 1 1 d U . .
O440_3 O 0.7210(6) 0.7136(5) 0.2274(5) 0.087(4) Uani 1 1 d U . .
C441_3 C 0.6685(9) 0.7942(9) 0.2084(9) 0.085(4) Uani 1 1 d U . .
N442_3 N 0.6375(7) 0.8264(7) 0.2260(6) 0.080(4) Uani 1 1 d U . .
C443_3 C 0.6180(9) 0.8742(9) 0.1996(9) 0.087(4) Uani 1 1 d U . .
C444_3 C 0.6285(10) 0.8833(9) 0.1568(9) 0.092(5) Uani 1 1 d U . .
C445_3 C 0.6625(11) 0.8461(11) 0.1401(10) 0.107(5) Uani 1 1 d U . .
C446_3 C 0.6812(9) 0.8028(9) 0.1662(8) 0.090(5) Uani 1 1 d U . .
H446_3 H 0.7029 0.7778 0.1564 0.109 Uiso 1 1 calc R . .
O447_3 O 0.6678(7) 0.8616(7) 0.0992(7) 0.139(5) Uani 1 1 d DU . .
C448_3 C 0.6924(13) 0.8232(10) 0.0829(9) 0.179(7) Uani 1 1 d DU . .
H44A_3 H 0.6823 0.7980 0.0981 0.214 Uiso 1 1 calc R . .
H44B_3 H 0.7284 0.8112 0.0851 0.214 Uiso 1 1 calc R . .
C449_3 C 0.6780(12) 0.8410(12) 0.0375(9) 0.191(8) Uani 1 1 d DU . .
H449_3 H 0.6420 0.8602 0.0337 0.229 Uiso 1 1 calc R . .
C450_3 C 0.7079(13) 0.8700(10) 0.0206(10) 0.187(10) Uani 1 1 d DU . .
H45A_3 H 0.7027 0.8892 0.0378 0.280 Uiso 1 1 calc R . .
H45B_3 H 0.6973 0.8899 -0.0069 0.280 Uiso 1 1 calc R . .
H45C_3 H 0.7428 0.8495 0.0200 0.280 Uiso 1 1 calc R . .
C451_3 C 0.6976(13) 0.8014(10) 0.0174(11) 0.205(10) Uani 1 1 d DU . .
H45D_3 H 0.6791 0.7824 0.0281 0.307 Uiso 1 1 calc R . .
H45E_3 H 0.7324 0.7821 0.0235 0.307 Uiso 1 1 calc R . .
H45F_3 H 0.6937 0.8148 -0.0119 0.307 Uiso 1 1 calc R . .
C452_3 C 0.5874(9) 0.9087(9) 0.2190(9) 0.085(4) Uani 1 1 d U . .
C453_3 C 0.5642(9) 0.9548(9) 0.1933(8) 0.096(5) Uani 1 1 d U . .
H453_3 H 0.5423 0.9791 0.2040 0.115 Uiso 1 1 calc R . .
C454_3 C 0.5753(9) 0.9635(9) 0.1498(9) 0.097(5) Uani 1 1 d U . .
H454_3 H 0.5607 0.9943 0.1326 0.117 Uiso 1 1 calc R . .
C455_3 C 0.6054(9) 0.9299(9) 0.1325(8) 0.098(5) Uani 1 1 d U . .
H455_3 H 0.6110 0.9378 0.1041 0.117 Uiso 1 1 calc R . .
N456_3 N 0.5842(7) 0.8929(7) 0.2612(7) 0.088(4) Uani 1 1 d U . .
H456_3 H 0.6011 0.8633 0.2724 0.106 Uiso 1 1 calc R . .
C457_3 C 0.5584(10) 0.9174(10) 0.2870(9) 0.096(5) Uani 1 1 d U . .
O458_3 O 0.5285(6) 0.9603(6) 0.2758(5) 0.107(5) Uani 1 1 d U . .
C459_3 C 0.5643(10) 0.8902(9) 0.3312(9) 0.089(4) Uani 1 1 d U . .
N460_3 N 0.6037(7) 0.8484(7) 0.3397(6) 0.080(4) Uani 1 1 d U . .
C461_3 C 0.6090(9) 0.8208(9) 0.3799(9) 0.080(4) Uani 1 1 d U . .
C462_3 C 0.5737(10) 0.8357(10) 0.4124(9) 0.095(5) Uani 1 1 d U . .
C463_3 C 0.5364(11) 0.8807(11) 0.4002(10) 0.110(5) Uani 1 1 d U . .
C464_3 C 0.5310(9) 0.9084(10) 0.3607(9) 0.103(5) Uani 1 1 d U . .
H464_3 H 0.5058 0.9387 0.3534 0.123 Uiso 1 1 calc R . .
O465_3 O 0.5039(7) 0.8942(7) 0.4324(6) 0.147(5) Uani 1 1 d DU . .
C466_3 C 0.4697(11) 0.9427(9) 0.4223(10) 0.180(8) Uani 1 1 d DU . .
H46A_3 H 0.4846 0.9618 0.4018 0.215 Uiso 1 1 calc R . .
H46B_3 H 0.4614 0.9532 0.4467 0.215 Uiso 1 1 calc R . .
C467_3 C 0.4229(11) 0.9477(11) 0.4055(12) 0.212(9) Uani 1 1 d DU . .
H467_3 H 0.4302 0.9418 0.3787 0.254 Uiso 1 1 calc R . .
C468_3 C 0.3994(13) 0.9159(10) 0.4352(12) 0.222(11) Uani 1 1 d DU . .
H46C_3 H 0.4207 0.8836 0.4369 0.334 Uiso 1 1 calc R . .
H46D_3 H 0.3673 0.9241 0.4252 0.334 Uiso 1 1 calc R . .
H46E_3 H 0.3954 0.9198 0.4620 0.334 Uiso 1 1 calc R . .
C469_3 C 0.3853(13) 0.9994(9) 0.4007(11) 0.224(11) Uani 1 1 d DU . .
H46F_3 H 0.4000 1.0202 0.3836 0.337 Uiso 1 1 calc R . .
H46G_3 H 0.3769 1.0042 0.4273 0.337 Uiso 1 1 calc R . .
H46H_3 H 0.3555 1.0058 0.3880 0.337 Uiso 1 1 calc R . .
C470_3 C 0.6502(9) 0.7774(9) 0.3881(9) 0.078(4) Uani 1 1 d U . .
C471_3 C 0.6553(9) 0.7443(9) 0.4272(8) 0.088(5) Uani 1 1 d U . .
H471_3 H 0.6799 0.7136 0.4336 0.106 Uiso 1 1 calc R . .
C472_3 C 0.6169(9) 0.7635(9) 0.4577(8) 0.093(5) Uani 1 1 d U . .
H472_3 H 0.6190 0.7436 0.4845 0.111 Uiso 1 1 calc R . .
C473_3 C 0.5823(9) 0.8039(10) 0.4502(9) 0.098(5) Uani 1 1 d U . .
H473_3 H 0.5613 0.8125 0.4718 0.117 Uiso 1 1 calc R . .
N474_3 N 0.6850(7) 0.7681(6) 0.3578(6) 0.077(4) Uani 1 1 d U . .
H474_3 H 0.6777 0.7905 0.3349 0.092 Uiso 1 1 calc R . .
C475_3 C 0.7279(9) 0.7317(9) 0.3561(8) 0.072(4) Uani 1 1 d U . .
O476_3 O 0.7425(5) 0.6957(5) 0.3848(5) 0.078(4) Uani 1 1 d U . .
C477_3 C 0.7588(8) 0.7377(8) 0.3162(7) 0.068(4) Uani 1 1 d U . .
N478_3 N 0.7430(6) 0.7801(6) 0.2903(6) 0.072(4) Uani 1 1 d U . .
C479_3 C 0.7674(9) 0.7870(8) 0.2531(8) 0.073(4) Uani 1 1 d U . .
C480_3 C 0.8076(8) 0.7493(8) 0.2431(8) 0.072(4) Uani 1 1 d U . .
C481_3 C 0.8240(9) 0.7045(8) 0.2734(8) 0.074(4) Uani 1 1 d U . .
C482_3 C 0.8000(8) 0.6994(7) 0.3082(7) 0.070(5) Uani 1 1 d U . .
H482_3 H 0.8102 0.6701 0.3281 0.084 Uiso 1 1 calc R . .
O483_3 O 0.8651(6) 0.6707(5) 0.2635(4) 0.084(4) Uani 1 1 d DU . .
C484_3 C 0.8875(8) 0.6251(6) 0.2935(6) 0.089(5) Uani 1 1 d DU . .
H48A_3 H 0.8657 0.6091 0.2988 0.107 Uiso 1 1 calc R . .
H48B_3 H 0.8915 0.6290 0.3192 0.107 Uiso 1 1 calc R . .
C485_3 C 0.9379(8) 0.5956(7) 0.2783(6) 0.096(5) Uani 1 1 d DU . .
H485_3 H 0.9604 0.6109 0.2751 0.116 Uiso 1 1 calc R . .
C486_3 C 0.9577(9) 0.5495(7) 0.3104(6) 0.102(6) Uani 1 1 d DU . .
H48C_3 H 0.9591 0.5542 0.3360 0.153 Uiso 1 1 calc R . .
H48D_3 H 0.9906 0.5305 0.3024 0.153 Uiso 1 1 calc R . .
H48E_3 H 0.9361 0.5340 0.3135 0.153 Uiso 1 1 calc R . .
C487_3 C 0.9327(9) 0.5923(8) 0.2372(6) 0.105(6) Uani 1 1 d DU . .
H48F_3 H 0.9184 0.6234 0.2181 0.157 Uiso 1 1 calc R . .
H48G_3 H 0.9113 0.5767 0.2399 0.157 Uiso 1 1 calc R . .
H48H_3 H 0.9650 0.5747 0.2271 0.157 Uiso 1 1 calc R . .
C488_3 C 0.7533(9) 0.8325(8) 0.2243(8) 0.074(4) Uani 1 1 d U . .
C489_3 C 0.7738(9) 0.8364(8) 0.1868(8) 0.080(5) Uani 1 1 d U . .
H489_3 H 0.7620 0.8657 0.1669 0.096 Uiso 1 1 calc R . .
C490_3 C 0.8114(8) 0.7992(8) 0.1761(7) 0.079(5) Uani 1 1 d U . .
H490_3 H 0.8247 0.8038 0.1494 0.095 Uiso 1 1 calc R . .
C491_3 C 0.8288(8) 0.7573(8) 0.2029(7) 0.074(5) Uani 1 1 d U . .
H491_3 H 0.8552 0.7326 0.1955 0.089 Uiso 1 1 calc R . .
N492_3 N 0.7186(6) 0.8683(6) 0.2395(5) 0.074(4) Uani 1 1 d U . .
H492_3 H 0.7090 0.8594 0.2646 0.089 Uiso 1 1 calc R . .
C493_3 C 0.6974(9) 0.9154(9) 0.2206(9) 0.082(5) Uani 1 1 d U . .
O494_3 O 0.7034(6) 0.9329(5) 0.1825(5) 0.090(4) Uani 1 1 d U . .
C495_3 C 0.6645(9) 0.9449(8) 0.2476(8) 0.079(4) Uani 1 1 d U . .
N496_3 N 0.6674(6) 0.9248(6) 0.2878(6) 0.073(4) Uani 1 1 d U . .
C497_3 C 0.6387(9) 0.9513(8) 0.3112(8) 0.076(4) Uani 1 1 d U . .
C498_3 C 0.6041(9) 1.0012(8) 0.2942(8) 0.082(4) Uani 1 1 d U . .
C499_3 C 0.6058(9) 1.0205(9) 0.2507(9) 0.089(4) Uani 1 1 d U . .
C500_3 C 0.6357(8) 0.9932(7) 0.2242(8) 0.081(5) Uani 1 1 d U . .
H500_3 H 0.6366 1.0049 0.1956 0.097 Uiso 1 1 calc R . .
O501_3 O 0.5748(6) 1.0663(5) 0.2357(5) 0.101(4) Uani 1 1 d DU . .
C502_3 C 0.5737(9) 1.0867(7) 0.1917(7) 0.117(6) Uani 1 1 d DU . .
H50A_3 H 0.5612 1.0714 0.1794 0.141 Uiso 1 1 calc R . .
H50B_3 H 0.6073 1.0817 0.1810 0.141 Uiso 1 1 calc R . .
C503_3 C 0.5404(10) 1.1389(7) 0.1803(8) 0.134(6) Uani 1 1 d DU . .
H503_3 H 0.5082 1.1441 0.1950 0.161 Uiso 1 1 calc R . .
C504_3 C 0.5651(10) 1.1639(9) 0.1919(8) 0.140(7) Uani 1 1 d DU . .
H50C_3 H 0.5707 1.1517 0.2211 0.210 Uiso 1 1 calc R . .
H50D_3 H 0.5438 1.1970 0.1848 0.210 Uiso 1 1 calc R . .
H50E_3 H 0.5965 1.1590 0.1773 0.210 Uiso 1 1 calc R . .
C505_3 C 0.5318(10) 1.1592(9) 0.1339(7) 0.143(8) Uani 1 1 d DU . .
H50F_3 H 0.5157 1.1439 0.1259 0.215 Uiso 1 1 calc R . .
H50G_3 H 0.5634 1.1540 0.1195 0.215 Uiso 1 1 calc R . .
H50H_3 H 0.5110 1.1923 0.1271 0.215 Uiso 1 1 calc R . .
C506_3 C 0.6411(9) 0.9313(8) 0.3546(8) 0.083(4) Uani 1 1 d U . .
C507_3 C 0.6100(9) 0.9571(8) 0.3799(8) 0.092(5) Uani 1 1 d U . .
H507_3 H 0.6110 0.9440 0.4084 0.111 Uiso 1 1 calc R . .
C508_3 C 0.5765(9) 1.0044(8) 0.3613(8) 0.095(5) Uani 1 1 d U . .
H508_3 H 0.5545 1.0217 0.3782 0.114 Uiso 1 1 calc R . .
C509_3 C 0.5751(9) 1.0260(8) 0.3188(8) 0.093(5) Uani 1 1 d U . .
H509_3 H 0.5540 1.0575 0.3078 0.112 Uiso 1 1 calc R . .
N510_3 N 0.6781(6) 0.8868(6) 0.3662(6) 0.077(4) Uani 1 1 d U . .
H510_3 H 0.6962 0.8765 0.3466 0.092 Uiso 1 1 calc R . .
C511_3 C 0.6901(9) 0.8559(8) 0.4060(9) 0.073(4) Uani 1 1 d U . .
O512_3 O 0.6666(5) 0.8628(5) 0.4370(5) 0.079(4) Uani 1 1 d U . .
C513_3 C 0.7378(9) 0.8121(8) 0.4045(8) 0.069(4) Uani 1 1 d U . .
N514_3 N 0.7659(7) 0.8131(6) 0.3722(6) 0.071(4) Uani 1 1 d U . .
C515_3 C 0.8083(9) 0.7746(8) 0.3727(7) 0.068(4) Uani 1 1 d U . .
C516_3 C 0.8192(9) 0.7313(8) 0.4058(8) 0.071(4) Uani 1 1 d U . .
C517_3 C 0.7874(9) 0.7318(8) 0.4393(8) 0.070(4) Uani 1 1 d U . .
C518_3 C 0.7445(8) 0.7729(7) 0.4391(7) 0.070(4) Uani 1 1 d U . .
H518_3 H 0.7216 0.7741 0.4610 0.084 Uiso 1 1 calc R . .
O519_3 O 0.7975(5) 0.6906(5) 0.4690(5) 0.078(4) Uani 1 1 d DU . .
C520_3 C 0.7662(8) 0.6859(7) 0.5049(6) 0.087(5) Uani 1 1 d DU . .
H52A_3 H 0.7314 0.7043 0.4971 0.105 Uiso 1 1 calc R . .
H52B_3 H 0.7730 0.6980 0.5241 0.105 Uiso 1 1 calc R . .
C521_3 C 0.7751(9) 0.6351(7) 0.5256(6) 0.094(5) Uani 1 1 d DU . .
H521_3 H 0.8110 0.6159 0.5302 0.113 Uiso 1 1 calc R . .
C522_3 C 0.7475(9) 0.6304(8) 0.5664(6) 0.099(6) Uani 1 1 d DU . .
H52C_3 H 0.7595 0.6406 0.5838 0.149 Uiso 1 1 calc R . .
H52D_3 H 0.7531 0.5980 0.5794 0.149 Uiso 1 1 calc R . .
H52E_3 H 0.7124 0.6494 0.5621 0.149 Uiso 1 1 calc R . .
C523_3 C 0.7574(9) 0.6192(8) 0.4969(6) 0.099(6) Uani 1 1 d DU . .
H52F_3 H 0.7761 0.6220 0.4714 0.148 Uiso 1 1 calc R . .
H52G_3 H 0.7225 0.6385 0.4916 0.148 Uiso 1 1 calc R . .
H52H_3 H 0.7626 0.5869 0.5096 0.148 Uiso 1 1 calc R . .
C524_3 C 0.8423(9) 0.7763(8) 0.3377(7) 0.070(4) Uani 1 1 d U . .
C525_3 C 0.8815(8) 0.7366(8) 0.3365(7) 0.077(5) Uani 1 1 d U . .
H525_3 H 0.9020 0.7378 0.3130 0.093 Uiso 1 1 calc R . .
C526_3 C 0.8945(9) 0.6943(8) 0.3665(7) 0.079(5) Uani 1 1 d U . .
H526_3 H 0.9235 0.6681 0.3642 0.095 Uiso 1 1 calc R . .
C527_3 C 0.8624(8) 0.6919(8) 0.4008(7) 0.074(5) Uani 1 1 d U . .
H527_3 H 0.8698 0.6631 0.4212 0.089 Uiso 1 1 calc R . .
N528_3 N 0.8274(7) 0.8185(6) 0.3084(6) 0.075(4) Uani 1 1 d U . .
H528_3 H 0.8024 0.8415 0.3146 0.090 Uiso 1 1 calc R . .
C529_3 C 0.8473(10) 0.8280(9) 0.2713(9) 0.083(5) Uani 1 1 d U . .
O530_3 O 0.8818(6) 0.7988(5) 0.2548(5) 0.089(4) Uani 1 1 d U . .
C531_3 C 0.8249(9) 0.8814(8) 0.2450(8) 0.082(4) Uani 1 1 d U . .
N532_3 N 0.7961(7) 0.9097(7) 0.2646(6) 0.079(4) Uani 1 1 d U . .
C533_3 C 0.7747(9) 0.9549(9) 0.2422(8) 0.082(4) Uani 1 1 d U . .
C534_3 C 0.7826(9) 0.9713(9) 0.1978(8) 0.087(4) Uani 1 1 d U . .
C535_3 C 0.8166(10) 0.9368(9) 0.1800(9) 0.091(5) Uani 1 1 d U . .
C536_3 C 0.8389(9) 0.8919(8) 0.2027(8) 0.083(5) Uani 1 1 d U . .
H536_3 H 0.8624 0.8689 0.1914 0.100 Uiso 1 1 calc R . .
O537_3 O 0.8259(6) 0.9535(5) 0.1398(6) 0.105(4) Uani 1 1 d DU . .
C538_3 C 0.8614(9) 0.9212(8) 0.1185(7) 0.113(6) Uani 1 1 d DU . .
H53A_3 H 0.8474 0.9005 0.1168 0.135 Uiso 1 1 calc R . .
H53B_3 H 0.8915 0.9019 0.1347 0.135 Uiso 1 1 calc R . .
C539_3 C 0.8754(9) 0.9452(8) 0.0753(7) 0.119(6) Uani 1 1 d DU . .
H539_3 H 0.8448 0.9647 0.0593 0.142 Uiso 1 1 calc R . .
C540_3 C 0.9099(10) 0.9086(7) 0.0544(8) 0.123(7) Uani 1 1 d DU . .
H54A_3 H 0.8936 0.8898 0.0533 0.185 Uiso 1 1 calc R . .
H54B_3 H 0.9401 0.8888 0.0698 0.185 Uiso 1 1 calc R . .
H54C_3 H 0.9179 0.9241 0.0270 0.185 Uiso 1 1 calc R . .
C541_3 C 0.8991(9) 0.9766(8) 0.0757(8) 0.119(7) Uani 1 1 d DU . .
H54D_3 H 0.8773 0.9990 0.0897 0.179 Uiso 1 1 calc R . .
H54E_3 H 0.9049 0.9931 0.0478 0.179 Uiso 1 1 calc R . .
H54F_3 H 0.9304 0.9579 0.0897 0.179 Uiso 1 1 calc R . .
C542_3 C 0.7451(9) 0.9906(9) 0.2610(9) 0.087(4) Uani 1 1 d U . .
C543_3 C 0.7198(9) 1.0367(8) 0.2385(8) 0.086(5) Uani 1 1 d U . .
H543_3 H 0.6989 1.0589 0.2517 0.104 Uiso 1 1 calc R . .
C544_3 C 0.7260(9) 1.0503(8) 0.1943(8) 0.085(5) Uani 1 1 d U . .
H544_3 H 0.7079 1.0813 0.1788 0.102 Uiso 1 1 calc R . .
C545_3 C 0.7574(9) 1.0188(8) 0.1752(8) 0.085(5) Uani 1 1 d U . .
H545_3 H 0.7626 1.0286 0.1469 0.102 Uiso 1 1 calc R . .
N546_3 N 0.7425(11) 0.9788(9) 0.3050(9) 0.114(5) Uani 1 1 d U . .
O547_3 O 0.7011(8) 0.9997(6) 0.3210(6) 0.125(5) Uani 1 1 d U . .
O548_3 O 0.7790(8) 0.9539(7) 0.3236(6) 0.141(6) Uani 1 1 d U . .
C601_4 C 0.5404(9) 0.6721(8) 0.3193(8) 0.093(5) Uani 1 1 d U . .
H60A_4 H 0.5570 0.6697 0.3425 0.112 Uiso 1 1 calc R . .
H60B_4 H 0.5288 0.6473 0.3277 0.112 Uiso 1 1 calc R . .
N602_4 N 0.4984(7) 0.7172(7) 0.3078(6) 0.089(4) Uani 1 1 d U . .
H602_4 H 0.4963 0.7341 0.2823 0.107 Uiso 1 1 calc R . .
C603_4 C 0.4648(11) 0.7334(10) 0.3324(10) 0.094(5) Uani 1 1 d U . .
O604_4 O 0.4616(6) 0.7125(6) 0.3710(6) 0.108(5) Uani 1 1 d U . .
C605_4 C 0.4247(10) 0.7835(9) 0.3165(9) 0.092(5) Uani 1 1 d U . .
N606_4 N 0.4224(7) 0.8018(7) 0.2749(6) 0.085(4) Uani 1 1 d U . .
C607_4 C 0.3866(9) 0.8468(9) 0.2612(8) 0.084(4) Uani 1 1 d U . .
C608_4 C 0.3536(10) 0.8741(10) 0.2858(9) 0.095(5) Uani 1 1 d U . .
C609_4 C 0.3574(11) 0.8505(11) 0.3285(10) 0.112(5) Uani 1 1 d U . .
C610_4 C 0.3900(10) 0.8075(10) 0.3443(9) 0.106(5) Uani 1 1 d U . .
H610_4 H 0.3908 0.7927 0.3726 0.127 Uiso 1 1 calc R . .
O611_4 O 0.3233(7) 0.8787(7) 0.3510(7) 0.143(5) Uani 1 1 d DU . .
C612_4 C 0.3240(12) 0.8522(11) 0.3938(8) 0.176(7) Uani 1 1 d DU . .
H61A_4 H 0.3565 0.8419 0.4049 0.211 Uiso 1 1 calc R . .
H61B_4 H 0.3194 0.8243 0.3962 0.211 Uiso 1 1 calc R . .
C613_4 C 0.2840(11) 0.8803(12) 0.4190(9) 0.198(8) Uani 1 1 d DU . .
H613_4 H 0.2860 0.9100 0.4152 0.237 Uiso 1 1 calc R . .
C614_4 C 0.2356(12) 0.8892(12) 0.4035(9) 0.194(10) Uani 1 1 d DU . .
H61C_4 H 0.2303 0.9109 0.3762 0.290 Uiso 1 1 calc R . .
H61D_4 H 0.2088 0.9024 0.4214 0.290 Uiso 1 1 calc R . .
H61E_4 H 0.2366 0.8601 0.4031 0.290 Uiso 1 1 calc R . .
C615_4 C 0.2915(12) 0.8504(13) 0.4634(9) 0.207(10) Uani 1 1 d DU . .
H61F_4 H 0.3228 0.8456 0.4725 0.310 Uiso 1 1 calc R . .
H61G_4 H 0.2919 0.8206 0.4661 0.310 Uiso 1 1 calc R . .
H61H_4 H 0.2647 0.8661 0.4801 0.310 Uiso 1 1 calc R . .
C616_4 C 0.3843(9) 0.8676(9) 0.2164(8) 0.085(4) Uani 1 1 d U . .
C617_4 C 0.3530(9) 0.9136(8) 0.2000(8) 0.085(5) Uani 1 1 d U . .
H617_4 H 0.3532 0.9276 0.1716 0.102 Uiso 1 1 calc R . .
C618_4 C 0.3213(9) 0.9397(9) 0.2245(8) 0.091(5) Uani 1 1 d U . .
H618_4 H 0.2994 0.9709 0.2132 0.110 Uiso 1 1 calc R . .
C619_4 C 0.3228(9) 0.9192(9) 0.2647(9) 0.094(5) Uani 1 1 d U . .
H619_4 H 0.3003 0.9374 0.2806 0.112 Uiso 1 1 calc R . .
N620_4 N 0.4191(7) 0.8369(6) 0.1947(6) 0.082(4) Uani 1 1 d U . .
H620_4 H 0.4378 0.8093 0.2097 0.098 Uiso 1 1 calc R . .
C621_4 C 0.4266(9) 0.8453(10) 0.1540(9) 0.081(4) Uani 1 1 d U . .
O622_4 O 0.4113(6) 0.8832(6) 0.1270(5) 0.090(4) Uani 1 1 d U . .
C623_4 C 0.4614(9) 0.8009(9) 0.1431(9) 0.079(4) Uani 1 1 d U . .
N624_4 N 0.4665(7) 0.7612(7) 0.1744(6) 0.079(4) Uani 1 1 d U . .
C625_4 C 0.4985(9) 0.7198(9) 0.1661(8) 0.081(4) Uani 1 1 d U . .
C626_4 C 0.5242(9) 0.7169(9) 0.1277(8) 0.085(4) Uani 1 1 d U . .
C627_4 C 0.5160(10) 0.7597(10) 0.0970(9) 0.094(5) Uani 1 1 d U . .
C628_4 C 0.4846(9) 0.8031(9) 0.1043(8) 0.088(5) Uani 1 1 d U . .
H628_4 H 0.4797 0.8317 0.0842 0.106 Uiso 1 1 calc R . .
O629_4 O 0.5391(7) 0.7585(6) 0.0587(6) 0.110(4) Uani 1 1 d DU . .
C630_4 C 0.5301(11) 0.8007(8) 0.0253(7) 0.129(6) Uani 1 1 d DU . .
H63A_4 H 0.5416 0.8207 0.0318 0.155 Uiso 1 1 calc R . .
H63B_4 H 0.4946 0.8180 0.0195 0.155 Uiso 1 1 calc R . .
C631_4 C 0.5589(11) 0.7853(9) -0.0113(7) 0.143(6) Uani 1 1 d DU . .
H631_4 H 0.5945 0.7653 -0.0054 0.171 Uiso 1 1 calc R . .
C632_4 C 0.5328(12) 0.7599(9) -0.0209(9) 0.155(8) Uani 1 1 d DU . .
H63C_4 H 0.5497 0.7482 -0.0437 0.233 Uiso 1 1 calc R . .
H63D_4 H 0.4988 0.7813 -0.0281 0.233 Uiso 1 1 calc R . .
H63E_4 H 0.5334 0.7340 0.0028 0.233 Uiso 1 1 calc R . .
C633_4 C 0.5507(12) 0.8308(8) -0.0452(8) 0.151(8) Uani 1 1 d DU . .
H63F_4 H 0.5671 0.8467 -0.0386 0.227 Uiso 1 1 calc R . .
H63G_4 H 0.5155 0.8505 -0.0481 0.227 Uiso 1 1 calc R . .
H63H_4 H 0.5643 0.8241 -0.0707 0.227 Uiso 1 1 calc R . .
C634_4 C 0.5034(9) 0.6788(9) 0.1989(8) 0.079(4) Uani 1 1 d U . .
C635_4 C 0.5392(8) 0.6356(9) 0.1918(8) 0.085(5) Uani 1 1 d U . .
H635_4 H 0.5444 0.6075 0.2127 0.102 Uiso 1 1 calc R . .
C636_4 C 0.5650(9) 0.6338(9) 0.1574(8) 0.081(5) Uani 1 1 d U . .
H636_4 H 0.5883 0.6047 0.1551 0.097 Uiso 1 1 calc R . .
C637_4 C 0.5590(8) 0.6729(9) 0.1249(8) 0.085(5) Uani 1 1 d U . .
H637_4 H 0.5781 0.6703 0.1009 0.102 Uiso 1 1 calc R . .
N638_4 N 0.4724(7) 0.6819(6) 0.2331(6) 0.077(4) Uani 1 1 d U . .
H638_4 H 0.4492 0.7096 0.2312 0.093 Uiso 1 1 calc R . .
C639_4 C 0.4719(9) 0.6491(10) 0.2690(8) 0.078(4) Uani 1 1 d U . .
O640_4 O 0.4999(6) 0.6081(5) 0.2784(5) 0.090(4) Uani 1 1 d U . .
C641_4 C 0.4252(9) 0.6712(9) 0.2957(8) 0.080(4) Uani 1 1 d U . .
N642_4 N 0.3912(7) 0.7128(7) 0.2799(6) 0.078(4) Uani 1 1 d U . .
C643_4 C 0.3532(10) 0.7312(9) 0.3041(8) 0.078(4) Uani 1 1 d U . .
C644_4 C 0.3487(10) 0.7089(9) 0.3450(8) 0.087(5) Uani 1 1 d U . .
C645_4 C 0.3850(11) 0.6624(10) 0.3608(9) 0.097(5) Uani 1 1 d U . .
C646_4 C 0.4246(9) 0.6435(9) 0.3349(8) 0.093(5) Uani 1 1 d U . .
H646_4 H 0.4495 0.6132 0.3443 0.111 Uiso 1 1 calc R . .
C652_4 C 0.3169(9) 0.7764(8) 0.2859(8) 0.078(4) Uani 1 1 d U . .
O647_4 O 0.3759(6) 0.6392(6) 0.4005(6) 0.114(5) Uani 1 1 d DU . .
C648_4 C 0.4105(10) 0.5910(8) 0.4156(8) 0.139(6) Uani 1 1 d DU . .
H64A_4 H 0.4435 0.5891 0.4174 0.167 Uiso 1 1 calc R . .
H64B_4 H 0.4124 0.5740 0.3971 0.167 Uiso 1 1 calc R . .
C649_4 C 0.3920(11) 0.5694(9) 0.4587(9) 0.167(7) Uani 1 1 d DU . .
H649_4 H 0.3860 0.5889 0.4766 0.200 Uiso 1 1 calc R . .
C651_4 C 0.3432(9) 0.5680(10) 0.4523(9) 0.176(9) Uani 1 1 d DU . .
H65A_4 H 0.3189 0.5995 0.4405 0.264 Uiso 1 1 calc R . .
H65B_4 H 0.3308 0.5538 0.4783 0.264 Uiso 1 1 calc R . .
H65C_4 H 0.3493 0.5498 0.4340 0.264 Uiso 1 1 calc R . .
C650_4 C 0.4298(9) 0.5196(10) 0.4780(9) 0.177(9) Uani 1 1 d DU . .
H65D_4 H 0.4590 0.5205 0.4852 0.265 Uiso 1 1 calc R . .
H65E_4 H 0.4389 0.5021 0.4586 0.265 Uiso 1 1 calc R . .
H65F_4 H 0.4153 0.5047 0.5023 0.265 Uiso 1 1 calc R . .
C653_4 C 0.2781(9) 0.7983(8) 0.3116(8) 0.084(5) Uani 1 1 d U . .
H653_4 H 0.2537 0.8284 0.3003 0.100 Uiso 1 1 calc R . .
C654_4 C 0.2762(9) 0.7757(9) 0.3534(8) 0.088(5) Uani 1 1 d U . .
H654_4 H 0.2521 0.7910 0.3705 0.106 Uiso 1 1 calc R . .
C655_4 C 0.3090(9) 0.7325(9) 0.3683(8) 0.092(5) Uani 1 1 d U . .
H655_4 H 0.3058 0.7166 0.3958 0.110 Uiso 1 1 calc R . .
N656_4 N 0.3207(6) 0.7953(6) 0.2445(6) 0.073(4) Uani 1 1 d U . .
H656_4 H 0.3458 0.7781 0.2324 0.088 Uiso 1 1 calc R . .
C657_4 C 0.2908(9) 0.8373(9) 0.2196(8) 0.074(4) Uani 1 1 d U . .
O658_4 O 0.2558(6) 0.8695(5) 0.2289(4) 0.083(4) Uani 1 1 d U . .
C659_4 C 0.3067(8) 0.8439(8) 0.1720(7) 0.068(4) Uani 1 1 d U . .
N660_4 N 0.3382(6) 0.8036(6) 0.1643(6) 0.066(4) Uani 1 1 d U . .
C661_4 C 0.3521(8) 0.8077(8) 0.1237(8) 0.066(4) Uani 1 1 d U . .
C662_4 C 0.3363(8) 0.8522(8) 0.0913(8) 0.068(4) Uani 1 1 d U . .
C663_4 C 0.3023(8) 0.8921(8) 0.1035(8) 0.075(4) Uani 1 1 d U . .
C664_4 C 0.2868(8) 0.8890(8) 0.1446(7) 0.071(4) Uani 1 1 d U . .
H664_4 H 0.2648 0.9150 0.1529 0.086 Uiso 1 1 calc R . .
O665_4 O 0.2866(5) 0.9325(5) 0.0732(5) 0.088(4) Uani 1 1 d DU . .
C666_4 C 0.2568(8) 0.9745(6) 0.0838(7) 0.102(5) Uani 1 1 d DU . .
H66A_4 H 0.2768 0.9815 0.0979 0.122 Uiso 1 1 calc R . .
H66B_4 H 0.2294 0.9710 0.1019 0.122 Uiso 1 1 calc R . .
C667_4 C 0.2365(8) 1.0144(7) 0.0441(7) 0.114(6) Uani 1 1 d DU . .
H667_4 H 0.2647 1.0161 0.0255 0.136 Uiso 1 1 calc R . .
C668_4 C 0.2082(9) 1.0606(7) 0.0539(8) 0.128(7) Uani 1 1 d DU . .
H66C_4 H 0.2305 1.0667 0.0659 0.192 Uiso 1 1 calc R . .
H66D_4 H 0.1813 1.0589 0.0729 0.192 Uiso 1 1 calc R . .
H66E_4 H 0.1950 1.0856 0.0289 0.192 Uiso 1 1 calc R . .
C669_4 C 0.2028(9) 1.0059(8) 0.0230(8) 0.122(7) Uani 1 1 d DU . .
H66F_4 H 0.2212 0.9769 0.0164 0.183 Uiso 1 1 calc R . .
H66G_4 H 0.1907 1.0314 -0.0019 0.183 Uiso 1 1 calc R . .
H66H_4 H 0.1751 1.0041 0.0410 0.183 Uiso 1 1 calc R . .
C670_4 C 0.3835(8) 0.7658(8) 0.1125(8) 0.067(4) Uani 1 1 d U . .
C671_4 C 0.4021(8) 0.7687(8) 0.0734(7) 0.067(5) Uani 1 1 d U . .
H671_4 H 0.4249 0.7417 0.0669 0.080 Uiso 1 1 calc R . .
C672_4 C 0.3873(8) 0.8114(8) 0.0440(7) 0.069(5) Uani 1 1 d U . .
H672_4 H 0.3992 0.8128 0.0171 0.083 Uiso 1 1 calc R . .
C673_4 C 0.3551(8) 0.8525(8) 0.0527(7) 0.072(5) Uani 1 1 d U . .
H673_4 H 0.3462 0.8810 0.0317 0.086 Uiso 1 1 calc R . .
N674_4 N 0.3903(6) 0.7248(6) 0.1453(5) 0.066(4) Uani 1 1 d U . .
H674_4 H 0.3756 0.7283 0.1683 0.079 Uiso 1 1 calc R . .
C675_4 C 0.4188(9) 0.6787(8) 0.1441(8) 0.070(4) Uani 1 1 d U . .
O676_4 O 0.4445(5) 0.6658(5) 0.1174(5) 0.075(4) Uani 1 1 d U . .
C677_4 C 0.4126(9) 0.6455(8) 0.1856(7) 0.070(4) Uani 1 1 d U . .
N678_4 N 0.3763(6) 0.6606(6) 0.2110(6) 0.066(4) Uani 1 1 d U . .
C679_4 C 0.3721(8) 0.6299(8) 0.2492(7) 0.069(4) Uani 1 1 d U . .
C680_4 C 0.4024(8) 0.5839(8) 0.2610(8) 0.071(4) Uani 1 1 d U . .
C681_4 C 0.4420(9) 0.5679(8) 0.2324(8) 0.076(4) Uani 1 1 d U . .
C682_4 C 0.4476(8) 0.5976(7) 0.1937(7) 0.075(5) Uani 1 1 d U . .
H682_4 H 0.4723 0.5868 0.1747 0.090 Uiso 1 1 calc R . .
O683_4 O 0.4734(5) 0.5211(5) 0.2442(4) 0.085(4) Uani 1 1 d DU . .
C684_4 C 0.5098(8) 0.5028(6) 0.2145(6) 0.088(5) Uani 1 1 d DU . .
H68A_4 H 0.5341 0.5162 0.2081 0.105 Uiso 1 1 calc R . .
H68B_4 H 0.4936 0.5103 0.1892 0.105 Uiso 1 1 calc R . .
C685_4 C 0.5353(8) 0.4494(6) 0.2342(7) 0.102(5) Uani 1 1 d DU . .
H685_4 H 0.5487 0.4415 0.2612 0.122 Uiso 1 1 calc R . .
C686_4 C 0.5764(7) 0.4294(8) 0.2049(7) 0.105(6) Uani 1 1 d DU . .
H68C_4 H 0.5940 0.3960 0.2170 0.158 Uiso 1 1 calc R . .
H68D_4 H 0.5993 0.4439 0.1997 0.158 Uiso 1 1 calc R . .
H68E_4 H 0.5621 0.4356 0.1794 0.158 Uiso 1 1 calc R . .
C687_4 C 0.4957(8) 0.4311(8) 0.2381(8) 0.119(7) Uani 1 1 d DU . .
H68F_4 H 0.5097 0.3977 0.2512 0.179 Uiso 1 1 calc R . .
H68G_4 H 0.4844 0.4380 0.2111 0.179 Uiso 1 1 calc R . .
H68H_4 H 0.4680 0.4462 0.2544 0.179 Uiso 1 1 calc R . .
C688_4 C 0.3299(8) 0.6489(8) 0.2744(8) 0.069(4) Uani 1 1 d U . .
C689_4 C 0.3280(8) 0.6199(7) 0.3137(7) 0.076(5) Uani 1 1 d U . .
H689_4 H 0.3033 0.6309 0.3326 0.091 Uiso 1 1 calc R . .
C690_4 C 0.3637(8) 0.5746(7) 0.3241(7) 0.076(5) Uani 1 1 d U . .
H690_4 H 0.3619 0.5548 0.3503 0.092 Uiso 1 1 calc R . .
C691_4 C 0.4010(9) 0.5567(8) 0.2986(8) 0.074(5) Uani 1 1 d U . .
H691_4 H 0.4252 0.5260 0.3074 0.089 Uiso 1 1 calc R . .
N692_4 N 0.2974(6) 0.6942(6) 0.2578(5) 0.073(4) Uani 1 1 d U . .
H692_4 H 0.3067 0.7086 0.2344 0.088 Uiso 1 1 calc R . .
C693_4 C 0.2522(9) 0.7204(9) 0.2723(8) 0.075(4) Uani 1 1 d U . .
O694_4 O 0.2375(5) 0.7082(5) 0.3082(5) 0.083(4) Uani 1 1 d U . .
C695_4 C 0.2240(8) 0.7669(8) 0.2415(8) 0.073(4) Uani 1 1 d U . .
N696_4 N 0.2371(6) 0.7703(6) 0.2026(6) 0.069(4) Uani 1 1 d U . .
C697_4 C 0.2136(8) 0.8124(8) 0.1735(8) 0.070(4) Uani 1 1 d U . .
C698_4 C 0.1767(8) 0.8512(8) 0.1833(8) 0.079(4) Uani 1 1 d U . .
C699_4 C 0.1632(9) 0.8441(9) 0.2264(9) 0.088(5) Uani 1 1 d U . .
C700_4 C 0.1861(8) 0.8022(8) 0.2535(8) 0.080(5) Uani 1 1 d U . .
H700_4 H 0.1760 0.7972 0.2811 0.096 Uiso 1 1 calc R . .
O701_4 O 0.1258(6) 0.8829(5) 0.2356(5) 0.105(4) Uani 1 1 d DU . .
C702_4 C 0.1087(8) 0.8783(8) 0.2774(7) 0.122(6) Uani 1 1 d DU . .
H70A_4 H 0.1315 0.8804 0.2930 0.146 Uiso 1 1 calc R . .
H70B_4 H 0.1069 0.8482 0.2902 0.146 Uiso 1 1 calc R . .
C703_4 C 0.0555(9) 0.9196(8) 0.2768(8) 0.140(7) Uani 1 1 d DU . .
H703_4 H 0.0315 0.9157 0.2637 0.168 Uiso 1 1 calc R . .
C704_4 C 0.0556(11) 0.9674(9) 0.2561(8) 0.152(8) Uani 1 1 d DU . .
H70C_4 H 0.0635 0.9712 0.2273 0.228 Uiso 1 1 calc R . .
H70D_4 H 0.0801 0.9702 0.2686 0.228 Uiso 1 1 calc R . .
H70E_4 H 0.0232 0.9913 0.2592 0.228 Uiso 1 1 calc R . .
C705_4 C 0.0434(10) 0.9129(9) 0.3219(8) 0.151(8) Uani 1 1 d DU . .
H70F_4 H 0.0444 0.8819 0.3349 0.226 Uiso 1 1 calc R . .
H70G_4 H 0.0106 0.9360 0.3254 0.226 Uiso 1 1 calc R . .
H70H_4 H 0.0675 0.9164 0.3343 0.226 Uiso 1 1 calc R . .
C706_4 C 0.2251(8) 0.8163(8) 0.1303(8) 0.067(4) Uani 1 1 d U . .
C707_4 C 0.2069(8) 0.8576(8) 0.1005(7) 0.077(5) Uani 1 1 d U . .
H707_4 H 0.2167 0.8597 0.0732 0.093 Uiso 1 1 calc R . .
C708_4 C 0.1730(8) 0.8974(8) 0.1114(8) 0.086(5) Uani 1 1 d U . .
H708_4 H 0.1609 0.9264 0.0912 0.103 Uiso 1 1 calc R . .
C709_4 C 0.1575(8) 0.8941(8) 0.1511(8) 0.080(5) Uani 1 1 d U . .
H709_4 H 0.1336 0.9209 0.1574 0.096 Uiso 1 1 calc R . .
N710_4 N 0.2597(6) 0.7734(6) 0.1228(6) 0.069(4) Uani 1 1 d U . .
H710_4 H 0.2690 0.7487 0.1440 0.083 Uiso 1 1 calc R . .
C711_4 C 0.2797(8) 0.7673(8) 0.0855(9) 0.067(4) Uani 1 1 d U . .
O712_4 O 0.2750(5) 0.8000(5) 0.0535(5) 0.070(4) Uani 1 1 d U . .
C713_4 C 0.3133(8) 0.7184(8) 0.0863(8) 0.065(4) Uani 1 1 d U . .
N714_4 N 0.3128(6) 0.6847(7) 0.1187(6) 0.073(4) Uani 1 1 d U . .
C715_4 C 0.3436(8) 0.6398(8) 0.1182(8) 0.071(4) Uani 1 1 d U . .
C716_4 C 0.3747(8) 0.6306(8) 0.0840(8) 0.071(4) Uani 1 1 d U . .
C717_4 C 0.3744(9) 0.6691(9) 0.0512(8) 0.070(4) Uani 1 1 d U . .
C718_4 C 0.3443(8) 0.7118(8) 0.0530(7) 0.065(4) Uani 1 1 d U . .
H718_4 H 0.3442 0.7378 0.0314 0.078 Uiso 1 1 calc R . .
O719_4 O 0.4069(5) 0.6589(5) 0.0199(5) 0.078(4) Uani 1 1 d DU . .
C720_4 C 0.4111(7) 0.6949(7) -0.0155(6) 0.077(5) Uani 1 1 d DU . .
H72A_4 H 0.4144 0.7183 -0.0067 0.093 Uiso 1 1 calc R . .
H72B_4 H 0.3810 0.7103 -0.0315 0.093 Uiso 1 1 calc R . .
C721_4 C 0.4561(7) 0.6752(7) -0.0424(6) 0.081(5) Uani 1 1 d DU . .
H721_4 H 0.4521 0.6525 -0.0522 0.097 Uiso 1 1 calc R . .
C722_4 C 0.4577(8) 0.7157(7) -0.0792(6) 0.089(6) Uani 1 1 d DU . .
H72C_4 H 0.4860 0.7041 -0.0966 0.133 Uiso 1 1 calc R . .
H72D_4 H 0.4604 0.7386 -0.0698 0.133 Uiso 1 1 calc R . .
H72E_4 H 0.4276 0.7301 -0.0946 0.133 Uiso 1 1 calc R . .
C723_4 C 0.5043(7) 0.6513(7) -0.0195(6) 0.092(6) Uani 1 1 d DU . .
H72F_4 H 0.5032 0.6258 0.0040 0.138 Uiso 1 1 calc R . .
H72G_4 H 0.5087 0.6736 -0.0104 0.138 Uiso 1 1 calc R . .
H72H_4 H 0.5317 0.6392 -0.0373 0.138 Uiso 1 1 calc R . .
C724_4 C 0.3418(9) 0.6004(9) 0.1519(8) 0.082(4) Uani 1 1 d U . .
C725_4 C 0.3737(8) 0.5546(8) 0.1527(8) 0.082(5) Uani 1 1 d U . .
H725_4 H 0.3740 0.5294 0.1755 0.098 Uiso 1 1 calc R . .
C726_4 C 0.4060(8) 0.5465(8) 0.1179(7) 0.079(5) Uani 1 1 d U . .
H726_4 H 0.4261 0.5156 0.1181 0.095 Uiso 1 1 calc R . .
C727_4 C 0.4087(8) 0.5826(8) 0.0841(7) 0.081(5) Uani 1 1 d U . .
H727_4 H 0.4311 0.5766 0.0624 0.097 Uiso 1 1 calc R . .
N728_4 N 0.3081(7) 0.6121(7) 0.1827(6) 0.090(4) Uani 1 1 d U . .
H728_4 H 0.2856 0.6407 0.1769 0.108 Uiso 1 1 calc R . .
C729_4 C 0.3061(11) 0.5833(10) 0.2218(9) 0.094(5) Uani 1 1 d U . .
O730_4 O 0.3369(6) 0.5404(6) 0.2351(5) 0.106(5) Uani 1 1 d U . .
C731_4 C 0.2610(11) 0.6025(10) 0.2478(9) 0.095(5) Uani 1 1 d U . .
N732_4 N 0.2267(9) 0.6441(8) 0.2296(6) 0.100(5) Uani 1 1 d U . .
C733_4 C 0.1859(13) 0.6591(11) 0.2552(10) 0.118(5) Uani 1 1 d U . .
C734_4 C 0.1810(13) 0.6365(11) 0.2939(10) 0.121(5) Uani 1 1 d U . .
C735_4 C 0.2230(12) 0.5926(10) 0.3121(10) 0.104(5) Uani 1 1 d U . .
C736_4 C 0.2619(11) 0.5756(9) 0.2889(8) 0.097(5) Uani 1 1 d U . .
H736_4 H 0.2888 0.5469 0.2994 0.116 Uiso 1 1 calc R . .
O737_4 O 0.2133(7) 0.5726(6) 0.3528(6) 0.114(4) Uani 1 1 d DU . .
C738_4 C 0.2473(9) 0.5260(8) 0.3726(7) 0.120(6) Uani 1 1 d DU . .
H73A_4 H 0.2783 0.5260 0.3778 0.143 Uiso 1 1 calc R . .
H73B_4 H 0.2549 0.5065 0.3548 0.143 Uiso 1 1 calc R . .
C739_4 C 0.2242(9) 0.5058(9) 0.4133(7) 0.118(6) Uani 1 1 d DU . .
H739_4 H 0.2487 0.4739 0.4265 0.142 Uiso 1 1 calc R . .
C740_4 C 0.1772(9) 0.5027(9) 0.4070(7) 0.122(7) Uani 1 1 d DU . .
H74A_4 H 0.1840 0.4852 0.3878 0.183 Uiso 1 1 calc R . .
H74B_4 H 0.1517 0.5338 0.3961 0.183 Uiso 1 1 calc R . .
H74C_4 H 0.1659 0.4870 0.4328 0.183 Uiso 1 1 calc R . .
C741_4 C 0.2121(10) 0.5347(9) 0.4428(7) 0.130(7) Uani 1 1 d DU . .
H74D_4 H 0.2422 0.5351 0.4488 0.196 Uiso 1 1 calc R . .
H74E_4 H 0.1979 0.5209 0.4679 0.196 Uiso 1 1 calc R . .
H74F_4 H 0.1886 0.5663 0.4303 0.196 Uiso 1 1 calc R . .
C742_4 C 0.1443(14) 0.7039(12) 0.2380(6) 0.156(6) Uani 1 1 d DU . .
C743_4 C 0.0996(14) 0.7224(12) 0.2559(10) 0.167(7) Uani 1 1 d U . .
H743_4 H 0.0741 0.7505 0.2421 0.200 Uiso 1 1 calc R . .
C744_4 C 0.0939(14) 0.6970(12) 0.2964(10) 0.170(7) Uani 1 1 d U . .
H744_4 H 0.0633 0.7065 0.3103 0.203 Uiso 1 1 calc R . .
C745_4 C 0.1344(14) 0.6577(12) 0.3151(10) 0.153(7) Uani 1 1 d U . .
H745_4 H 0.1320 0.6437 0.3433 0.184 Uiso 1 1 calc R . .
N746_4 N 0.1421(9) 0.7279(7) 0.1939(6) 0.188(7) Uani 1 1 d DU . .
O747_4 O 0.1677(9) 0.7473(8) 0.1772(6) 0.193(7) Uani 1 1 d DU . .
O748_4 O 0.1147(9) 0.7259(10) 0.1716(7) 0.232(8) Uani 1 1 d DU . .
N801_5 N 0.8764(7) 0.3456(7) 0.2627(7) 0.091(4) Uani 1 1 d U . .
C802_5 C 0.8489(10) 0.3426(10) 0.2987(9) 0.094(5) Uani 1 1 d U . .
C803_5 C 0.8110(9) 0.3814(9) 0.3063(9) 0.103(5) Uani 1 1 d U . .
H803_5 H 0.7912 0.3796 0.3301 0.124 Uiso 1 1 calc R . .
C804_5 C 0.8042(10) 0.4219(10) 0.2777(10) 0.103(5) Uani 1 1 d U . .
C805_5 C 0.8291(9) 0.4305(9) 0.2381(9) 0.098(5) Uani 1 1 d U . .
H805_5 H 0.8210 0.4596 0.2180 0.118 Uiso 1 1 calc R . .
C806_5 C 0.8684(10) 0.3867(10) 0.2346(9) 0.094(5) Uani 1 1 d U . .
O807_5 O 0.7605(6) 0.4612(6) 0.2889(6) 0.120(5) Uani 1 1 d U . .
C808_5 C 0.7542(10) 0.5018(9) 0.2600(8) 0.109(5) Uani 1 1 d U . .
H80A_5 H 0.7473 0.5013 0.2337 0.130 Uiso 1 1 calc R . .
H80B_5 H 0.7841 0.5073 0.2570 0.130 Uiso 1 1 calc R . .
C809_5 C 0.7061(10) 0.5435(9) 0.2755(9) 0.117(6) Uani 1 1 d U . .
H80C_5 H 0.6782 0.5347 0.2838 0.140 Uiso 1 1 calc R . .
H80D_5 H 0.7153 0.5480 0.2989 0.140 Uiso 1 1 calc R . .
O810_5 O 0.6934(7) 0.5832(7) 0.2437(6) 0.124(5) Uani 1 1 d U . .
C811_5 C 0.6487(10) 0.6253(10) 0.2496(10) 0.105(5) Uani 1 1 d U . .
C812_5 C 0.6192(9) 0.6195(9) 0.2867(9) 0.098(5) Uani 1 1 d U . .
H812_5 H 0.6261 0.5915 0.3080 0.117 Uiso 1 1 calc R . .
C813_5 C 0.5748(10) 0.6664(9) 0.2858(9) 0.089(5) Uani 1 1 d U . .
N814_5 N 0.5709(7) 0.7039(7) 0.2546(7) 0.084(4) Uani 1 1 d U . .
C815_5 C 0.6045(10) 0.7007(9) 0.2217(9) 0.088(5) Uani 1 1 d U . .
C816_5 C 0.6457(9) 0.6622(9) 0.2168(9) 0.098(5) Uani 1 1 d U . .
H816_5 H 0.6680 0.6617 0.1944 0.118 Uiso 1 1 calc R . .
Cl1_6 Cl 0.0276(5) 0.5959(4) 0.3690(4) 0.098(4) Uani 0.50 1 d PDU A 1
C1_6 C 0.020(2) 0.5991(18) 0.4219(8) 0.156(7) Uani 0.50 1 d PDU A 1
H1A_6 H -0.0151 0.6185 0.4269 0.187 Uiso 0.50 1 calc PR A 1
H1B_6 H 0.0283 0.5679 0.4413 0.187 Uiso 0.50 1 calc PR A 1
C2_6 C 0.053(2) 0.6202(13) 0.4278(12) 0.153(7) Uani 0.50 1 d PDU A 1
H2A_6 H 0.0873 0.6016 0.4214 0.184 Uiso 0.50 1 calc PR A 1
H2B_6 H 0.0509 0.6197 0.4562 0.184 Uiso 0.50 1 calc PR A 1
Cl2_6 Cl 0.0334(9) 0.6798(9) 0.3944(10) 0.147(7) Uani 0.50 1 d PDU A 1
Cl1'_6 Cl -0.0208(7) 0.5796(7) 0.4295(6) 0.195(7) Uani 0.50 1 d PDU B 2
C1'_6 C 0.0221(19) 0.603(2) 0.3991(12) 0.144(7) Uani 0.50 1 d PDU B 2
H1'1_6 H 0.0472 0.5811 0.3859 0.173 Uiso 0.50 1 calc PR B 2
H1'2_6 H 0.0044 0.6324 0.3780 0.173 Uiso 0.50 1 calc PR B 2
C2'_6 C 0.047(2) 0.612(2) 0.4298(14) 0.153(7) Uani 0.50 1 d PDU B 2
H2'1_6 H 0.0789 0.5861 0.4385 0.184 Uiso 0.50 1 calc PR B 2
H2'2_6 H 0.0256 0.6157 0.4541 0.184 Uiso 0.50 1 calc PR B 2
Cl2'_6 Cl 0.0552(10) 0.6655(9) 0.4035(10) 0.147(6) Uani 0.50 1 d PDU B 2
Cl3_6 Cl 0.4501(13) 0.0767(11) 0.4105(8) 0.184(13) Uiso 0.30 1 d PDU . .
C3_6 C 0.478(3) 0.113(4) 0.3728(11) 0.18(4) Uiso 0.30 1 d PDU . .
H3A_6 H 0.4761 0.1371 0.3834 0.219 Uiso 0.30 1 calc PR . .
H3B_6 H 0.5129 0.0934 0.3690 0.219 Uiso 0.30 1 calc PR . .
C4_6 C 0.453(2) 0.136(3) 0.3319(14) 0.19(4) Uiso 0.30 1 d PDU . .
H4A_6 H 0.4204 0.1606 0.3340 0.224 Uiso 0.30 1 calc PR . .
H4B_6 H 0.4481 0.1126 0.3238 0.224 Uiso 0.30 1 calc PR . .
Cl4_6 Cl 0.4917(9) 0.1601(8) 0.2925(7) 0.113(8) Uiso 0.30 1 d PDU . .
Cl5_6 Cl 0.6340(5) -0.0062(5) 0.9872(4) 0.249(6) Uani 1 1 d DU . .
C5_6 C 0.5868(12) 0.0527(9) 0.9684(6) 0.226(17) Uani 1 1 d DU . .
H5A_6 H 0.6009 0.0714 0.9464 0.271 Uiso 1 1 calc R . .
H5B_6 H 0.5595 0.0520 0.9573 0.271 Uiso 1 1 calc R . .
C6_6 C 0.5674(12) 0.0750(7) 1.0026(9) 0.225(17) Uani 1 1 d DU . .
H6A_6 H 0.5425 0.1070 0.9918 0.270 Uiso 1 1 calc R . .
H6B_6 H 0.5947 0.0765 1.0131 0.270 Uiso 1 1 calc R . .
Cl6_6 Cl 0.5400(5) 0.0427(5) 1.0439(4) 0.240(6) Uani 1 1 d DU . .
Cl7_6 Cl 0.9446(4) 0.7864(4) 0.1503(3) 0.203(4) Uani 1 1 d DU . .
C7_6 C 0.9735(13) 0.7577(9) 0.1991(7) 0.197(12) Uani 1 1 d DU . .
H7A_6 H 1.0094 0.7476 0.1954 0.236 Uiso 1 1 calc R . .
H7B_6 H 0.9614 0.7795 0.2152 0.236 Uiso 1 1 calc R . .
C8_6 C 0.9622(12) 0.7157(10) 0.2218(7) 0.189(12) Uani 1 1 d DU . .
H8A_6 H 0.9715 0.6949 0.2050 0.227 Uiso 1 1 calc R . .
H8B_6 H 0.9267 0.7257 0.2284 0.227 Uiso 1 1 calc R . .
Cl8_6 Cl 0.9983(4) 0.6858(4) 0.2686(3) 0.204(5) Uani 1 1 d DU . .
Cl9_6 Cl 0.2876(3) 0.4213(3) 0.3256(3) 0.167(4) Uani 1 1 d DU . .
C9_6 C 0.3255(9) 0.4423(11) 0.2868(6) 0.168(11) Uani 1 1 d DU . .
H9A_6 H 0.3286 0.4309 0.2636 0.202 Uiso 1 1 calc R . .
H9B_6 H 0.3096 0.4764 0.2772 0.202 Uiso 1 1 calc R . .
C10_6 C 0.3766(8) 0.4266(11) 0.3020(8) 0.170(11) Uani 1 1 d DU . .
H10A_6 H 0.3963 0.4383 0.2796 0.204 Uiso 1 1 calc R . .
H10B_6 H 0.3930 0.3925 0.3105 0.204 Uiso 1 1 calc R . .
Cl10_6 Cl 0.3745(4) 0.4469(4) 0.3444(3) 0.193(4) Uani 1 1 d DU . .
Cl11_6 Cl 0.7828(3) 0.0746(3) 0.0435(3) 0.151(3) Uani 1 1 d DU . .
C11_6 C 0.7205(6) 0.1197(7) 0.0373(7) 0.108(7) Uani 1 1 d DU . .
H11A_6 H 0.7191 0.1463 0.0135 0.130 Uiso 1 1 calc R . .
H11B_6 H 0.6979 0.1078 0.0329 0.130 Uiso 1 1 calc R . .
C12_6 C 0.7049(6) 0.1351(7) 0.0763(7) 0.110(7) Uani 1 1 d DU . .
H12A_6 H 0.7269 0.1476 0.0806 0.132 Uiso 1 1 calc R . .
H12B_6 H 0.7065 0.1086 0.1002 0.132 Uiso 1 1 calc R . .
Cl12_6 Cl 0.6426(3) 0.1792(3) 0.0690(3) 0.145(3) Uani 1 1 d DU . .
Cl13_6 Cl 0.6826(5) 0.5206(4) 0.1716(4) 0.117(5) Uani 0.50 1 d PDU . .
C13_6 C 0.7298(14) 0.5365(16) 0.1412(9) 0.131(14) Uani 0.50 1 d PDU . .
H13A_6 H 0.7209 0.5694 0.1375 0.157 Uiso 0.50 1 calc PR . .
H13B_6 H 0.7611 0.5180 0.1558 0.157 Uiso 0.50 1 calc PR . .
C14_6 C 0.7369(13) 0.5290(16) 0.0999(8) 0.132(14) Uani 0.50 1 d PDU . .
H14A_6 H 0.7077 0.5512 0.0834 0.158 Uiso 0.50 1 calc PR . .
H14B_6 H 0.7406 0.4975 0.1033 0.158 Uiso 0.50 1 calc PR . .
Cl14_6 Cl 0.7914(7) 0.5365(7) 0.0738(7) 0.221(10) Uani 0.50 1 d PDU . .
Cl15_6 Cl 0.8097(4) 0.5827(4) 0.2561(4) 0.162(5) Uani 0.80 1 d PDU . .
C15_6 C 0.7983(14) 0.6231(8) 0.2053(7) 0.189(14) Uani 0.80 1 d PDU . .
H15A_6 H 0.7686 0.6515 0.2057 0.226 Uiso 0.80 1 calc PR . .
H15B_6 H 0.8263 0.6317 0.1960 0.226 Uiso 0.80 1 calc PR . .
C16_6 C 0.7912(11) 0.6023(10) 0.1761(8) 0.195(14) Uani 0.80 1 d PDU . .
H16A_6 H 0.7868 0.6244 0.1486 0.234 Uiso 0.80 1 calc PR . .
H16B_6 H 0.7611 0.5969 0.1839 0.234 Uiso 0.80 1 calc PR . .
Cl16_6 Cl 0.8425(5) 0.5486(5) 0.1755(5) 0.220(6) Uani 0.80 1 d PDU . .
Cl17_6 Cl 0.3528(4) -0.0525(4) 0.9053(3) 0.205(5) Uani 1 1 d DU . .
C17_6 C 0.3245(9) 0.0026(10) 0.9132(14) 0.238(15) Uani 1 1 d DU . .
H17A_6 H 0.3354 0.0004 0.9391 0.286 Uiso 1 1 calc R . .
H17B_6 H 0.3346 0.0246 0.8912 0.286 Uiso 1 1 calc R . .
C18_6 C 0.2682(9) 0.0206(9) 0.9139(14) 0.230(15) Uani 1 1 d DU . .
H18A_6 H 0.2576 -0.0012 0.9356 0.276 Uiso 1 1 calc R . .
H18B_6 H 0.2567 0.0241 0.8878 0.276 Uiso 1 1 calc R . .
Cl18_6 Cl 0.2431(4) 0.0774(4) 0.9235(3) 0.200(5) Uani 1 1 d DU . .
Cl19_6 Cl 0.6064(4) 0.5078(3) 0.2658(4) 0.202(5) Uani 1 1 d U . .
C19_6 C 0.5804(17) 0.5172(15) 0.3260(15) 0.220(14) Uani 1 1 d U . .
H19A_6 H 0.6036 0.4950 0.3480 0.263 Uiso 1 1 calc R . .
H19B_6 H 0.5688 0.5492 0.3265 0.263 Uiso 1 1 calc R . .
C20_6 C 0.5428(18) 0.5051(15) 0.3231(15) 0.220(14) Uani 1 1 d U . .
H20A_6 H 0.5551 0.4740 0.3201 0.264 Uiso 1 1 calc R . .
H20B_6 H 0.5191 0.5283 0.3018 0.264 Uiso 1 1 calc R . .
Cl20_6 Cl 0.5181(6) 0.5072(5) 0.3763(5) 0.293(8) Uani 1 1 d U . .
Cl21_6 Cl 0.4582(4) 0.0769(4) 0.1842(5) 0.261(7) Uani 1 1 d DU . .
C21_6 C 0.4408(15) 0.0482(13) 0.2335(7) 0.272(16) Uani 1 1 d DU . .
H21A_6 H 0.4051 0.0571 0.2347 0.327 Uiso 1 1 calc R . .
H21B_6 H 0.4579 0.0144 0.2388 0.327 Uiso 1 1 calc R . .
C22_6 C 0.4544(12) 0.0619(14) 0.2661(7) 0.256(15) Uani 1 1 d DU . .
H22A_6 H 0.4499 0.0945 0.2554 0.307 Uiso 1 1 calc R . .
H22B_6 H 0.4892 0.0424 0.2733 0.307 Uiso 1 1 calc R . .
Cl22_6 Cl 0.4158(9) 0.0546(6) 0.3106(7) 0.406(13) Uani 1 1 d DU . .
Cl23_6 Cl -0.0301(6) 0.9562(6) 0.1757(5) 0.156(6) Uiso 0.50 1 d PDU . .
C23_6 C 0.0249(11) 0.9264(9) 0.1472(10) 0.090(12) Uiso 0.50 1 d PDU . .
H23A_6 H 0.0155 0.9308 0.1199 0.108 Uiso 0.50 1 calc PR . .
H23B_6 H 0.0492 0.9393 0.1442 0.108 Uiso 0.50 1 calc PR . .
C24_6 C 0.0469(9) 0.8745(8) 0.1712(12) 0.083(12) Uiso 0.50 1 d PDU . .
H24A_6 H 0.0618 0.8698 0.1963 0.100 Uiso 0.50 1 calc PR . .
H24B_6 H 0.0727 0.8569 0.1548 0.100 Uiso 0.50 1 calc PR . .
Cl24_6 Cl -0.0017(9) 0.8542(8) 0.1839(7) 0.220(10) Uiso 0.50 1 d PDU . .
Cl25_6 Cl 0.2673(7) 0.9927(6) 0.3446(6) 0.284(8) Uani 0.80 1 d PU . .
C25_6 C 0.243(2) 1.043(2) 0.3390(19) 0.250(9) Uani 0.80 1 d PU . .
H25A_6 H 0.2436 1.0490 0.3644 0.300 Uiso 0.80 1 calc PR . .
H25B_6 H 0.2085 1.0554 0.3314 0.300 Uiso 0.80 1 calc PR . .
C26_6 C 0.271(2) 1.0653(18) 0.3058(17) 0.224(8) Uani 0.80 1 d PU . .
H26A_6 H 0.3045 1.0531 0.3154 0.269 Uiso 0.80 1 calc PR . .
H26B_6 H 0.2553 1.0987 0.3028 0.269 Uiso 0.80 1 calc PR . .
Cl26_6 Cl 0.2757(5) 1.0596(5) 0.2579(5) 0.215(6) Uani 0.80 1 d PU . .
Cl27_6 Cl 0.5221(8) 0.5293(10) 0.9921(8) 0.137(9) Uiso 0.30 1 d PDU . .
C27_6 C 0.5700(11) 0.5317(18) 0.9538(10) 0.025(11) Uiso 0.30 1 d PDU . .
H27A_6 H 0.5806 0.5057 0.9425 0.030 Uiso 0.30 1 calc PR . .
H27B_6 H 0.5569 0.5609 0.9315 0.030 Uiso 0.30 1 calc PR . .
C28_6 C 0.6141(10) 0.5287(16) 0.9725(9) 0.010(10) Uiso 0.30 1 d PDU . .
H28A_6 H 0.6298 0.4978 0.9921 0.013 Uiso 0.30 1 calc PR . .
H28B_6 H 0.6025 0.5518 0.9873 0.013 Uiso 0.30 1 calc PR . .
Cl28_6 Cl 0.6586(10) 0.5389(12) 0.9345(9) 0.175(12) Uiso 0.30 1 d PDU . .
Cl29_6 Cl 0.8051(3) 0.4946(3) 0.3623(3) 0.157(3) Uani 1 1 d U . .
C29_6 C 0.7923(15) 0.4459(14) 0.3874(12) 0.207(13) Uani 1 1 d U . .
H29A_6 H 0.7568 0.4541 0.3867 0.248 Uiso 1 1 calc R . .
H29B_6 H 0.8108 0.4210 0.3748 0.248 Uiso 1 1 calc R . .
C30_6 C 0.8084(15) 0.4313(15) 0.4298(13) 0.214(13) Uani 1 1 d U . .
H30A_6 H 0.8409 0.4312 0.4297 0.257 Uiso 1 1 calc R . .
H30B_6 H 0.8109 0.3998 0.4442 0.257 Uiso 1 1 calc R . .
Cl30_6 Cl 0.7613(10) 0.4738(9) 0.4564(5) 0.404(13) Uani 1 1 d U . .
Cl31_6 Cl 1.0177(4) 0.8337(4) 0.4259(3) 0.168(4) Uani 1 1 d U . .
C31_6 C 0.9762(15) 0.8754(14) 0.4473(14) 0.195(13) Uani 1 1 d U . .
H31A_6 H 0.9690 0.8609 0.4758 0.234 Uiso 1 1 calc R . .
H31B_6 H 0.9896 0.8974 0.4467 0.234 Uiso 1 1 calc R . .
C32_6 C 0.9325(14) 0.8988(13) 0.4241(13) 0.194(12) Uani 1 1 d U . .
H32A_6 H 0.9181 0.8771 0.4259 0.233 Uiso 1 1 calc R . .
H32B_6 H 0.9399 0.9119 0.3953 0.233 Uiso 1 1 calc R . .
Cl32_6 Cl 0.8874(5) 0.9476(3) 0.4465(3) 0.208(5) Uani 1 1 d U . .
Cl33_6 Cl 0.1859(5) 1.0225(4) 0.1691(3) 0.251(6) Uani 1 1 d DU . .
C33_6 C 0.1772(13) 1.0147(8) 0.2230(6) 0.206(12) Uani 1 1 d DU . .
H33A_6 H 0.2019 1.0201 0.2331 0.247 Uiso 1 1 calc R . .
H33B_6 H 0.1442 1.0367 0.2288 0.247 Uiso 1 1 calc R . .
C34_6 C 0.1832(12) 0.9640(8) 0.2436(6) 0.193(12) Uani 1 1 d DU . .
H34A_6 H 0.2161 0.9419 0.2378 0.232 Uiso 1 1 calc R . .
H34B_6 H 0.1582 0.9586 0.2339 0.232 Uiso 1 1 calc R . .
Cl34_6 Cl 0.1747(4) 0.9575(5) 0.2980(4) 0.247(6) Uani 1 1 d DU . .
Cl35_6 Cl 0.1839(6) 0.6609(5) 0.4496(5) 0.249(8) Uani 0.80 1 d PDU . .
C35_6 C 0.2002(12) 0.6753(9) 0.3963(8) 0.239(18) Uani 0.80 1 d PDU . .
H35A_6 H 0.2261 0.6867 0.3917 0.287 Uiso 0.80 1 calc PR . .
H35B_6 H 0.2131 0.6474 0.3873 0.287 Uiso 0.80 1 calc PR . .
C36_6 C 0.1544(15) 0.7129(9) 0.3718(8) 0.244(18) Uani 0.80 1 d PDU . .
H36A_6 H 0.1271 0.7033 0.3795 0.292 Uiso 0.80 1 calc PR . .
H36B_6 H 0.1616 0.7166 0.3426 0.292 Uiso 0.80 1 calc PR . .
Cl36_6 Cl 0.1364(6) 0.7678(7) 0.3810(5) 0.313(12) Uani 0.80 1 d PDU . .
Cl37_6 Cl 0.3566(7) 0.2244(7) 0.4547(5) 0.171(7) Uani 0.50 1 d PDU . .
C37_6 C 0.3204(15) 0.2470(19) 0.4101(10) 0.25(3) Uani 0.50 1 d PDU . .
H37A_6 H 0.2971 0.2327 0.4148 0.297 Uiso 0.50 1 calc PR . .
H37B_6 H 0.3013 0.2808 0.4045 0.297 Uiso 0.50 1 calc PR . .
C38_6 C 0.354(3) 0.237(2) 0.3735(8) 0.26(3) Uani 0.50 1 d PDU . .
H38A_6 H 0.3336 0.2416 0.3517 0.310 Uiso 0.50 1 calc PR . .
H38B_6 H 0.3781 0.2047 0.3813 0.310 Uiso 0.50 1 calc PR . .
Cl38_6 Cl 0.3848(16) 0.2746(17) 0.3549(11) 0.40(2) Uani 0.50 1 d PDU . .
Cl39_6 Cl 0.2737(5) 0.3910(5) 0.2286(4) 0.114(5) Uani 0.50 1 d PDU . .
C39_6 C 0.3094(13) 0.3289(9) 0.2471(16) 0.22(3) Uani 0.50 1 d PDU . .
H39A_6 H 0.2879 0.3128 0.2510 0.262 Uiso 0.50 1 calc PR . .
H39B_6 H 0.3354 0.3187 0.2271 0.262 Uiso 0.50 1 calc PR . .
C40_6 C 0.3329(12) 0.3165(16) 0.2878(12) 0.22(3) Uani 0.50 1 d PDU . .
H40A_6 H 0.3400 0.2839 0.3033 0.263 Uiso 0.50 1 calc PR . .
H40B_6 H 0.3096 0.3363 0.3039 0.263 Uiso 0.50 1 calc PR . .
Cl40_6 Cl 0.3891(8) 0.3247(8) 0.2790(9) 0.235(11) Uani 0.50 1 d PDU . .
Cl43_6 Cl 1.0991(8) 0.6039(8) 0.0736(6) 0.188(9) Uani 0.50 1 d PDU . .
C43_6 C 1.066(3) 0.6556(14) 0.0893(15) 0.47(5) Uani 0.50 1 d PDU . .
H43A_6 H 1.0867 0.6732 0.0831 0.560 Uiso 0.50 1 calc PR . .
H43B_6 H 1.0357 0.6755 0.0739 0.560 Uiso 0.50 1 calc PR . .
C44_6 C 1.054(2) 0.643(3) 0.1353(19) 0.46(5) Uani 0.50 1 d PDU . .
H44A_6 H 1.0609 0.6099 0.1461 0.554 Uiso 0.50 1 calc PR . .
H44B_6 H 1.0189 0.6612 0.1400 0.554 Uiso 0.50 1 calc PR . .
Cl44_6 Cl 1.0912(9) 0.6555(13) 0.1612(8) 0.34(2) Uani 0.50 1 d PDU . .
Cl41_6 Cl 0.4002(4) 0.4273(4) 0.1756(4) 0.086(4) Uani 0.50 1 d PDU . .
C41_6 C 0.3990(17) 0.3858(9) 0.1548(14) 0.19(2) Uani 0.50 1 d PDU . .
H41A_6 H 0.3661 0.3858 0.1588 0.231 Uiso 0.50 1 calc PR . .
H41B_6 H 0.4065 0.3941 0.1255 0.231 Uiso 0.50 1 calc PR . .
C42_6 C 0.4377(15) 0.3374(9) 0.1766(19) 0.20(3) Uani 0.50 1 d PDU . .
H42A_6 H 0.4355 0.3328 0.2060 0.239 Uiso 0.50 1 calc PR . .
H42B_6 H 0.4709 0.3352 0.1670 0.239 Uiso 0.50 1 calc PR . .
Cl42_6 Cl 0.4280(12) 0.2932(9) 0.1668(12) 0.36(2) Uani 0.50 1 d PDU . .
O901_6 O 0.6377(7) 1.1222(6) 0.3003(6) 0.155(8) Uani 1 1 d . . .
O902_6 O 0.7827(11) 0.3340(11) 0.4282(10) 0.33(2) Uani 1 1 d . . .
O903_6 O 0.5164(13) 0.6133(12) 0.4268(7) 0.31(2) Uani 1 1 d . . .
O904_6 O 1.0690(17) 0.0356(15) 0.1029(13) 0.41(3) Uani 1 1 d . . .
O905_6 O 0.5333(10) 0.8994(14) 0.0565(8) 0.33(2) Uani 1 1 d . . .
O906_6 O 1.0673(9) 0.1332(9) 0.0459(9) 0.218(11) Uani 1 1 d . . .
O907_6 O 0.9505(15) 0.4552(14) 0.1100(8) 0.34(2) Uani 1 1 d . . .
O908_6 O 0.7944(10) 0.6999(9) 0.1251(10) 0.266(15) Uani 1 1 d . . .
O909_6 O 0.9733(11) 0.2361(10) -0.0467(9) 0.267(15) Uani 1 1 d . . .
O910_6 O 0.6016(13) 0.9617(13) 0.4895(8) 0.36(3) Uani 1 1 d . . .
O911_6 O 0.3650(8) 0.2096(15) 0.2710(8) 0.31(2) Uani 1 1 d . . .
O912_6 O 0.6871(9) 0.4135(9) 0.3662(10) 0.249(13) Uani 1 1 d . . .
O913_6 O 0.5851(11) 0.3759(8) 0.3540(9) 0.255(15) Uani 1 1 d . . .

loop_
_atom_site_aniso_label
_atom_site_aniso_U_11
_atom_site_aniso_U_22
_atom_site_aniso_U_33
_atom_site_aniso_U_23
_atom_site_aniso_U_13
_atom_site_aniso_U_12
C1_1 0.086(10) 0.099(10) 0.117(10) -0.052(9) -0.031(9) -0.016(8)
N2_1 0.086(9) 0.104(9) 0.116(9) -0.049(8) -0.030(8) -0.023(8)
C3_1 0.092(9) 0.110(9) 0.118(9) -0.044(8) -0.032(8) -0.038(8)
O4_1 0.100(10) 0.122(10) 0.120(11) -0.039(9) -0.024(9) -0.048(8)
C5_1 0.085(9) 0.101(9) 0.120(9) -0.042(8) -0.038(8) -0.037(8)
N6_1 0.077(10) 0.094(9) 0.111(9) -0.037(8) -0.038(8) -0.033(7)
C7_1 0.085(9) 0.092(9) 0.119(9) -0.042(8) -0.040(8) -0.032(7)
C8_1 0.089(9) 0.096(9) 0.130(9) -0.044(8) -0.040(8) -0.034(7)
C9_1 0.098(9) 0.102(9) 0.143(9) -0.036(8) -0.036(8) -0.042(8)
C10_1 0.089(10) 0.101(10) 0.132(10) -0.035(9) -0.033(9) -0.044(8)
O11_1 0.117(10) 0.102(9) 0.169(11) -0.035(9) -0.030(8) -0.049(8)
C12_1 0.143(12) 0.120(11) 0.193(13) -0.029(11) -0.019(10) -0.042(10)
C13_1 0.162(14) 0.133(12) 0.209(15) -0.019(12) -0.011(12) -0.043(12)
C14_1 0.166(16) 0.137(14) 0.211(17) -0.014(14) -0.006(14) -0.049(13)
C15_1 0.166(16) 0.139(14) 0.218(17) -0.018(14) -0.010(14) -0.032(14)
C16_1 0.082(9) 0.089(9) 0.125(9) -0.045(8) -0.036(8) -0.034(7)
C17_1 0.086(10) 0.094(10) 0.129(10) -0.046(9) -0.036(9) -0.033(8)
C18_1 0.084(11) 0.091(10) 0.133(11) -0.049(9) -0.037(9) -0.028(9)
C19_1 0.084(11) 0.090(10) 0.132(11) -0.047(9) -0.035(9) -0.026(8)
N20_1 0.085(9) 0.093(9) 0.125(9) -0.039(8) -0.029(8) -0.035(8)
C21_1 0.088(9) 0.101(8) 0.127(9) -0.039(8) -0.027(7) -0.035(8)
O22_1 0.088(10) 0.112(9) 0.131(11) -0.040(9) -0.019(8) -0.034(9)
C23_1 0.091(8) 0.094(8) 0.123(9) -0.037(8) -0.033(7) -0.041(8)
N24_1 0.086(9) 0.089(8) 0.116(9) -0.036(8) -0.034(7) -0.042(8)
C25_1 0.091(8) 0.090(8) 0.120(9) -0.034(8) -0.036(7) -0.039(8)
C26_1 0.100(9) 0.089(8) 0.125(9) -0.032(8) -0.031(7) -0.044(8)
C27_1 0.111(9) 0.098(8) 0.133(9) -0.030(8) -0.028(7) -0.054(8)
C28_1 0.100(9) 0.093(9) 0.129(10) -0.031(9) -0.027(8) -0.051(8)
O29_1 0.135(10) 0.108(9) 0.148(11) -0.027(9) -0.019(8) -0.061(8)
C30_1 0.152(12) 0.121(10) 0.160(12) -0.022(11) -0.012(10) -0.067(10)
C31_1 0.165(13) 0.132(12) 0.172(14) -0.017(11) -0.006(11) -0.072(10)
C32_1 0.167(15) 0.126(13) 0.174(16) -0.024(13) -0.007(13) -0.085(12)
C33_1 0.179(16) 0.138(14) 0.179(16) -0.011(13) -0.003(14) -0.067(13)
C34_1 0.082(8) 0.084(8) 0.114(9) -0.037(8) -0.035(7) -0.037(8)
C35_1 0.088(10) 0.088(9) 0.115(10) -0.036(9) -0.032(9) -0.030(9)
C36_1 0.096(10) 0.087(9) 0.121(11) -0.038(9) -0.034(9) -0.032(9)
C37_1 0.100(10) 0.088(9) 0.127(11) -0.029(9) -0.032(9) -0.037(9)
N38_1 0.082(9) 0.091(8) 0.114(9) -0.039(8) -0.033(8) -0.030(8)
C39_1 0.089(9) 0.095(9) 0.118(9) -0.043(8) -0.033(8) -0.036(8)
O40_1 0.094(10) 0.095(10) 0.126(10) -0.050(8) -0.026(9) -0.022(8)
C41_1 0.097(9) 0.096(9) 0.115(9) -0.036(8) -0.038(8) -0.042(8)
N42_1 0.095(9) 0.089(9) 0.112(9) -0.034(8) -0.044(8) -0.040(8)
C43_1 0.103(9) 0.099(9) 0.125(9) -0.035(8) -0.045(8) -0.044(8)
C44_1 0.114(10) 0.108(9) 0.130(9) -0.033(8) -0.048(8) -0.050(8)
C45_1 0.124(10) 0.120(10) 0.140(10) -0.029(8) -0.040(8) -0.057(8)
C46_1 0.111(10) 0.110(10) 0.128(10) -0.034(9) -0.042(9) -0.049(9)
O47_1 0.147(11) 0.144(11) 0.158(11) -0.017(9) -0.033(9) -0.068(9)
C48_1 0.162(14) 0.166(14) 0.179(13) -0.010(11) -0.021(11) -0.074(11)
C49_1 0.177(15) 0.185(15) 0.201(15) -0.005(12) -0.014(12) -0.077(12)
C50_1 0.185(17) 0.198(17) 0.211(17) 0.005(15) -0.011(15) -0.074(14)
C51_1 0.180(17) 0.189(17) 0.206(17) -0.011(14) -0.012(15) -0.085(14)
C52_1 0.102(9) 0.097(9) 0.130(9) -0.042(8) -0.050(8) -0.037(8)
C53_1 0.111(11) 0.099(10) 0.133(11) -0.044(9) -0.052(9) -0.038(9)
C54_1 0.116(12) 0.100(10) 0.136(11) -0.034(9) -0.050(10) -0.041(10)
C55_1 0.122(11) 0.106(10) 0.136(11) -0.029(9) -0.046(10) -0.046(9)
N56_1 0.091(9) 0.095(9) 0.134(10) -0.047(8) -0.044(8) -0.034(8)
C57_1 0.093(9) 0.099(9) 0.147(9) -0.057(8) -0.045(8) -0.023(8)
O58_1 0.097(10) 0.101(10) 0.161(11) -0.055(9) -0.051(9) -0.017(9)
C59_1 0.084(8) 0.104(9) 0.148(9) -0.068(8) -0.032(8) -0.030(8)
N60_1 0.078(9) 0.101(9) 0.139(10) -0.068(8) -0.025(8) -0.027(8)
C61_1 0.078(8) 0.105(9) 0.135(9) -0.065(8) -0.017(7) -0.032(8)
C62_1 0.091(8) 0.118(9) 0.150(10) -0.073(8) -0.012(8) -0.030(8)
C63_1 0.100(9) 0.134(10) 0.168(10) -0.083(9) -0.012(8) -0.028(9)
C64_1 0.094(10) 0.119(10) 0.161(10) -0.075(9) -0.023(9) -0.027(9)
O65_1 0.120(11) 0.164(11) 0.193(11) -0.103(10) -0.008(9) -0.030(9)
C66_1 0.144(13) 0.180(13) 0.220(13) -0.111(12) 0.002(11) -0.028(11)
C67_1 0.163(15) 0.202(14) 0.247(15) -0.111(13) 0.012(13) -0.027(13)
C68_1 0.170(17) 0.208(17) 0.249(17) -0.114(15) 0.012(15) -0.021(15)
C69_1 0.177(17) 0.217(17) 0.264(17) -0.103(15) 0.015(15) -0.024(15)
C70_1 0.075(8) 0.096(9) 0.123(9) -0.054(8) -0.014(7) -0.032(8)
C71_1 0.081(10) 0.098(10) 0.128(11) -0.058(9) -0.012(8) -0.034(9)
C72_1 0.080(10) 0.105(10) 0.138(11) -0.060(10) -0.005(9) -0.034(9)
C73_1 0.088(10) 0.119(11) 0.143(11) -0.062(10) -0.004(9) -0.034(9)
N74_1 0.067(8) 0.086(8) 0.108(9) -0.041(8) -0.021(7) -0.027(7)
C75_1 0.068(7) 0.076(8) 0.101(8) -0.035(8) -0.016(7) -0.030(7)
O76_1 0.076(8) 0.067(9) 0.106(10) -0.028(8) -0.010(7) -0.033(8)
C77_1 0.067(8) 0.069(7) 0.095(8) -0.027(7) -0.016(7) -0.032(7)
N78_1 0.067(8) 0.064(7) 0.095(9) -0.026(8) -0.015(7) -0.033(7)
C79_1 0.064(8) 0.066(7) 0.096(8) -0.021(7) -0.018(7) -0.031(7)
C80_1 0.071(8) 0.069(7) 0.097(8) -0.023(7) -0.020(7) -0.031(7)
C81_1 0.078(8) 0.071(7) 0.103(8) -0.026(7) -0.019(7) -0.029(7)
C82_1 0.077(9) 0.068(8) 0.096(9) -0.026(8) -0.017(8) -0.031(7)
O83_1 0.086(8) 0.072(8) 0.107(9) -0.025(7) -0.010(7) -0.024(7)
C84_1 0.101(10) 0.071(9) 0.115(11) -0.021(8) -0.008(9) -0.021(9)
C85_1 0.121(11) 0.074(9) 0.125(12) -0.020(9) -0.012(10) -0.012(9)
C86_1 0.129(13) 0.075(11) 0.129(14) -0.012(11) -0.005(12) -0.015(11)
C87_1 0.133(14) 0.085(11) 0.135(14) -0.018(12) -0.013(12) -0.005(11)
C88_1 0.066(8) 0.069(8) 0.099(8) -0.020(7) -0.020(7) -0.029(7)
C89_1 0.067(10) 0.075(9) 0.102(10) -0.017(9) -0.021(8) -0.031(8)
C90_1 0.069(10) 0.080(9) 0.099(10) -0.019(9) -0.018(8) -0.034(8)
C91_1 0.072(9) 0.078(9) 0.102(10) -0.018(9) -0.015(8) -0.030(8)
N92_1 0.072(8) 0.068(8) 0.103(9) -0.027(7) -0.026(7) -0.030(7)
C93_1 0.073(8) 0.070(8) 0.112(9) -0.027(7) -0.028(8) -0.031(7)
O94_1 0.084(9) 0.073(9) 0.117(11) -0.017(8) -0.023(9) -0.028(8)
C95_1 0.072(8) 0.074(8) 0.121(9) -0.036(7) -0.033(8) -0.028(7)
N96_1 0.069(9) 0.079(9) 0.118(9) -0.041(7) -0.032(8) -0.021(7)
C97_1 0.070(9) 0.081(8) 0.126(9) -0.046(7) -0.030(7) -0.019(7)
C98_1 0.082(9) 0.080(8) 0.137(10) -0.048(8) -0.025(8) -0.017(8)
C99_1 0.100(9) 0.079(8) 0.147(10) -0.044(8) -0.027(8) -0.018(8)
C100_1 0.082(9) 0.072(9) 0.132(10) -0.037(8) -0.031(8) -0.026(8)
O101_1 0.133(11) 0.092(9) 0.178(11) -0.046(9) -0.019(9) -0.007(8)
C102_1 0.169(13) 0.104(11) 0.204(14) -0.030(11) -0.009(11) 0.001(11)
C103_1 0.195(15) 0.127(13) 0.228(15) -0.014(12) 0.002(13) 0.008(13)
C104_1 0.197(17) 0.138(15) 0.237(18) -0.007(15) -0.001(16) 0.017(15)
C105_1 0.209(17) 0.129(15) 0.235(18) -0.007(15) 0.012(16) 0.007(15)
C106_1 0.070(9) 0.082(8) 0.125(9) -0.047(8) -0.022(7) -0.020(7)
C107_1 0.075(10) 0.088(9) 0.135(11) -0.048(9) -0.024(9) -0.017(9)
C108_1 0.078(10) 0.090(10) 0.140(11) -0.048(9) -0.023(9) -0.014(9)
C109_1 0.082(10) 0.086(10) 0.142(11) -0.044(9) -0.023(9) -0.014(9)
N110_1 0.069(8) 0.086(8) 0.120(9) -0.040(8) -0.016(7) -0.022(8)
C111_1 0.071(8) 0.090(8) 0.120(9) -0.039(8) -0.013(7) -0.025(8)
O112_1 0.078(10) 0.098(9) 0.127(11) -0.038(9) -0.005(8) -0.023(8)
C113_1 0.068(8) 0.087(8) 0.114(9) -0.037(8) -0.013(7) -0.029(7)
N114_1 0.062(8) 0.082(8) 0.109(9) -0.041(8) -0.015(7) -0.031(7)
C115_1 0.060(8) 0.077(7) 0.109(8) -0.035(8) -0.015(7) -0.032(7)
C116_1 0.063(8) 0.074(7) 0.110(9) -0.029(8) -0.007(7) -0.036(7)
C117_1 0.073(8) 0.080(8) 0.116(9) -0.029(8) -0.007(7) -0.042(7)
C118_1 0.070(9) 0.080(9) 0.112(9) -0.035(8) -0.008(8) -0.038(8)
O119_1 0.089(8) 0.093(8) 0.126(9) -0.023(8) -0.006(8) -0.041(7)
C120_1 0.101(10) 0.102(10) 0.136(11) -0.018(10) -0.011(10) -0.040(9)
C121_1 0.109(11) 0.112(11) 0.146(11) -0.017(10) -0.016(10) -0.042(10)
C122_1 0.104(13) 0.116(13) 0.150(14) -0.017(12) -0.016(12) -0.040(12)
C123_1 0.118(13) 0.119(13) 0.147(14) -0.017(12) -0.016(12) -0.041(12)
C124_1 0.065(8) 0.071(7) 0.104(8) -0.032(8) -0.020(7) -0.032(7)
C125_1 0.070(9) 0.074(9) 0.102(10) -0.032(8) -0.021(8) -0.030(8)
C126_1 0.073(9) 0.074(9) 0.109(10) -0.033(9) -0.016(8) -0.029(8)
C127_1 0.066(9) 0.072(8) 0.108(10) -0.028(9) -0.007(8) -0.033(8)
N128_1 0.070(8) 0.069(8) 0.105(9) -0.035(8) -0.020(7) -0.031(7)
C129_1 0.067(8) 0.069(8) 0.111(9) -0.033(7) -0.025(7) -0.032(7)
O130_1 0.068(9) 0.074(9) 0.111(9) -0.034(7) -0.015(8) -0.022(7)
C131_1 0.067(8) 0.071(8) 0.115(9) -0.031(7) -0.030(7) -0.027(7)
N132_1 0.067(9) 0.072(8) 0.117(9) -0.031(8) -0.031(8) -0.025(7)
C133_1 0.072(8) 0.070(8) 0.117(9) -0.033(7) -0.029(8) -0.023(7)
C134_1 0.071(8) 0.072(8) 0.119(9) -0.030(8) -0.026(8) -0.024(7)
C135_1 0.074(8) 0.074(8) 0.119(9) -0.034(7) -0.023(8) -0.026(7)
C136_1 0.068(9) 0.071(8) 0.114(10) -0.036(8) -0.026(8) -0.028(8)
O137_1 0.081(9) 0.080(9) 0.127(9) -0.032(7) -0.017(8) -0.025(7)
C138_1 0.091(10) 0.090(10) 0.137(11) -0.027(9) -0.018(9) -0.027(9)
C139_1 0.101(11) 0.104(11) 0.141(12) -0.023(9) -0.017(9) -0.024(9)
C140_1 0.108(14) 0.111(13) 0.144(14) -0.024(11) -0.010(12) -0.018(11)
C141_1 0.110(13) 0.108(13) 0.143(14) -0.025(11) -0.018(11) -0.026(11)
C142_1 0.075(8) 0.073(8) 0.118(9) -0.037(8) -0.030(8) -0.021(7)
C143_1 0.080(10) 0.078(9) 0.122(10) -0.032(9) -0.028(9) -0.023(8)
C144_1 0.079(10) 0.078(10) 0.127(11) -0.026(9) -0.028(9) -0.024(8)
C145_1 0.072(10) 0.077(9) 0.125(10) -0.025(9) -0.026(9) -0.028(8)
N146_1 0.082(9) 0.079(9) 0.116(8) -0.046(8) -0.030(7) -0.013(8)
O147_1 0.087(10) 0.085(10) 0.119(10) -0.048(8) -0.025(8) -0.003(8)
O148_1 0.091(9) 0.082(10) 0.117(10) -0.045(9) -0.028(8) -0.019(9)
C201_2 0.088(9) 0.076(8) 0.126(10) -0.042(9) -0.036(8) -0.020(8)
N202_2 0.082(9) 0.069(8) 0.123(10) -0.040(8) -0.031(8) -0.017(7)
C203_2 0.079(9) 0.082(8) 0.127(9) -0.038(8) -0.031(7) -0.026(7)
O204_2 0.085(10) 0.092(10) 0.132(11) -0.029(8) -0.032(8) -0.027(8)
C205_2 0.072(9) 0.087(8) 0.129(9) -0.043(8) -0.027(7) -0.023(7)
N206_2 0.065(9) 0.078(9) 0.123(9) -0.045(8) -0.025(7) -0.023(7)
C207_2 0.067(8) 0.082(8) 0.122(9) -0.047(7) -0.031(7) -0.020(7)
C208_2 0.068(9) 0.094(9) 0.127(9) -0.052(8) -0.029(7) -0.017(7)
C209_2 0.075(9) 0.113(9) 0.138(9) -0.059(8) -0.023(8) -0.019(8)
C210_2 0.074(9) 0.097(9) 0.135(10) -0.048(9) -0.023(8) -0.022(8)
O211_2 0.084(10) 0.147(11) 0.154(11) -0.066(9) -0.011(8) -0.026(8)
C212_2 0.099(12) 0.177(13) 0.174(13) -0.059(11) 0.007(10) -0.026(10)
C213_2 0.114(13) 0.205(15) 0.194(15) -0.055(12) 0.027(11) -0.018(11)
C214_2 0.113(15) 0.215(17) 0.205(17) -0.058(14) 0.032(14) -0.010(13)
C215_2 0.128(15) 0.218(17) 0.203(17) -0.054(14) 0.033(14) -0.016(14)
C216_2 0.072(9) 0.072(8) 0.114(9) -0.040(8) -0.030(7) -0.017(7)
C217_2 0.075(10) 0.076(9) 0.118(10) -0.040(9) -0.034(9) -0.015(8)
C218_2 0.079(11) 0.085(10) 0.125(11) -0.041(9) -0.038(9) -0.010(9)
C219_2 0.073(10) 0.092(10) 0.129(11) -0.046(9) -0.032(9) -0.015(9)
N220_2 0.074(9) 0.069(8) 0.105(9) -0.032(7) -0.034(8) -0.022(7)
C221_2 0.087(8) 0.064(8) 0.102(9) -0.026(7) -0.033(7) -0.022(7)
O222_2 0.095(9) 0.062(8) 0.112(10) -0.013(8) -0.033(8) -0.024(8)
C223_2 0.085(8) 0.060(7) 0.094(8) -0.025(7) -0.030(7) -0.023(7)
N224_2 0.078(8) 0.058(8) 0.088(8) -0.020(7) -0.025(7) -0.026(7)
C225_2 0.081(8) 0.058(7) 0.091(8) -0.026(7) -0.025(7) -0.028(7)
C226_2 0.085(8) 0.067(7) 0.093(8) -0.023(7) -0.024(7) -0.026(7)
C227_2 0.093(9) 0.079(8) 0.099(9) -0.021(7) -0.019(7) -0.028(8)
C228_2 0.088(9) 0.067(8) 0.094(9) -0.023(8) -0.021(8) -0.024(8)
O229_2 0.109(9) 0.100(9) 0.112(10) -0.017(8) -0.012(8) -0.025(9)
C230_2 0.130(11) 0.121(11) 0.128(12) -0.023(9) -0.001(10) -0.023(11)
C231_2 0.154(12) 0.138(13) 0.143(14) -0.023(10) 0.013(11) -0.014(12)
C232_2 0.164(14) 0.147(15) 0.147(16) -0.018(12) 0.017(13) -0.003(15)
C233_2 0.165(14) 0.147(15) 0.156(16) -0.021(12) 0.017(13) -0.010(15)
C234_2 0.079(8) 0.055(7) 0.091(8) -0.025(7) -0.026(7) -0.023(7)
C235_2 0.084(10) 0.058(8) 0.096(10) -0.023(8) -0.022(8) -0.018(8)
C236_2 0.092(10) 0.065(9) 0.094(10) -0.025(9) -0.024(8) -0.010(9)
C237_2 0.092(10) 0.067(9) 0.094(10) -0.025(8) -0.019(8) -0.018(8)
N238_2 0.075(8) 0.052(7) 0.092(9) -0.020(7) -0.021(7) -0.022(7)
C239_2 0.082(8) 0.063(8) 0.105(8) -0.025(7) -0.024(7) -0.028(7)
O240_2 0.090(9) 0.058(8) 0.115(9) -0.022(8) -0.024(8) -0.028(8)
C241_2 0.086(8) 0.071(8) 0.101(8) -0.028(7) -0.024(7) -0.035(7)
N242_2 0.084(9) 0.076(8) 0.100(9) -0.030(8) -0.029(7) -0.036(7)
C243_2 0.080(8) 0.079(8) 0.099(9) -0.034(7) -0.019(7) -0.038(7)
C244_2 0.090(9) 0.088(8) 0.105(9) -0.036(8) -0.020(7) -0.046(8)
C245_2 0.104(9) 0.095(8) 0.108(9) -0.027(8) -0.022(7) -0.053(8)
C246_2 0.095(9) 0.082(9) 0.109(10) -0.024(8) -0.022(8) -0.044(8)
O247_2 0.135(10) 0.114(9) 0.118(9) -0.025(9) -0.013(8) -0.066(9)
C248_2 0.170(12) 0.125(11) 0.130(11) -0.024(11) -0.001(10) -0.073(11)
C249_2 0.203(14) 0.142(12) 0.151(12) -0.018(12) 0.013(12) -0.068(13)
C250_2 0.216(16) 0.147(15) 0.154(14) -0.020(14) 0.022(14) -0.064(15)
C251_2 0.219(16) 0.153(15) 0.166(14) -0.014(14) 0.014(15) -0.068(15)
C252_2 0.074(8) 0.081(8) 0.101(9) -0.033(7) -0.017(7) -0.034(7)
C253_2 0.077(10) 0.086(10) 0.103(10) -0.033(8) -0.016(8) -0.035(8)
C254_2 0.082(10) 0.095(10) 0.106(10) -0.031(9) -0.010(9) -0.038(9)
C255_2 0.087(10) 0.097(10) 0.108(10) -0.025(9) -0.012(8) -0.042(9)
N256_2 0.069(8) 0.069(8) 0.100(9) -0.037(7) -0.017(7) -0.026(7)
C257_2 0.063(8) 0.071(8) 0.100(8) -0.043(7) -0.020(7) -0.019(7)
O258_2 0.064(9) 0.080(9) 0.104(9) -0.049(8) -0.014(8) -0.012(7)
C259_2 0.061(8) 0.067(7) 0.102(8) -0.038(7) -0.026(7) -0.018(7)
N260_2 0.055(8) 0.061(7) 0.096(8) -0.036(7) -0.022(7) -0.015(7)
C261_2 0.060(8) 0.062(7) 0.096(8) -0.027(7) -0.020(7) -0.012(7)
C262_2 0.065(8) 0.066(7) 0.102(8) -0.020(7) -0.023(7) -0.012(7)
C263_2 0.069(8) 0.061(7) 0.112(9) -0.025(7) -0.023(7) -0.012(7)
C264_2 0.065(9) 0.061(8) 0.109(9) -0.035(8) -0.028(8) -0.013(8)
O265_2 0.080(8) 0.066(8) 0.135(9) -0.027(7) -0.020(7) -0.007(7)
C266_2 0.094(10) 0.078(9) 0.151(11) -0.018(9) -0.024(10) -0.002(8)
C267_2 0.107(11) 0.091(10) 0.166(13) -0.023(11) -0.031(11) -0.009(9)
C268_2 0.120(13) 0.103(12) 0.169(15) -0.019(13) -0.026(13) -0.009(11)
C269_2 0.104(13) 0.090(12) 0.176(15) -0.019(12) -0.037(12) -0.016(11)
C270_2 0.062(8) 0.061(7) 0.092(8) -0.027(7) -0.018(7) -0.014(7)
C271_2 0.061(9) 0.071(9) 0.094(10) -0.024(8) -0.014(8) -0.012(8)
C272_2 0.060(9) 0.071(9) 0.094(10) -0.019(8) -0.017(8) -0.014(8)
C273_2 0.063(10) 0.069(9) 0.096(10) -0.014(8) -0.018(8) -0.013(8)
N274_2 0.065(8) 0.054(8) 0.094(8) -0.027(7) -0.022(7) -0.014(7)
C275_2 0.068(8) 0.056(7) 0.097(8) -0.022(7) -0.026(7) -0.013(7)
O276_2 0.077(9) 0.057(8) 0.095(9) -0.017(7) -0.032(8) -0.011(8)
C277_2 0.058(8) 0.055(7) 0.095(8) -0.024(7) -0.024(7) -0.019(7)
N278_2 0.053(8) 0.055(8) 0.094(9) -0.024(7) -0.021(7) -0.013(7)
C279_2 0.061(8) 0.059(8) 0.097(8) -0.025(7) -0.016(7) -0.014(7)
C280_2 0.066(8) 0.057(8) 0.101(8) -0.026(7) -0.018(7) -0.015(7)
C281_2 0.067(8) 0.055(7) 0.103(8) -0.026(7) -0.021(7) -0.014(7)
C282_2 0.063(8) 0.056(8) 0.099(9) -0.024(7) -0.021(8) -0.018(7)
O283_2 0.077(8) 0.054(7) 0.112(9) -0.027(7) -0.017(7) -0.011(7)
C284_2 0.083(10) 0.063(9) 0.117(10) -0.022(8) -0.014(8) -0.013(8)
C285_2 0.088(11) 0.066(9) 0.125(11) -0.028(8) -0.011(8) -0.017(8)
C286_2 0.088(13) 0.073(11) 0.129(13) -0.027(10) -0.007(10) -0.016(10)
C287_2 0.093(13) 0.067(11) 0.129(13) -0.029(10) -0.008(11) -0.017(9)
C288_2 0.065(8) 0.068(8) 0.096(8) -0.024(7) -0.017(7) -0.022(7)
C289_2 0.066(9) 0.068(9) 0.096(10) -0.022(8) -0.013(8) -0.022(8)
C290_2 0.069(10) 0.064(9) 0.099(10) -0.021(9) -0.013(8) -0.019(8)
C291_2 0.069(9) 0.058(9) 0.100(10) -0.023(8) -0.018(8) -0.013(8)
N292_2 0.065(8) 0.080(8) 0.100(9) -0.027(8) -0.016(7) -0.028(7)
C293_2 0.070(8) 0.089(8) 0.107(9) -0.033(8) -0.016(7) -0.035(7)
O294_2 0.081(9) 0.095(9) 0.105(10) -0.027(8) -0.010(8) -0.039(8)
C295_2 0.066(8) 0.083(8) 0.112(9) -0.042(8) -0.014(7) -0.034(7)
N296_2 0.060(8) 0.081(8) 0.099(9) -0.046(8) -0.013(7) -0.029(8)
C297_2 0.064(8) 0.073(7) 0.106(8) -0.048(7) -0.018(7) -0.026(7)
C298_2 0.078(8) 0.077(8) 0.125(9) -0.047(8) -0.011(7) -0.024(8)
C299_2 0.090(9) 0.087(8) 0.147(9) -0.055(8) 0.007(8) -0.022(8)
C300_2 0.079(9) 0.084(9) 0.130(10) -0.046(9) 0.003(8) -0.026(8)
O301_2 0.115(10) 0.106(9) 0.188(11) -0.059(9) 0.031(9) -0.018(8)
C302_2 0.136(12) 0.126(10) 0.206(13) -0.067(12) 0.028(11) -0.025(10)
C303_2 0.149(13) 0.135(12) 0.221(15) -0.072(12) 0.027(12) -0.037(10)
C304_2 0.163(15) 0.137(14) 0.233(17) -0.075(14) 0.034(15) -0.033(12)
C305_2 0.153(15) 0.139(14) 0.227(17) -0.077(14) 0.022(14) -0.044(12)
C306_2 0.063(8) 0.063(7) 0.104(8) -0.039(7) -0.020(7) -0.027(7)
C307_2 0.069(9) 0.062(9) 0.115(10) -0.036(9) -0.012(8) -0.023(8)
C308_2 0.077(10) 0.069(9) 0.123(10) -0.038(9) -0.010(9) -0.021(8)
C309_2 0.080(10) 0.072(8) 0.124(10) -0.040(9) -0.013(8) -0.025(9)
N310_2 0.064(8) 0.065(8) 0.101(9) -0.032(7) -0.020(7) -0.026(7)
C311_2 0.067(8) 0.066(8) 0.101(9) -0.028(7) -0.016(7) -0.026(8)
O312_2 0.075(8) 0.069(9) 0.105(10) -0.019(8) -0.016(8) -0.027(8)
C313_2 0.069(8) 0.069(8) 0.099(9) -0.033(7) -0.018(7) -0.027(7)
N314_2 0.065(8) 0.060(8) 0.095(9) -0.032(7) -0.018(7) -0.028(7)
C315_2 0.074(8) 0.067(8) 0.101(8) -0.034(7) -0.024(7) -0.025(7)
C316_2 0.089(8) 0.080(8) 0.106(9) -0.038(7) -0.020(8) -0.022(7)
C317_2 0.096(9) 0.087(8) 0.115(9) -0.041(8) -0.009(8) -0.032(8)
C318_2 0.082(9) 0.078(8) 0.104(10) -0.034(8) -0.012(8) -0.030(8)
O319_2 0.126(10) 0.111(9) 0.139(10) -0.038(8) 0.007(9) -0.027(9)
C320_2 0.162(12) 0.138(12) 0.165(13) -0.026(10) 0.032(12) -0.024(11)
C321_2 0.199(15) 0.169(14) 0.196(14) -0.019(12) 0.040(14) -0.022(12)
C322_2 0.212(17) 0.179(17) 0.206(16) -0.014(14) 0.050(16) -0.015(15)
C323_2 0.216(17) 0.179(17) 0.209(16) -0.012(14) 0.041(16) -0.025(15)
C324_2 0.079(8) 0.071(8) 0.106(9) -0.033(7) -0.029(7) -0.024(7)
C325_2 0.089(10) 0.074(9) 0.110(10) -0.037(9) -0.029(8) -0.020(8)
C326_2 0.090(10) 0.081(9) 0.115(11) -0.037(9) -0.025(9) -0.019(9)
C327_2 0.092(10) 0.086(9) 0.113(10) -0.035(8) -0.016(9) -0.019(9)
N328_2 0.080(8) 0.071(8) 0.109(9) -0.027(8) -0.030(8) -0.028(8)
C329_2 0.091(8) 0.083(8) 0.118(9) -0.027(8) -0.039(7) -0.033(8)
O330_2 0.102(10) 0.080(9) 0.133(10) -0.021(9) -0.039(8) -0.032(8)
C331_2 0.090(8) 0.092(9) 0.114(9) -0.025(8) -0.039(7) -0.042(8)
N332_2 0.087(9) 0.091(9) 0.110(9) -0.024(8) -0.037(8) -0.043(8)
C333_2 0.093(9) 0.096(9) 0.107(9) -0.027(8) -0.034(7) -0.042(8)
C334_2 0.096(9) 0.107(9) 0.113(9) -0.024(8) -0.039(8) -0.048(8)
C335_2 0.102(9) 0.113(9) 0.122(9) -0.020(8) -0.037(8) -0.060(8)
C336_2 0.100(9) 0.103(10) 0.118(10) -0.021(9) -0.037(8) -0.049(8)
O337_2 0.120(9) 0.135(10) 0.135(10) -0.009(9) -0.036(8) -0.075(9)
C338_2 0.131(11) 0.161(12) 0.140(11) -0.009(11) -0.029(10) -0.088(10)
C339_2 0.143(12) 0.187(13) 0.144(13) -0.009(11) -0.027(11) -0.091(12)
C340_2 0.141(14) 0.183(15) 0.139(15) -0.016(13) -0.027(13) -0.103(13)
C341_2 0.156(15) 0.205(15) 0.152(15) -0.008(13) -0.025(14) -0.083(14)
C342_2 0.094(9) 0.092(9) 0.107(9) -0.033(8) -0.031(8) -0.039(8)
C343_2 0.097(10) 0.102(10) 0.116(11) -0.031(9) -0.035(9) -0.035(9)
C344_2 0.100(10) 0.113(11) 0.116(11) -0.029(10) -0.034(9) -0.035(10)
C345_2 0.098(10) 0.113(10) 0.113(10) -0.026(10) -0.040(9) -0.039(9)
N346_2 0.099(10) 0.089(9) 0.109(9) -0.036(8) -0.030(8) -0.036(8)
O347_2 0.105(11) 0.090(10) 0.112(10) -0.034(8) -0.036(9) -0.045(9)
O348_2 0.103(11) 0.084(10) 0.113(10) -0.043(9) -0.023(8) -0.030(9)
C401_3 0.078(9) 0.086(9) 0.127(10) -0.045(8) -0.019(8) -0.033(8)
N402_3 0.075(9) 0.083(9) 0.123(9) -0.044(8) -0.019(8) -0.035(8)
C403_3 0.078(8) 0.093(8) 0.123(9) -0.033(9) -0.029(8) -0.046(7)
O404_3 0.090(9) 0.110(9) 0.126(11) -0.026(9) -0.032(9) -0.051(8)
C405_3 0.072(8) 0.086(8) 0.129(9) -0.031(8) -0.032(8) -0.041(7)
N406_3 0.069(8) 0.080(8) 0.131(9) -0.034(8) -0.030(8) -0.036(7)
C407_3 0.075(8) 0.080(8) 0.136(9) -0.037(8) -0.031(8) -0.036(7)
C408_3 0.083(8) 0.082(8) 0.149(9) -0.035(9) -0.038(8) -0.035(7)
C409_3 0.089(8) 0.086(8) 0.155(9) -0.025(9) -0.045(9) -0.039(7)
C410_3 0.081(9) 0.084(9) 0.140(10) -0.024(9) -0.035(9) -0.043(8)
O411_3 0.108(9) 0.098(9) 0.179(11) -0.010(9) -0.058(10) -0.038(8)
C412_3 0.126(11) 0.112(11) 0.204(13) -0.001(11) -0.056(12) -0.031(10)
C413_3 0.142(13) 0.130(12) 0.225(14) 0.011(12) -0.055(14) -0.014(12)
C414_3 0.144(15) 0.132(14) 0.233(17) 0.010(14) -0.053(16) -0.006(14)
C415_3 0.158(15) 0.140(15) 0.231(17) 0.009(15) -0.058(16) -0.003(14)
C416_3 0.076(8) 0.085(8) 0.135(9) -0.041(8) -0.026(8) -0.036(7)
C417_3 0.082(10) 0.088(10) 0.142(11) -0.045(9) -0.028(9) -0.032(8)
C418_3 0.088(10) 0.085(10) 0.147(11) -0.049(10) -0.030(10) -0.025(8)
C419_3 0.087(9) 0.084(9) 0.150(11) -0.038(10) -0.032(10) -0.029(8)
N420_3 0.071(8) 0.093(9) 0.126(9) -0.038(8) -0.016(8) -0.036(7)
C421_3 0.077(8) 0.101(8) 0.122(9) -0.046(8) -0.014(8) -0.042(7)
O422_3 0.085(10) 0.119(10) 0.125(11) -0.051(9) -0.009(8) -0.036(8)
C423_3 0.081(9) 0.096(8) 0.115(9) -0.037(8) -0.021(8) -0.047(7)
N424_3 0.081(9) 0.089(8) 0.108(9) -0.030(8) -0.021(8) -0.046(7)
C425_3 0.080(9) 0.084(8) 0.109(9) -0.031(8) -0.025(7) -0.044(7)
C426_3 0.089(9) 0.089(8) 0.116(9) -0.024(8) -0.022(8) -0.048(7)
C427_3 0.099(9) 0.104(8) 0.115(9) -0.023(8) -0.025(8) -0.057(8)
C428_3 0.090(9) 0.103(9) 0.112(10) -0.028(8) -0.021(9) -0.053(8)
O429_3 0.119(10) 0.129(9) 0.123(10) -0.011(8) -0.029(8) -0.063(8)
C430_3 0.137(12) 0.152(11) 0.136(12) 0.003(10) -0.031(10) -0.057(11)
C431_3 0.143(13) 0.174(12) 0.143(13) 0.014(11) -0.034(10) -0.056(12)
C432_3 0.142(15) 0.181(15) 0.147(15) 0.022(13) -0.038(13) -0.057(14)
C433_3 0.151(15) 0.181(15) 0.144(16) 0.015(13) -0.030(13) -0.052(14)
C434_3 0.077(8) 0.077(8) 0.111(9) -0.030(8) -0.023(8) -0.036(7)
C435_3 0.082(10) 0.080(9) 0.116(10) -0.029(8) -0.023(9) -0.035(8)
C436_3 0.086(10) 0.080(9) 0.123(11) -0.025(9) -0.029(9) -0.038(9)
C437_3 0.090(10) 0.086(9) 0.119(11) -0.019(9) -0.024(9) -0.042(9)
N438_3 0.072(8) 0.074(8) 0.105(9) -0.030(8) -0.026(8) -0.032(7)
C439_3 0.079(9) 0.073(8) 0.107(9) -0.033(8) -0.024(7) -0.031(7)
O440_3 0.086(10) 0.074(9) 0.112(9) -0.038(8) -0.017(8) -0.029(8)
C441_3 0.082(8) 0.080(8) 0.109(9) -0.032(8) -0.033(8) -0.036(7)
N442_3 0.078(8) 0.077(8) 0.108(9) -0.033(7) -0.040(7) -0.037(7)
C443_3 0.085(8) 0.081(8) 0.112(9) -0.025(8) -0.035(8) -0.041(7)
C444_3 0.097(8) 0.085(8) 0.112(9) -0.023(8) -0.034(8) -0.047(7)
C445_3 0.111(8) 0.097(9) 0.119(9) -0.025(8) -0.025(8) -0.048(7)
C446_3 0.092(9) 0.087(9) 0.111(10) -0.029(9) -0.030(9) -0.045(8)
O447_3 0.150(10) 0.115(10) 0.133(10) -0.023(9) -0.002(9) -0.050(8)
C448_3 0.179(12) 0.141(12) 0.152(12) -0.022(11) 0.010(11) -0.033(11)
C449_3 0.194(14) 0.153(14) 0.169(13) -0.036(12) 0.009(13) -0.037(12)
C450_3 0.196(16) 0.152(16) 0.168(15) -0.040(14) 0.012(15) -0.046(14)
C451_3 0.206(16) 0.161(16) 0.177(15) -0.039(14) 0.012(15) -0.031(14)
C452_3 0.089(8) 0.071(8) 0.115(9) -0.029(8) -0.033(8) -0.038(7)
C453_3 0.096(9) 0.077(9) 0.118(10) -0.020(9) -0.034(9) -0.036(8)
C454_3 0.100(10) 0.079(10) 0.117(11) -0.013(10) -0.036(10) -0.041(8)
C455_3 0.099(10) 0.085(10) 0.113(10) -0.014(9) -0.034(9) -0.043(8)
N456_3 0.086(8) 0.073(8) 0.120(9) -0.042(8) -0.027(8) -0.028(7)
C457_3 0.081(8) 0.080(8) 0.133(9) -0.043(8) -0.023(8) -0.024(7)
O458_3 0.085(10) 0.086(9) 0.148(10) -0.038(9) -0.024(9) -0.025(8)
C459_3 0.075(8) 0.079(8) 0.124(9) -0.050(8) -0.015(8) -0.023(7)
N460_3 0.065(8) 0.078(9) 0.116(9) -0.046(8) -0.018(8) -0.027(7)
C461_3 0.065(8) 0.083(8) 0.114(9) -0.045(7) -0.021(8) -0.032(7)
C462_3 0.072(8) 0.098(9) 0.121(9) -0.043(8) -0.013(8) -0.031(7)
C463_3 0.082(9) 0.107(9) 0.137(10) -0.052(8) -0.004(8) -0.025(7)
C464_3 0.079(9) 0.094(9) 0.135(10) -0.052(9) -0.012(9) -0.020(8)
O465_3 0.104(10) 0.138(10) 0.165(11) -0.057(9) -0.001(9) -0.014(8)
C466_3 0.123(12) 0.158(12) 0.188(13) -0.054(11) 0.007(11) 0.000(11)
C467_3 0.140(14) 0.177(14) 0.218(15) -0.043(13) 0.011(13) 0.005(12)
C468_3 0.144(16) 0.185(16) 0.228(17) -0.039(15) 0.014(15) 0.004(14)
C469_3 0.150(16) 0.185(16) 0.232(17) -0.045(15) 0.008(15) 0.006(14)
C470_3 0.065(8) 0.082(8) 0.110(9) -0.042(7) -0.024(7) -0.033(7)
C471_3 0.070(9) 0.092(10) 0.117(10) -0.037(8) -0.025(9) -0.035(8)
C472_3 0.076(10) 0.098(10) 0.115(10) -0.036(9) -0.022(9) -0.036(8)
C473_3 0.075(10) 0.103(10) 0.119(10) -0.040(9) -0.015(9) -0.031(8)
N474_3 0.061(8) 0.072(8) 0.104(9) -0.032(7) -0.019(7) -0.024(7)
C475_3 0.066(8) 0.061(8) 0.100(8) -0.029(7) -0.025(7) -0.023(7)
O476_3 0.069(8) 0.067(9) 0.102(10) -0.030(7) -0.027(7) -0.019(7)
C477_3 0.064(8) 0.053(7) 0.096(8) -0.021(7) -0.022(7) -0.027(7)
N478_3 0.068(8) 0.055(7) 0.095(9) -0.016(8) -0.023(7) -0.025(7)
C479_3 0.070(8) 0.057(7) 0.098(8) -0.016(7) -0.026(7) -0.029(7)
C480_3 0.070(8) 0.055(7) 0.099(8) -0.019(7) -0.019(7) -0.030(7)
C481_3 0.069(8) 0.054(7) 0.100(8) -0.021(7) -0.017(7) -0.025(7)
C482_3 0.068(9) 0.050(8) 0.094(9) -0.019(8) -0.018(8) -0.024(7)
O483_3 0.076(8) 0.065(7) 0.107(8) -0.022(7) -0.018(7) -0.024(7)
C484_3 0.081(9) 0.068(9) 0.115(10) -0.023(8) -0.017(9) -0.027(8)
C485_3 0.087(10) 0.072(9) 0.123(11) -0.024(9) -0.015(9) -0.027(8)
C486_3 0.092(12) 0.076(11) 0.124(13) -0.020(10) -0.012(11) -0.028(10)
C487_3 0.092(12) 0.082(11) 0.131(13) -0.026(11) -0.016(11) -0.029(10)
C488_3 0.075(8) 0.056(7) 0.096(8) -0.011(8) -0.024(7) -0.032(7)
C489_3 0.080(10) 0.060(8) 0.097(10) -0.011(9) -0.018(8) -0.031(8)
C490_3 0.080(10) 0.056(9) 0.101(10) -0.015(8) -0.010(9) -0.032(8)
C491_3 0.075(9) 0.055(8) 0.101(10) -0.020(8) -0.012(8) -0.033(8)
N492_3 0.076(8) 0.049(8) 0.097(8) -0.006(7) -0.030(7) -0.028(7)
C493_3 0.083(8) 0.057(7) 0.106(9) -0.011(8) -0.036(8) -0.026(7)
O494_3 0.094(9) 0.062(8) 0.110(10) -0.009(8) -0.042(9) -0.029(7)
C495_3 0.080(8) 0.054(7) 0.109(9) -0.018(7) -0.039(8) -0.025(6)
N496_3 0.077(8) 0.049(8) 0.101(9) -0.020(7) -0.040(8) -0.023(6)
C497_3 0.076(8) 0.055(7) 0.105(8) -0.025(7) -0.038(7) -0.021(6)
C498_3 0.081(8) 0.054(8) 0.113(9) -0.025(7) -0.036(8) -0.019(7)
C499_3 0.081(8) 0.058(7) 0.126(9) -0.018(7) -0.040(8) -0.022(7)
C500_3 0.078(9) 0.053(8) 0.118(9) -0.019(8) -0.041(8) -0.025(7)
O501_3 0.093(8) 0.056(8) 0.136(9) -0.016(8) -0.035(8) -0.014(7)
C502_3 0.106(10) 0.068(9) 0.151(11) -0.010(9) -0.039(10) -0.017(8)
C503_3 0.123(11) 0.080(10) 0.162(12) -0.008(10) -0.044(11) -0.018(9)
C504_3 0.130(14) 0.081(12) 0.171(14) -0.017(12) -0.045(13) -0.013(11)
C505_3 0.134(13) 0.087(12) 0.163(14) 0.000(12) -0.048(13) -0.019(11)
C506_3 0.077(8) 0.062(8) 0.104(9) -0.023(7) -0.029(8) -0.017(7)
C507_3 0.087(9) 0.071(9) 0.112(10) -0.029(8) -0.032(9) -0.015(8)
C508_3 0.089(10) 0.066(9) 0.119(10) -0.034(9) -0.030(9) -0.009(8)
C509_3 0.091(9) 0.057(9) 0.122(10) -0.028(9) -0.032(9) -0.012(8)
N510_3 0.072(8) 0.061(8) 0.093(9) -0.023(7) -0.021(7) -0.019(7)
C511_3 0.067(8) 0.064(7) 0.093(9) -0.021(7) -0.019(7) -0.028(7)
O512_3 0.071(9) 0.074(8) 0.096(10) -0.027(8) -0.018(8) -0.027(7)
C513_3 0.067(8) 0.059(7) 0.087(8) -0.021(7) -0.022(7) -0.026(7)
N514_3 0.068(9) 0.059(7) 0.088(9) -0.019(8) -0.022(7) -0.023(7)
C515_3 0.072(8) 0.060(7) 0.086(8) -0.023(7) -0.029(7) -0.028(7)
C516_3 0.075(8) 0.063(7) 0.087(8) -0.022(7) -0.030(7) -0.029(7)
C517_3 0.071(8) 0.063(7) 0.091(8) -0.021(7) -0.028(7) -0.032(7)
C518_3 0.072(9) 0.061(8) 0.087(9) -0.026(7) -0.025(8) -0.026(7)
O519_3 0.075(8) 0.065(7) 0.101(9) -0.014(7) -0.025(7) -0.035(7)
C520_3 0.088(9) 0.070(8) 0.106(10) -0.012(9) -0.019(8) -0.039(8)
C521_3 0.097(10) 0.081(9) 0.106(11) -0.010(9) -0.011(8) -0.049(8)
C522_3 0.109(12) 0.085(11) 0.104(13) -0.008(11) -0.007(10) -0.053(10)
C523_3 0.102(12) 0.086(11) 0.111(13) -0.010(10) -0.011(10) -0.052(10)
C524_3 0.071(8) 0.061(7) 0.088(8) -0.015(7) -0.026(7) -0.033(7)
C525_3 0.075(9) 0.067(9) 0.090(9) -0.011(8) -0.024(8) -0.030(8)
C526_3 0.080(10) 0.063(8) 0.093(10) -0.014(9) -0.027(8) -0.027(8)
C527_3 0.080(10) 0.059(8) 0.090(10) -0.017(8) -0.031(8) -0.030(8)
N528_3 0.076(8) 0.063(8) 0.092(9) -0.010(7) -0.021(7) -0.037(7)
C529_3 0.086(9) 0.062(7) 0.101(9) -0.010(7) -0.026(7) -0.034(7)
O530_3 0.095(10) 0.062(8) 0.109(10) -0.013(7) -0.027(8) -0.032(7)
C531_3 0.087(8) 0.062(7) 0.100(8) -0.014(7) -0.029(7) -0.034(7)
N532_3 0.089(8) 0.056(8) 0.102(9) -0.019(7) -0.027(7) -0.035(7)
C533_3 0.089(8) 0.064(8) 0.105(8) -0.017(7) -0.028(7) -0.039(7)
C534_3 0.096(8) 0.066(8) 0.104(8) -0.018(8) -0.027(8) -0.035(7)
C535_3 0.104(8) 0.069(8) 0.102(9) -0.017(8) -0.027(8) -0.034(7)
C536_3 0.092(9) 0.063(8) 0.100(9) -0.016(8) -0.029(8) -0.035(7)
O537_3 0.117(9) 0.078(8) 0.107(9) -0.015(7) -0.021(8) -0.031(7)
C538_3 0.126(11) 0.085(10) 0.112(10) -0.020(9) -0.020(9) -0.032(8)
C539_3 0.133(12) 0.089(11) 0.116(11) -0.026(9) -0.016(10) -0.030(9)
C540_3 0.141(14) 0.088(13) 0.121(13) -0.036(11) -0.009(12) -0.025(11)
C541_3 0.130(14) 0.093(13) 0.120(13) -0.019(11) -0.018(12) -0.038(11)
C542_3 0.092(9) 0.071(8) 0.110(9) -0.021(8) -0.024(8) -0.041(7)
C543_3 0.088(9) 0.068(9) 0.113(10) -0.019(9) -0.022(9) -0.040(8)
C544_3 0.090(10) 0.066(9) 0.110(10) -0.016(9) -0.032(9) -0.040(8)
C545_3 0.091(10) 0.065(9) 0.107(10) -0.017(8) -0.031(9) -0.037(8)
N546_3 0.110(11) 0.093(9) 0.121(9) -0.027(8) -0.023(9) -0.024(8)
O547_3 0.129(12) 0.099(10) 0.131(11) -0.030(9) -0.019(10) -0.030(9)
O548_3 0.126(12) 0.113(11) 0.133(11) -0.026(9) -0.017(10) -0.007(10)
C601_4 0.085(10) 0.085(9) 0.119(10) -0.028(9) -0.023(8) -0.037(8)
N602_4 0.085(9) 0.089(9) 0.109(10) -0.032(8) -0.024(8) -0.041(7)
C603_4 0.090(8) 0.096(8) 0.113(9) -0.033(8) -0.028(8) -0.044(7)
O604_4 0.098(9) 0.109(10) 0.121(11) -0.034(9) -0.020(9) -0.042(8)
C605_4 0.091(8) 0.094(8) 0.114(9) -0.035(8) -0.027(8) -0.046(7)
N606_4 0.082(8) 0.088(8) 0.107(9) -0.032(8) -0.029(8) -0.043(7)
C607_4 0.082(8) 0.084(8) 0.109(9) -0.032(8) -0.030(8) -0.043(7)
C608_4 0.089(8) 0.093(9) 0.116(9) -0.033(8) -0.026(8) -0.039(7)
C609_4 0.103(9) 0.112(9) 0.122(9) -0.039(8) -0.021(8) -0.036(8)
C610_4 0.098(9) 0.107(10) 0.116(10) -0.033(9) -0.021(9) -0.039(8)
O611_4 0.123(10) 0.144(11) 0.138(10) -0.036(9) -0.021(9) -0.032(9)
C612_4 0.144(12) 0.169(13) 0.154(12) -0.029(11) -0.022(11) -0.021(11)
C613_4 0.157(13) 0.189(14) 0.171(14) -0.017(12) -0.017(12) -0.029(12)
C614_4 0.152(16) 0.186(16) 0.175(16) -0.014(14) -0.016(14) -0.037(15)
C615_4 0.163(15) 0.198(16) 0.176(16) -0.011(14) -0.013(15) -0.033(15)
C616_4 0.081(8) 0.080(8) 0.113(9) -0.026(8) -0.031(8) -0.042(7)
C617_4 0.078(10) 0.080(10) 0.115(10) -0.023(9) -0.034(9) -0.043(8)
C618_4 0.084(10) 0.083(10) 0.117(11) -0.024(9) -0.028(9) -0.039(8)
C619_4 0.085(9) 0.089(10) 0.118(11) -0.031(9) -0.024(9) -0.037(8)
N620_4 0.078(8) 0.076(8) 0.106(9) -0.027(8) -0.032(8) -0.034(7)
C621_4 0.077(8) 0.076(8) 0.108(9) -0.024(8) -0.030(8) -0.039(7)
O622_4 0.081(9) 0.078(9) 0.111(10) -0.013(8) -0.031(8) -0.035(8)
C623_4 0.077(8) 0.079(8) 0.106(9) -0.032(7) -0.027(7) -0.041(7)
N624_4 0.074(8) 0.074(8) 0.106(9) -0.032(7) -0.020(7) -0.034(7)
C625_4 0.073(8) 0.076(8) 0.107(8) -0.029(7) -0.022(7) -0.035(7)
C626_4 0.082(8) 0.082(8) 0.104(9) -0.033(8) -0.017(7) -0.036(7)
C627_4 0.100(8) 0.093(8) 0.109(9) -0.036(8) -0.014(8) -0.049(7)
C628_4 0.090(9) 0.088(8) 0.106(9) -0.032(9) -0.023(8) -0.045(8)
O629_4 0.134(9) 0.100(8) 0.120(10) -0.041(8) -0.007(8) -0.063(8)
C630_4 0.164(11) 0.111(11) 0.126(11) -0.035(9) -0.001(10) -0.069(10)
C631_4 0.189(13) 0.122(12) 0.132(12) -0.034(9) -0.007(11) -0.081(11)
C632_4 0.200(15) 0.134(14) 0.138(14) -0.031(12) -0.006(13) -0.080(12)
C633_4 0.201(15) 0.127(14) 0.132(14) -0.028(11) -0.007(13) -0.081(13)
C634_4 0.070(8) 0.073(8) 0.103(9) -0.028(8) -0.027(7) -0.030(7)
C635_4 0.069(9) 0.082(9) 0.105(10) -0.028(9) -0.023(8) -0.025(8)
C636_4 0.068(9) 0.084(9) 0.102(11) -0.034(9) -0.018(9) -0.031(8)
C637_4 0.073(9) 0.087(9) 0.103(10) -0.034(8) -0.014(8) -0.032(8)
N638_4 0.070(8) 0.063(8) 0.104(9) -0.024(7) -0.021(7) -0.026(7)
C639_4 0.077(8) 0.067(8) 0.103(8) -0.024(7) -0.032(7) -0.032(7)
O640_4 0.086(9) 0.067(9) 0.112(9) -0.016(8) -0.030(8) -0.026(8)
C641_4 0.078(8) 0.072(8) 0.099(8) -0.017(7) -0.033(7) -0.035(7)
N642_4 0.078(9) 0.070(8) 0.098(9) -0.017(7) -0.034(7) -0.035(7)
C643_4 0.078(8) 0.073(8) 0.093(8) -0.019(7) -0.028(7) -0.036(7)
C644_4 0.086(8) 0.084(8) 0.099(9) -0.016(8) -0.034(8) -0.038(7)
C645_4 0.097(9) 0.090(8) 0.104(9) -0.008(8) -0.032(8) -0.042(7)
C646_4 0.088(9) 0.081(9) 0.102(10) -0.008(8) -0.029(8) -0.033(8)
C652_4 0.077(8) 0.074(8) 0.092(8) -0.023(7) -0.025(8) -0.033(7)
O647_4 0.116(9) 0.104(9) 0.110(9) 0.000(8) -0.028(8) -0.048(8)
C648_4 0.134(12) 0.124(11) 0.124(11) 0.009(10) -0.028(10) -0.050(10)
C649_4 0.152(13) 0.148(12) 0.142(12) 0.021(11) -0.026(12) -0.051(11)
C651_4 0.160(16) 0.157(15) 0.148(14) 0.021(13) -0.022(14) -0.054(14)
C650_4 0.160(15) 0.152(15) 0.149(15) 0.028(13) -0.029(13) -0.050(13)
C653_4 0.082(9) 0.080(9) 0.092(10) -0.023(9) -0.022(9) -0.031(8)
C654_4 0.090(10) 0.084(10) 0.092(10) -0.025(9) -0.026(9) -0.031(8)
C655_4 0.092(10) 0.092(10) 0.091(10) -0.021(9) -0.032(9) -0.033(8)
N656_4 0.069(8) 0.065(8) 0.090(8) -0.017(7) -0.020(8) -0.030(7)
C657_4 0.070(8) 0.064(8) 0.096(8) -0.024(7) -0.023(7) -0.030(7)
O658_4 0.080(9) 0.059(8) 0.103(9) -0.029(7) -0.021(8) -0.015(7)
C659_4 0.067(8) 0.062(7) 0.092(8) -0.025(7) -0.028(7) -0.033(6)
N660_4 0.064(8) 0.060(7) 0.088(8) -0.027(7) -0.026(7) -0.027(6)
C661_4 0.063(7) 0.060(7) 0.088(8) -0.024(7) -0.026(7) -0.029(6)
C662_4 0.065(8) 0.065(7) 0.088(8) -0.019(7) -0.029(7) -0.031(6)
C663_4 0.072(8) 0.061(7) 0.099(8) -0.016(7) -0.031(7) -0.030(7)
C664_4 0.069(8) 0.061(8) 0.097(9) -0.021(8) -0.030(8) -0.030(7)
O665_4 0.085(8) 0.063(8) 0.114(8) -0.016(7) -0.027(7) -0.027(7)
C666_4 0.088(10) 0.072(9) 0.125(10) -0.011(8) -0.032(8) -0.020(8)
C667_4 0.093(11) 0.083(10) 0.131(11) -0.001(9) -0.034(9) -0.020(9)
C668_4 0.099(13) 0.090(12) 0.139(13) 0.003(11) -0.033(11) -0.009(11)
C669_4 0.098(13) 0.095(12) 0.128(13) 0.003(11) -0.038(11) -0.015(11)
C670_4 0.061(7) 0.061(7) 0.087(8) -0.022(7) -0.023(7) -0.026(7)
C671_4 0.063(9) 0.065(8) 0.085(9) -0.026(8) -0.022(8) -0.027(8)
C672_4 0.063(9) 0.070(9) 0.084(9) -0.019(8) -0.024(8) -0.031(8)
C673_4 0.067(9) 0.068(8) 0.084(9) -0.014(8) -0.027(8) -0.029(7)
N674_4 0.060(8) 0.058(7) 0.088(8) -0.024(7) -0.021(7) -0.025(7)
C675_4 0.063(8) 0.059(7) 0.092(9) -0.026(7) -0.021(7) -0.020(7)
O676_4 0.067(9) 0.063(8) 0.092(10) -0.030(7) -0.015(7) -0.015(7)
C677_4 0.063(8) 0.053(7) 0.093(8) -0.022(7) -0.021(7) -0.018(7)
N678_4 0.057(8) 0.051(8) 0.094(9) -0.022(7) -0.027(7) -0.018(7)
C679_4 0.062(7) 0.051(7) 0.097(8) -0.019(7) -0.024(7) -0.020(7)
C680_4 0.065(8) 0.047(8) 0.097(9) -0.019(7) -0.020(7) -0.015(7)
C681_4 0.071(8) 0.048(7) 0.102(8) -0.024(7) -0.019(7) -0.014(7)
C682_4 0.067(8) 0.051(8) 0.096(9) -0.023(7) -0.017(8) -0.011(7)
O683_4 0.082(8) 0.053(7) 0.108(9) -0.025(7) -0.016(7) -0.013(6)
C684_4 0.087(10) 0.058(8) 0.112(10) -0.030(8) -0.012(8) -0.019(8)
C685_4 0.100(11) 0.068(9) 0.124(11) -0.031(8) -0.001(9) -0.022(8)
C686_4 0.101(13) 0.069(11) 0.123(13) -0.028(10) 0.003(11) -0.017(10)
C687_4 0.118(14) 0.075(11) 0.137(13) -0.028(10) 0.006(12) -0.022(10)
C688_4 0.064(8) 0.053(8) 0.093(8) -0.019(7) -0.023(7) -0.021(7)
C689_4 0.074(9) 0.055(9) 0.097(10) -0.017(8) -0.027(8) -0.021(8)
C690_4 0.072(10) 0.054(9) 0.099(10) -0.012(8) -0.027(8) -0.022(8)
C691_4 0.068(9) 0.048(9) 0.100(10) -0.017(8) -0.025(8) -0.016(8)
N692_4 0.060(8) 0.059(8) 0.096(8) -0.021(7) -0.015(7) -0.018(7)
C693_4 0.060(8) 0.067(7) 0.098(8) -0.027(8) -0.020(8) -0.019(7)
O694_4 0.065(8) 0.074(8) 0.098(10) -0.017(8) -0.015(8) -0.020(7)
C695_4 0.054(8) 0.067(7) 0.098(8) -0.028(8) -0.021(7) -0.016(6)
N696_4 0.053(8) 0.060(7) 0.097(9) -0.028(8) -0.020(8) -0.018(6)
C697_4 0.052(7) 0.061(7) 0.101(8) -0.026(7) -0.019(7) -0.021(6)
C698_4 0.058(8) 0.068(7) 0.111(8) -0.027(8) -0.018(7) -0.019(7)
C699_4 0.065(8) 0.075(8) 0.117(8) -0.038(8) -0.020(8) -0.010(7)
C700_4 0.061(9) 0.069(8) 0.107(9) -0.029(8) -0.017(8) -0.016(7)
O701_4 0.078(8) 0.083(8) 0.134(9) -0.048(8) -0.013(8) -0.002(7)
C702_4 0.094(10) 0.096(9) 0.151(11) -0.048(10) -0.006(10) -0.009(8)
C703_4 0.110(11) 0.105(10) 0.167(13) -0.047(12) 0.002(11) -0.010(9)
C704_4 0.117(13) 0.114(13) 0.177(15) -0.042(13) -0.004(13) -0.008(12)
C705_4 0.117(13) 0.112(12) 0.177(15) -0.048(14) 0.011(14) -0.009(12)
C706_4 0.051(7) 0.061(7) 0.096(8) -0.025(7) -0.021(7) -0.021(6)
C707_4 0.058(9) 0.066(9) 0.102(10) -0.026(8) -0.020(8) -0.014(8)
C708_4 0.064(9) 0.069(9) 0.112(10) -0.022(9) -0.022(9) -0.014(8)
C709_4 0.060(9) 0.066(8) 0.115(10) -0.028(9) -0.021(9) -0.021(7)
N710_4 0.055(8) 0.064(7) 0.093(8) -0.020(7) -0.021(7) -0.024(6)
C711_4 0.053(7) 0.062(8) 0.092(9) -0.020(7) -0.018(7) -0.026(7)
O712_4 0.054(8) 0.060(8) 0.090(9) -0.017(7) -0.021(7) -0.015(7)
C713_4 0.056(7) 0.060(7) 0.088(8) -0.024(7) -0.016(7) -0.025(7)
N714_4 0.065(8) 0.065(8) 0.092(9) -0.026(7) -0.013(7) -0.025(7)
C715_4 0.069(8) 0.063(7) 0.094(8) -0.023(7) -0.016(7) -0.034(7)
C716_4 0.065(8) 0.063(7) 0.095(8) -0.022(7) -0.015(7) -0.033(7)
C717_4 0.062(8) 0.066(7) 0.092(8) -0.023(7) -0.020(7) -0.028(7)
C718_4 0.057(8) 0.064(8) 0.089(9) -0.026(8) -0.024(7) -0.028(7)
O719_4 0.067(7) 0.068(7) 0.100(9) -0.020(6) -0.019(7) -0.029(7)
C720_4 0.067(9) 0.067(9) 0.101(10) -0.024(7) -0.017(8) -0.026(8)
C721_4 0.066(9) 0.076(9) 0.102(11) -0.029(7) -0.018(8) -0.025(8)
C722_4 0.069(11) 0.085(12) 0.102(12) -0.029(9) -0.015(10) -0.019(10)
C723_4 0.065(11) 0.085(11) 0.111(12) -0.026(10) -0.017(10) -0.016(10)
C724_4 0.080(8) 0.074(8) 0.098(9) -0.017(7) -0.017(7) -0.039(7)
C725_4 0.078(9) 0.067(8) 0.106(10) -0.012(9) -0.017(8) -0.039(8)
C726_4 0.074(9) 0.063(9) 0.104(10) -0.015(8) -0.018(8) -0.034(8)
C727_4 0.071(9) 0.068(9) 0.101(10) -0.016(8) -0.010(8) -0.030(8)
N728_4 0.094(9) 0.082(8) 0.099(9) -0.014(8) -0.009(8) -0.049(7)
C729_4 0.110(9) 0.090(9) 0.101(9) -0.017(8) -0.012(8) -0.062(8)
O730_4 0.113(10) 0.099(10) 0.107(10) -0.006(9) -0.011(8) -0.059(9)
C731_4 0.122(9) 0.094(9) 0.095(9) -0.022(8) -0.007(8) -0.072(8)
N732_4 0.135(10) 0.104(9) 0.094(9) -0.029(8) -0.011(8) -0.076(8)
C733_4 0.153(10) 0.121(9) 0.101(9) -0.026(8) -0.010(8) -0.078(8)
C734_4 0.155(10) 0.113(9) 0.101(9) -0.023(8) -0.001(9) -0.068(8)
C735_4 0.146(10) 0.097(8) 0.098(9) -0.025(8) -0.006(8) -0.076(8)
C736_4 0.129(10) 0.094(9) 0.096(10) -0.022(8) -0.005(9) -0.075(8)
O737_4 0.156(10) 0.099(9) 0.103(9) -0.021(8) -0.004(8) -0.072(8)
C738_4 0.158(12) 0.107(10) 0.109(11) -0.022(9) -0.009(10) -0.074(9)
C739_4 0.160(12) 0.110(11) 0.110(11) -0.022(9) -0.015(10) -0.081(10)
C740_4 0.159(15) 0.113(12) 0.114(13) -0.024(11) -0.018(12) -0.075(12)
C741_4 0.169(14) 0.117(13) 0.115(13) -0.017(11) -0.009(12) -0.079(12)
C742_4 0.186(11) 0.157(10) 0.116(10) -0.016(9) -0.013(9) -0.080(9)
C743_4 0.191(13) 0.151(11) 0.118(11) -0.010(10) -0.002(11) -0.059(11)
C744_4 0.188(13) 0.147(12) 0.116(11) -0.006(10) 0.005(11) -0.047(11)
C745_4 0.176(12) 0.135(11) 0.108(11) -0.013(10) 0.003(10) -0.049(10)
N746_4 0.217(13) 0.207(12) 0.137(11) -0.008(10) -0.036(10) -0.105(10)
O747_4 0.242(15) 0.211(14) 0.143(12) -0.001(11) -0.053(11) -0.131(12)
O748_4 0.244(15) 0.244(14) 0.159(13) -0.003(12) -0.030(12) -0.091(13)
N801_5 0.082(9) 0.086(8) 0.121(10) -0.052(8) -0.042(8) -0.019(8)
C802_5 0.083(9) 0.087(8) 0.122(9) -0.055(8) -0.033(8) -0.017(8)
C803_5 0.091(9) 0.086(9) 0.132(10) -0.050(9) -0.033(9) -0.013(9)
C804_5 0.093(9) 0.083(8) 0.137(10) -0.048(8) -0.040(8) -0.016(8)
C805_5 0.090(9) 0.080(9) 0.133(10) -0.052(9) -0.046(9) -0.013(8)
C806_5 0.085(9) 0.081(8) 0.126(9) -0.052(8) -0.040(8) -0.016(8)
O807_5 0.107(9) 0.094(9) 0.147(10) -0.038(8) -0.038(8) -0.020(8)
C808_5 0.104(10) 0.085(10) 0.146(11) -0.030(9) -0.049(9) -0.034(9)
C809_5 0.103(10) 0.092(10) 0.150(11) -0.024(9) -0.041(9) -0.032(9)
O810_5 0.105(9) 0.098(9) 0.151(10) -0.032(8) -0.029(8) -0.021(8)
C811_5 0.089(9) 0.086(8) 0.140(10) -0.041(8) -0.029(8) -0.022(8)
C812_5 0.087(9) 0.079(9) 0.139(10) -0.041(9) -0.033(9) -0.028(8)
C813_5 0.080(8) 0.078(8) 0.129(10) -0.041(8) -0.029(8) -0.035(7)
N814_5 0.073(8) 0.081(8) 0.126(10) -0.045(8) -0.024(8) -0.039(8)
C815_5 0.077(8) 0.080(8) 0.130(9) -0.050(8) -0.023(8) -0.033(8)
C816_5 0.080(9) 0.081(9) 0.137(10) -0.044(8) -0.017(9) -0.023(8)
Cl1_6 0.100(9) 0.090(8) 0.092(9) -0.070(7) -0.047(7) 0.016(7)
C1_6 0.147(12) 0.129(10) 0.157(11) -0.052(9) -0.027(10) -0.011(9)
C2_6 0.145(12) 0.127(11) 0.156(11) -0.050(10) -0.027(10) -0.017(10)
Cl2_6 0.136(16) 0.123(12) 0.163(13) -0.037(11) -0.020(12) -0.036(11)
Cl1'_6 0.177(13) 0.148(11) 0.190(12) -0.046(10) -0.017(11) -0.008(10)
C1'_6 0.131(11) 0.119(10) 0.142(11) -0.051(9) -0.033(9) 0.002(9)
C2'_6 0.143(12) 0.126(11) 0.151(11) -0.050(10) -0.028(10) -0.006(9)
Cl2'_6 0.142(14) 0.129(11) 0.160(12) -0.046(10) -0.023(11) -0.039(10)
Cl5_6 0.204(12) 0.247(14) 0.288(15) -0.082(12) -0.022(10) -0.081(11)
C5_6 0.24(3) 0.13(2) 0.22(4) 0.04(2) -0.04(3) -0.06(2)
C6_6 0.25(3) 0.13(2) 0.22(4) 0.04(2) -0.04(3) -0.06(2)
Cl6_6 0.204(12) 0.263(14) 0.207(12) -0.016(10) -0.038(9) -0.086(11)
Cl7_6 0.172(10) 0.227(12) 0.169(9) -0.038(8) -0.004(7) -0.063(9)
C7_6 0.20(3) 0.15(3) 0.21(3) -0.03(2) 0.00(2) -0.06(2)
C8_6 0.19(3) 0.15(3) 0.20(3) -0.03(2) 0.00(2) -0.06(2)
Cl8_6 0.158(9) 0.197(11) 0.187(10) -0.037(8) 0.005(7) -0.031(8)
Cl9_6 0.144(8) 0.167(9) 0.210(10) -0.069(7) 0.001(7) -0.074(7)
C9_6 0.18(3) 0.20(3) 0.16(2) -0.06(2) 0.02(2) -0.12(3)
C10_6 0.18(3) 0.20(3) 0.17(2) -0.06(2) 0.02(2) -0.12(3)
Cl10_6 0.199(10) 0.181(10) 0.214(10) -0.025(8) -0.053(8) -0.101(8)
Cl11_6 0.108(6) 0.088(6) 0.247(10) -0.055(6) -0.023(6) -0.021(5)
C11_6 0.118(16) 0.094(15) 0.13(2) -0.033(14) -0.006(15) -0.061(13)
C12_6 0.121(16) 0.093(15) 0.13(2) -0.031(14) -0.012(15) -0.060(13)
Cl12_6 0.119(7) 0.115(6) 0.190(9) -0.047(6) 0.003(6) -0.041(5)
Cl13_6 0.119(12) 0.070(9) 0.137(13) -0.036(9) -0.083(10) 0.013(8)
C13_6 0.17(3) 0.08(3) 0.15(4) 0.03(3) -0.13(3) -0.06(3)
C14_6 0.17(3) 0.08(3) 0.16(4) 0.03(3) -0.12(3) -0.06(3)
Cl14_6 0.165(19) 0.110(15) 0.36(3) -0.044(17) -0.028(18) -0.050(14)
Cl15_6 0.107(8) 0.102(8) 0.274(14) -0.071(8) -0.060(9) -0.011(6)
C15_6 0.15(3) 0.23(4) 0.21(3) -0.12(2) 0.04(3) -0.06(2)
C16_6 0.15(3) 0.23(4) 0.21(3) -0.11(2) 0.04(3) -0.07(2)
Cl16_6 0.177(13) 0.209(14) 0.226(15) -0.025(11) -0.026(11) -0.060(11)
Cl17_6 0.239(12) 0.266(13) 0.174(9) -0.056(9) 0.009(9) -0.171(11)
C17_6 0.28(4) 0.31(3) 0.19(2) -0.09(3) 0.03(4) -0.18(4)
C18_6 0.28(4) 0.31(3) 0.19(2) -0.09(3) 0.03(4) -0.19(4)
Cl18_6 0.259(12) 0.242(12) 0.151(9) -0.030(8) -0.021(8) -0.165(11)
Cl19_6 0.148(9) 0.138(8) 0.317(14) -0.082(9) -0.076(8) -0.024(7)
C19_6 0.26(5) 0.14(2) 0.27(3) -0.07(2) -0.05(3) -0.08(3)
C20_6 0.26(5) 0.14(2) 0.27(3) -0.07(2) -0.05(3) -0.08(3)
Cl20_6 0.326(19) 0.213(13) 0.267(16) -0.101(12) -0.019(13) -0.023(12)
Cl21_6 0.160(11) 0.171(11) 0.42(2) -0.025(12) -0.125(12) -0.046(9)
C21_6 0.17(3) 0.21(3) 0.42(4) -0.16(3) -0.06(3) 0.01(2)
C22_6 0.16(3) 0.20(3) 0.41(4) -0.18(3) -0.07(3) 0.01(2)
Cl22_6 0.44(3) 0.211(15) 0.59(3) -0.18(2) 0.15(2) -0.161(18)
Cl25_6 0.274(14) 0.189(12) 0.296(14) -0.079(12) 0.038(12) -0.026(12)
C25_6 0.239(14) 0.176(13) 0.269(14) -0.102(13) 0.012(12) -0.008(12)
C26_6 0.205(13) 0.173(12) 0.244(14) -0.113(12) -0.016(12) 0.004(11)
Cl26_6 0.175(11) 0.184(11) 0.228(12) -0.110(10) -0.038(9) 0.020(9)
Cl29_6 0.128(7) 0.111(7) 0.200(9) -0.059(6) -0.031(6) -0.004(6)
C29_6 0.18(3) 0.19(3) 0.21(3) 0.03(2) -0.05(2) -0.09(2)
C30_6 0.18(3) 0.19(3) 0.21(3) 0.03(2) -0.05(2) -0.09(2)
Cl30_6 0.57(3) 0.62(4) 0.267(18) -0.26(2) 0.14(2) -0.41(3)
Cl31_6 0.196(10) 0.160(9) 0.162(8) -0.026(7) -0.005(7) -0.102(8)
C31_6 0.18(3) 0.15(3) 0.27(4) -0.03(2) -0.03(2) -0.09(2)
C32_6 0.18(3) 0.15(3) 0.26(4) -0.04(2) -0.03(2) -0.09(2)
Cl32_6 0.278(13) 0.121(8) 0.189(10) -0.025(7) 0.023(9) -0.077(8)
Cl33_6 0.212(12) 0.206(12) 0.191(11) -0.043(9) -0.032(9) 0.034(9)
C33_6 0.112(19) 0.14(2) 0.30(2) -0.09(3) -0.02(2) 0.02(2)
C34_6 0.107(18) 0.14(2) 0.30(2) -0.10(3) -0.01(2) 0.01(2)
Cl34_6 0.161(10) 0.42(2) 0.225(12) -0.168(13) 0.020(9) -0.132(12)
Cl35_6 0.201(14) 0.175(13) 0.256(16) -0.012(12) 0.039(12) -0.033(11)
C35_6 0.16(4) 0.42(5) 0.19(3) -0.16(4) 0.06(3) -0.13(4)
C36_6 0.16(4) 0.42(5) 0.20(3) -0.16(4) 0.06(3) -0.13(4)
Cl36_6 0.205(15) 0.39(2) 0.208(15) -0.185(17) -0.074(12) 0.085(16)
Cl37_6 0.165(17) 0.24(2) 0.167(16) -0.075(15) -0.020(13) -0.121(16)
C37_6 0.32(8) 0.23(6) 0.30(6) -0.17(5) -0.14(5) -0.09(5)
C38_6 0.32(8) 0.23(6) 0.30(6) -0.17(5) -0.14(5) -0.08(5)
Cl38_6 0.47(6) 0.48(6) 0.29(4) 0.00(4) -0.15(4) -0.27(5)
Cl39_6 0.122(12) 0.148(13) 0.125(12) -0.049(10) 0.025(9) -0.106(11)
C39_6 0.10(4) 0.23(4) 0.24(7) 0.02(5) 0.04(3) -0.07(3)
C40_6 0.10(4) 0.23(4) 0.24(7) 0.02(5) 0.04(3) -0.07(3)
Cl40_6 0.18(2) 0.18(2) 0.36(3) -0.12(2) 0.03(2) -0.078(18)
Cl43_6 0.24(2) 0.27(2) 0.169(17) -0.104(17) 0.089(16) -0.21(2)
C43_6 1.04(16) 0.19(6) 0.22(7) -0.07(6) 0.08(9) -0.33(9)
C44_6 1.04(16) 0.19(6) 0.22(7) -0.08(6) 0.08(9) -0.33(9)
Cl44_6 0.15(2) 0.37(4) 0.22(3) 0.07(3) 0.031(18) 0.00(2)
Cl41_6 0.053(8) 0.052(8) 0.144(12) -0.030(8) -0.011(8) -0.010(6)
C41_6 0.04(3) 0.21(5) 0.34(8) -0.13(6) 0.06(4) -0.06(3)
C42_6 0.04(3) 0.22(5) 0.35(8) -0.13(6) 0.07(4) -0.05(3)
Cl42_6 0.35(4) 0.22(3) 0.58(6) -0.23(3) 0.30(4) -0.19(3)
O901_6 0.157(18) 0.077(13) 0.167(18) -0.013(12) 0.020(14) -0.019(12)
O902_6 0.22(3) 0.24(3) 0.30(4) 0.11(3) 0.03(3) -0.05(3)
O903_6 0.45(5) 0.44(5) 0.15(2) 0.12(2) -0.16(3) -0.39(4)
O904_6 0.50(6) 0.38(5) 0.39(5) 0.19(4) -0.23(5) -0.36(5)
O905_6 0.19(3) 0.52(5) 0.20(3) -0.19(3) -0.12(2) 0.01(3)
O906_6 0.14(2) 0.22(3) 0.27(3) -0.12(2) -0.001(19) -0.020(19)
O907_6 0.51(5) 0.51(5) 0.15(2) 0.10(3) -0.13(3) -0.46(5)
O908_6 0.15(2) 0.17(2) 0.36(4) -0.08(2) 0.00(2) 0.033(19)
O909_6 0.25(3) 0.18(3) 0.26(3) 0.04(2) 0.03(2) -0.08(2)
O910_6 0.34(4) 0.42(5) 0.15(2) -0.20(3) -0.02(2) 0.07(4)
O911_6 0.118(19) 0.65(6) 0.20(3) -0.27(4) 0.095(18) -0.14(3)
O912_6 0.15(2) 0.18(2) 0.34(4) -0.06(2) -0.09(2) 0.015(19)
O913_6 0.29(3) 0.119(19) 0.29(3) -0.08(2) 0.13(3) -0.06(2)

loop_
_atom_type_symbol
_atom_type_description
_atom_type_scat_dispersion_real
_atom_type_scat_dispersion_imag
_atom_type_scat_source
C C 0.0033 0.0016 'International Tables Vol C Tables 4.2.6.8 and 6.1.1.4'
H H 0.0000 0.0000 'International Tables Vol C Tables 4.2.6.8 and 6.1.1.4'
N N 0.0061 0.0033 'International Tables Vol C Tables 4.2.6.8 and 6.1.1.4'
O O 0.0106 0.0060 'International Tables Vol C Tables 4.2.6.8 and 6.1.1.4'
Cl Cl 0.1484 0.1585 'International Tables Vol C Tables 4.2.6.8 and 6.1.1.4'

loop_
_geom_angle_atom_site_label_1
_geom_angle_atom_site_label_2
_geom_angle_atom_site_label_3
_geom_angle
N2_1 C1_1 C802_5 112(3)
C3_1 N2_1 C1_1 127(3)
O4_1 C3_1 N2_1 122(3)
O4_1 C3_1 C5_1 123(3)
N2_1 C3_1 C5_1 115(3)
N6_1 C5_1 C10_1 124(3)
N6_1 C5_1 C3_1 120(3)
C10_1 C5_1 C3_1 115(3)
C5_1 N6_1 C7_1 117(3)
N6_1 C7_1 C8_1 127(3)
N6_1 C7_1 C16_1 118(3)
C8_1 C7_1 C16_1 114(3)
C19_1 C8_1 C7_1 122(3)
C19_1 C8_1 C9_1 124(3)
C7_1 C8_1 C9_1 114(3)
C10_1 C9_1 O11_1 130(3)
C10_1 C9_1 C8_1 117(3)
O11_1 C9_1 C8_1 113(3)
C9_1 C10_1 C5_1 120(3)
C9_1 O11_1 C12_1 114(2)
O11_1 C12_1 C13_1 106(2)
C15_1 C13_1 C14_1 111.4(18)
C15_1 C13_1 C12_1 107(3)
C14_1 C13_1 C12_1 99(2)
C17_1 C16_1 N20_1 129(3)
C17_1 C16_1 C7_1 120(3)
N20_1 C16_1 C7_1 111(3)
C16_1 C17_1 C18_1 124(3)
C19_1 C18_1 C17_1 119(3)
C18_1 C19_1 C8_1 121(3)
C16_1 N20_1 C21_1 127(3)
O22_1 C21_1 N20_1 126(3)
O22_1 C21_1 C23_1 122(3)
N20_1 C21_1 C23_1 112(3)
N24_1 C23_1 C28_1 126(3)
N24_1 C23_1 C21_1 115(3)
C28_1 C23_1 C21_1 119(3)
C23_1 N24_1 C25_1 115(2)
N24_1 C25_1 C26_1 123(3)
N24_1 C25_1 C34_1 113(3)
C26_1 C25_1 C34_1 123(3)
C27_1 C26_1 C25_1 110(3)
C27_1 C26_1 C37_1 136(3)
C25_1 C26_1 C37_1 114(3)
C28_1 C27_1 C26_1 132(3)
C28_1 C27_1 O29_1 122(3)
C26_1 C27_1 O29_1 105(3)
C27_1 C28_1 C23_1 113(3)
C30_1 O29_1 C27_1 119(2)
O29_1 C30_1 C31_1 110(2)
C32_1 C31_1 C30_1 112(3)
C32_1 C31_1 C33_1 109.1(17)
C30_1 C31_1 C33_1 106(3)
N38_1 C34_1 C35_1 126(3)
N38_1 C34_1 C25_1 118(3)
C35_1 C34_1 C25_1 116(3)
C34_1 C35_1 C36_1 122(3)
C37_1 C36_1 C35_1 122(3)
C36_1 C37_1 C26_1 122(3)
C34_1 N38_1 C39_1 130(3)
O40_1 C39_1 N38_1 122(3)
O40_1 C39_1 C41_1 127(3)
N38_1 C39_1 C41_1 111(3)
N42_1 C41_1 C39_1 123(3)
N42_1 C41_1 C46_1 122(3)
C39_1 C41_1 C46_1 114(3)
C41_1 N42_1 C43_1 120(3)
N42_1 C43_1 C52_1 117(3)
N42_1 C43_1 C44_1 120(3)
C52_1 C43_1 C44_1 123(3)
C45_1 C44_1 C43_1 121(3)
C45_1 C44_1 C55_1 125(3)
C43_1 C44_1 C55_1 114(3)
C46_1 C45_1 C44_1 117(4)
C46_1 C45_1 O47_1 128(4)
C44_1 C45_1 O47_1 116(4)
C45_1 C46_1 C41_1 120(3)
C45_1 O47_1 C48_1 112(3)
O47_1 C48_1 C49_1 108(3)
C50_1 C49_1 C51_1 110.8(18)
C50_1 C49_1 C48_1 112(3)
C51_1 C49_1 C48_1 111(3)
N56_1 C52_1 C43_1 118(3)
N56_1 C52_1 C53_1 123(3)
C43_1 C52_1 C53_1 119(3)
C54_1 C53_1 C52_1 116(3)
C55_1 C54_1 C53_1 130(3)
C54_1 C55_1 C44_1 118(3)
C57_1 N56_1 C52_1 131(3)
O58_1 C57_1 N56_1 123(3)
O58_1 C57_1 C59_1 121(3)
N56_1 C57_1 C59_1 116(3)
N60_1 C59_1 C64_1 123(3)
N60_1 C59_1 C57_1 116(3)
C64_1 C59_1 C57_1 121(3)
C61_1 N60_1 C59_1 119(3)
N60_1 C61_1 C70_1 126(3)
N60_1 C61_1 C62_1 123(3)
C70_1 C61_1 C62_1 112(3)
C63_1 C62_1 C73_1 132(3)
C63_1 C62_1 C61_1 111(3)
C73_1 C62_1 C61_1 117(3)
C64_1 C63_1 C62_1 128(4)
C64_1 C63_1 O65_1 121(3)
C62_1 C63_1 O65_1 111(3)
C63_1 C64_1 C59_1 116(3)
C63_1 O65_1 C66_1 123(3)
O65_1 C66_1 C67_1 107(3)
C68_1 C67_1 C69_1 106.1(17)
C68_1 C67_1 C66_1 106(3)
C69_1 C67_1 C66_1 109(3)
C71_1 C70_1 C61_1 128(3)
C71_1 C70_1 N74_1 123(3)
C61_1 C70_1 N74_1 109(3)
C70_1 C71_1 C72_1 119(3)
C73_1 C72_1 C71_1 122(3)
C72_1 C73_1 C62_1 122(3)
C75_1 N74_1 C70_1 127(2)
O76_1 C75_1 N74_1 124(3)
O76_1 C75_1 C77_1 125(2)
N74_1 C75_1 C77_1 111(2)
N78_1 C77_1 C82_1 129(2)
N78_1 C77_1 C75_1 118(2)
C82_1 C77_1 C75_1 113(2)
C77_1 N78_1 C79_1 114(2)
N78_1 C79_1 C80_1 124(2)
N78_1 C79_1 C88_1 117(2)
C80_1 C79_1 C88_1 119(3)
C81_1 C80_1 C79_1 119(3)
C81_1 C80_1 C91_1 123(3)
C79_1 C80_1 C91_1 118(2)
O83_1 C81_1 C80_1 117(3)
O83_1 C81_1 C82_1 125(2)
C80_1 C81_1 C82_1 118(3)
C77_1 C82_1 C81_1 115(2)
C81_1 O83_1 C84_1 115.6(19)
O83_1 C84_1 C85_1 107.1(17)
C84_1 C85_1 C86_1 109.3(19)
C84_1 C85_1 C87_1 110(2)
C86_1 C85_1 C87_1 111.2(16)
C89_1 C88_1 N92_1 124(2)
C89_1 C88_1 C79_1 120(3)
N92_1 C88_1 C79_1 115(2)
C88_1 C89_1 C90_1 120(2)
C91_1 C90_1 C89_1 120(2)
C90_1 C91_1 C80_1 121(3)
C93_1 N92_1 C88_1 129(2)
O94_1 C93_1 N92_1 125(3)
O94_1 C93_1 C95_1 124(3)
N92_1 C93_1 C95_1 111(3)
N96_1 C95_1 C100_1 120(3)
N96_1 C95_1 C93_1 120(3)
C100_1 C95_1 C93_1 120(3)
C95_1 N96_1 C97_1 121(2)
C106_1 C97_1 N96_1 120(3)
C106_1 C97_1 C98_1 123(3)
N96_1 C97_1 C98_1 117(3)
C109_1 C98_1 C99_1 133(3)
C109_1 C98_1 C97_1 112(3)
C99_1 C98_1 C97_1 115(3)
C100_1 C99_1 C98_1 125(3)
C100_1 C99_1 O101_1 124(3)
C98_1 C99_1 O101_1 110(3)
C99_1 C100_1 C95_1 120(3)
C102_1 O101_1 C99_1 113(2)
O101_1 C102_1 C103_1 114(3)
C104_1 C103_1 C102_1 92(3)
C104_1 C103_1 C105_1 108.0(18)
C102_1 C103_1 C105_1 111(3)
C97_1 C106_1 C107_1 120(3)
C97_1 C106_1 N110_1 115(3)
C107_1 C106_1 N110_1 125(3)
C106_1 C107_1 C108_1 118(3)
C109_1 C108_1 C107_1 119(3)
C98_1 C109_1 C108_1 127(3)
C106_1 N110_1 C111_1 129(2)
O112_1 C111_1 N110_1 124(3)
O112_1 C111_1 C113_1 124(3)
N110_1 C111_1 C113_1 112(3)
N114_1 C113_1 C118_1 126(3)
N114_1 C113_1 C111_1 116(3)
C118_1 C113_1 C111_1 118(3)
C113_1 N114_1 C115_1 116(2)
N114_1 C115_1 C116_1 122(2)
N114_1 C115_1 C124_1 117(2)
C116_1 C115_1 C124_1 121(2)
C127_1 C116_1 C115_1 116(3)
C127_1 C116_1 C117_1 129(3)
C115_1 C116_1 C117_1 115(2)
C118_1 C117_1 O119_1 126(3)
C118_1 C117_1 C116_1 123(3)
O119_1 C117_1 C116_1 111(2)
C117_1 C118_1 C113_1 118(3)
C117_1 O119_1 C120_1 115(2)
O119_1 C120_1 C121_1 107(2)
C123_1 C121_1 C122_1 110.1(16)
C123_1 C121_1 C120_1 107(2)
C122_1 C121_1 C120_1 112(2)
C125_1 C124_1 N128_1 124(2)
C125_1 C124_1 C115_1 120(2)
N128_1 C124_1 C115_1 116(2)
C124_1 C125_1 C126_1 116(2)
C127_1 C126_1 C125_1 123(2)
C126_1 C127_1 C116_1 124(3)
C129_1 N128_1 C124_1 124(2)
O130_1 C129_1 N128_1 126(2)
O130_1 C129_1 C131_1 123(3)
N128_1 C129_1 C131_1 111(2)
N132_1 C131_1 C136_1 130(2)
N132_1 C131_1 C129_1 115(3)
C136_1 C131_1 C129_1 115(2)
C131_1 N132_1 C133_1 113(2)
C142_1 C133_1 N132_1 118(3)
C142_1 C133_1 C134_1 121(3)
N132_1 C133_1 C134_1 121(3)
C133_1 C134_1 C145_1 121(3)
C133_1 C134_1 C135_1 123(3)
C145_1 C134_1 C135_1 115(3)
O137_1 C135_1 C136_1 128(3)
O137_1 C135_1 C134_1 118(2)
C136_1 C135_1 C134_1 114(3)
C131_1 C136_1 C135_1 118(3)
C135_1 O137_1 C138_1 115(2)
O137_1 C138_1 C139_1 108.1(19)
C141_1 C139_1 C140_1 109.8(16)
C141_1 C139_1 C138_1 109(2)
C140_1 C139_1 C138_1 108(2)
C133_1 C142_1 C143_1 120(3)
C133_1 C142_1 N146_1 127(3)
C143_1 C142_1 N146_1 113(3)
C144_1 C143_1 C142_1 120(3)
C143_1 C144_1 C145_1 120(2)
C134_1 C145_1 C144_1 118(3)
O147_1 N146_1 O148_1 126(3)
O147_1 N146_1 C142_1 119(3)
O148_1 N146_1 C142_1 115(2)
C806_5 C201_2 N202_2 114(2)
C203_2 N202_2 C201_2 129(3)
N202_2 C203_2 O204_2 124(3)
N202_2 C203_2 C205_2 119(3)
O204_2 C203_2 C205_2 117(3)
N206_2 C205_2 C210_2 125(3)
N206_2 C205_2 C203_2 116(3)
C210_2 C205_2 C203_2 119(3)
C205_2 N206_2 C207_2 119(2)
C208_2 C207_2 N206_2 122(3)
C208_2 C207_2 C216_2 120(3)
N206_2 C207_2 C216_2 117(3)
C207_2 C208_2 C219_2 120(3)
C207_2 C208_2 C209_2 115(3)
C219_2 C208_2 C209_2 126(3)
C210_2 C209_2 O211_2 125(3)
C210_2 C209_2 C208_2 123(3)
O211_2 C209_2 C208_2 112(3)
C209_2 C210_2 C205_2 117(3)
C209_2 O211_2 C212_2 117(2)
O211_2 C212_2 C213_2 103(2)
C215_2 C213_2 C214_2 108.7(18)
C215_2 C213_2 C212_2 106(3)
C214_2 C213_2 C212_2 110(3)
C217_2 C216_2 N220_2 127(3)
C217_2 C216_2 C207_2 119(3)
N220_2 C216_2 C207_2 113(2)
C216_2 C217_2 C218_2 118(3)
C219_2 C218_2 C217_2 126(3)
C218_2 C219_2 C208_2 116(3)
C221_2 N220_2 C216_2 129(2)
O222_2 C221_2 N220_2 124(3)
O222_2 C221_2 C223_2 122(3)
N220_2 C221_2 C223_2 114(2)
N224_2 C223_2 C228_2 125(2)
N224_2 C223_2 C221_2 113(3)
C228_2 C223_2 C221_2 122(3)
C223_2 N224_2 C225_2 118(2)
N224_2 C225_2 C234_2 118(2)
N224_2 C225_2 C226_2 122(2)
C234_2 C225_2 C226_2 120(2)
C227_2 C226_2 C225_2 115(3)
C227_2 C226_2 C237_2 124(3)
C225_2 C226_2 C237_2 121(2)
C228_2 C227_2 O229_2 124(3)
C228_2 C227_2 C226_2 123(3)
O229_2 C227_2 C226_2 113(3)
C227_2 C228_2 C223_2 117(3)
C227_2 O229_2 C230_2 117(2)
O229_2 C230_2 C231_2 113(2)
C233_2 C231_2 C232_2 110.5(17)
C233_2 C231_2 C230_2 101(3)
C232_2 C231_2 C230_2 116(3)
N238_2 C234_2 C225_2 116(2)
N238_2 C234_2 C235_2 126(2)
C225_2 C234_2 C235_2 118(3)
C236_2 C235_2 C234_2 119(2)
C237_2 C236_2 C235_2 125(2)
C236_2 C237_2 C226_2 117(3)
C234_2 N238_2 C239_2 131(2)
O240_2 C239_2 N238_2 122(3)
O240_2 C239_2 C241_2 121(3)
N238_2 C239_2 C241_2 117(2)
N242_2 C241_2 C246_2 122(3)
N242_2 C241_2 C239_2 117(3)
C246_2 C241_2 C239_2 121(3)
C241_2 N242_2 C243_2 119(2)
C244_2 C243_2 N242_2 121(3)
C244_2 C243_2 C252_2 125(3)
N242_2 C243_2 C252_2 114(3)
C243_2 C244_2 C245_2 121(3)
C243_2 C244_2 C255_2 119(3)
C245_2 C244_2 C255_2 121(3)
C246_2 C245_2 C244_2 118(3)
C246_2 C245_2 O247_2 124(3)
C244_2 C245_2 O247_2 117(3)
C245_2 C246_2 C241_2 119(3)
C248_2 O247_2 C245_2 117(2)
O247_2 C248_2 C249_2 109(2)
C251_2 C249_2 C250_2 110.8(18)
C251_2 C249_2 C248_2 107(3)
C250_2 C249_2 C248_2 109(3)
N256_2 C252_2 C243_2 119(3)
N256_2 C252_2 C253_2 124(2)
C243_2 C252_2 C253_2 117(3)
C254_2 C253_2 C252_2 117(2)
C255_2 C254_2 C253_2 124(3)
C254_2 C255_2 C244_2 119(3)
C252_2 N256_2 C257_2 129(2)
O258_2 C257_2 N256_2 131(3)
O258_2 C257_2 C259_2 117(2)
N256_2 C257_2 C259_2 112(2)
N260_2 C259_2 C264_2 119(2)
N260_2 C259_2 C257_2 116(2)
C264_2 C259_2 C257_2 124(2)
C261_2 N260_2 C259_2 118(2)
N260_2 C261_2 C270_2 119(2)
N260_2 C261_2 C262_2 125(2)
C270_2 C261_2 C262_2 116(2)
C273_2 C262_2 C263_2 131(3)
C273_2 C262_2 C261_2 118(2)
C263_2 C262_2 C261_2 111(2)
C264_2 C263_2 O265_2 125(2)
C264_2 C263_2 C262_2 124(3)
O265_2 C263_2 C262_2 112(2)
C263_2 C264_2 C259_2 122(3)
C263_2 O265_2 C266_2 116(2)
O265_2 C266_2 C267_2 107(2)
C269_2 C267_2 C268_2 110.5(16)
C269_2 C267_2 C266_2 103(2)
C268_2 C267_2 C266_2 117(2)
C271_2 C270_2 N274_2 127(2)
C271_2 C270_2 C261_2 121(3)
N274_2 C270_2 C261_2 112(2)
C270_2 C271_2 C272_2 122(2)
C273_2 C272_2 C271_2 121(2)
C272_2 C273_2 C262_2 122(2)
C275_2 N274_2 C270_2 130(2)
O276_2 C275_2 N274_2 124(2)
O276_2 C275_2 C277_2 121(2)
N274_2 C275_2 C277_2 115(2)
N278_2 C277_2 C282_2 127(2)
N278_2 C277_2 C275_2 114(2)
C282_2 C277_2 C275_2 119(2)
C277_2 N278_2 C279_2 115(2)
C280_2 C279_2 C288_2 119(3)
C280_2 C279_2 N278_2 124(2)
C288_2 C279_2 N278_2 116(2)
C279_2 C280_2 C281_2 117(3)
C279_2 C280_2 C291_2 118(2)
C281_2 C280_2 C291_2 125(2)
O283_2 C281_2 C280_2 116(2)
O283_2 C281_2 C282_2 121(2)
C280_2 C281_2 C282_2 123(2)
C281_2 C282_2 C277_2 113(2)
C281_2 O283_2 C284_2 116.2(17)
O283_2 C284_2 C285_2 108.7(16)
C286_2 C285_2 C287_2 112.0(14)
C286_2 C285_2 C284_2 110.7(18)
C287_2 C285_2 C284_2 112.6(18)
C279_2 C288_2 C289_2 123(2)
C279_2 C288_2 N292_2 114(2)
C289_2 C288_2 N292_2 123(2)
C290_2 C289_2 C288_2 117(2)
C291_2 C290_2 C289_2 123(2)
C290_2 C291_2 C280_2 120(2)
C293_2 N292_2 C288_2 132(2)
O294_2 C293_2 N292_2 119(2)
O294_2 C293_2 C295_2 130(3)
N292_2 C293_2 C295_2 111(3)
N296_2 C295_2 C300_2 129(3)
N296_2 C295_2 C293_2 118(3)
C300_2 C295_2 C293_2 113(3)
C295_2 N296_2 C297_2 117(2)
N296_2 C297_2 C306_2 121(2)
N296_2 C297_2 C298_2 119(2)
C306_2 C297_2 C298_2 120(3)
C299_2 C298_2 C309_2 124(3)
C299_2 C298_2 C297_2 118(3)
C309_2 C298_2 C297_2 118(3)
C300_2 C299_2 O301_2 124(3)
C300_2 C299_2 C298_2 121(3)
O301_2 C299_2 C298_2 115(3)
C299_2 C300_2 C295_2 116(3)
C299_2 O301_2 C302_2 119(2)
O301_2 C302_2 C303_2 111.4(18)
C304_2 C303_2 C305_2 106.5(16)
C304_2 C303_2 C302_2 136(3)
C305_2 C303_2 C302_2 117(2)
C307_2 C306_2 N310_2 124(2)
C307_2 C306_2 C297_2 118(2)
N310_2 C306_2 C297_2 118(2)
C306_2 C307_2 C308_2 124(3)
C309_2 C308_2 C307_2 118(3)
C308_2 C309_2 C298_2 121(3)
C311_2 N310_2 C306_2 129(2)
O312_2 C311_2 N310_2 125(3)
O312_2 C311_2 C313_2 117(3)
N310_2 C311_2 C313_2 118(2)
N314_2 C313_2 C318_2 127(2)
N314_2 C313_2 C311_2 118(2)
C318_2 C313_2 C311_2 116(2)
C313_2 N314_2 C315_2 114(2)
N314_2 C315_2 C316_2 124(3)
N314_2 C315_2 C324_2 116(3)
C316_2 C315_2 C324_2 120(3)
C315_2 C316_2 C327_2 123(3)
C315_2 C316_2 C317_2 119(3)
C327_2 C316_2 C317_2 119(3)
C318_2 C317_2 C316_2 119(3)
C318_2 C317_2 O319_2 123(3)
C316_2 C317_2 O319_2 117(3)
C317_2 C318_2 C313_2 117(3)
C320_2 O319_2 C317_2 118(2)
O319_2 C320_2 C321_2 108.6(14)
C322_2 C321_2 C323_2 108.4(17)
C322_2 C321_2 C320_2 106.4(15)
C323_2 C321_2 C320_2 106.6(15)
N328_2 C324_2 C325_2 122(3)
N328_2 C324_2 C315_2 116(2)
C325_2 C324_2 C315_2 122(3)
C324_2 C325_2 C326_2 116(3)
C325_2 C326_2 C327_2 123(3)
C316_2 C327_2 C326_2 117(3)
C329_2 N328_2 C324_2 128(2)
O330_2 C329_2 N328_2 123(3)
O330_2 C329_2 C331_2 121(3)
N328_2 C329_2 C331_2 116(3)
N332_2 C331_2 C336_2 128(3)
N332_2 C331_2 C329_2 114(3)
C336_2 C331_2 C329_2 118(3)
C331_2 N332_2 C333_2 118(3)
N332_2 C333_2 C342_2 122(3)
N332_2 C333_2 C334_2 119(3)
C342_2 C333_2 C334_2 119(3)
C335_2 C334_2 C345_2 125(3)
C335_2 C334_2 C333_2 117(3)
C345_2 C334_2 C333_2 118(3)
C336_2 C335_2 C334_2 124(3)
C336_2 C335_2 O337_2 127(3)
C334_2 C335_2 O337_2 109(3)
C335_2 C336_2 C331_2 115(3)
C335_2 O337_2 C338_2 110(2)
O337_2 C338_2 C339_2 111(3)
C341_2 C339_2 C340_2 113.8(18)
C341_2 C339_2 C338_2 108(2)
C340_2 C339_2 C338_2 110(3)
C343_2 C342_2 C333_2 121(3)
C343_2 C342_2 N346_2 111(3)
C333_2 C342_2 N346_2 128(3)
C342_2 C343_2 C344_2 122(3)
C345_2 C344_2 C343_2 117(3)
C344_2 C345_2 C334_2 122(3)
O348_2 N346_2 O347_2 122(3)
O348_2 N346_2 C342_2 124(3)
O347_2 N346_2 C342_2 114(3)
N402_3 C401_3 C815_5 114(2)
C403_3 N402_3 C401_3 132(3)
N402_3 C403_3 O404_3 117(3)
N402_3 C403_3 C405_3 125(3)
O404_3 C403_3 C405_3 118(3)
N406_3 C405_3 C410_3 126(3)
N406_3 C405_3 C403_3 111(3)
C410_3 C405_3 C403_3 123(3)
C405_3 N406_3 C407_3 116(2)
C416_3 C407_3 C408_3 122(3)
C416_3 C407_3 N406_3 116(3)
C408_3 C407_3 N406_3 121(3)
C419_3 C408_3 C407_3 117(3)
C419_3 C408_3 C409_3 127(3)
C407_3 C408_3 C409_3 115(3)
C410_3 C409_3 O411_3 129(3)
C410_3 C409_3 C408_3 123(3)
O411_3 C409_3 C408_3 109(3)
C405_3 C410_3 C409_3 118(3)
C409_3 O411_3 C412_3 113(2)
O411_3 C412_3 C413_3 105(2)
C414_3 C413_3 C415_3 109.9(18)
C414_3 C413_3 C412_3 106(3)
C415_3 C413_3 C412_3 111(3)
C407_3 C416_3 C417_3 118(3)
C407_3 C416_3 N420_3 117(3)
C417_3 C416_3 N420_3 125(3)
C418_3 C417_3 C416_3 116(3)
C419_3 C418_3 C417_3 127(3)
C418_3 C419_3 C408_3 119(3)
C421_3 N420_3 C416_3 131(3)
O422_3 C421_3 N420_3 123(3)
O422_3 C421_3 C423_3 123(3)
N420_3 C421_3 C423_3 113(3)
N424_3 C423_3 C421_3 116(3)
N424_3 C423_3 C428_3 124(3)
C421_3 C423_3 C428_3 120(3)
C423_3 N424_3 C425_3 120(3)
C434_3 C425_3 N424_3 119(3)
C434_3 C425_3 C426_3 122(3)
N424_3 C425_3 C426_3 119(3)
C427_3 C426_3 C437_3 125(3)
C427_3 C426_3 C425_3 118(3)
C437_3 C426_3 C425_3 117(3)
C426_3 C427_3 C428_3 125(3)
C426_3 C427_3 O429_3 114(3)
C428_3 C427_3 O429_3 120(3)
C427_3 C428_3 C423_3 113(3)
C427_3 O429_3 C430_3 116(2)
O429_3 C430_3 C431_3 105(2)
C432_3 C431_3 C433_3 110.4(17)
C432_3 C431_3 C430_3 112(3)
C433_3 C431_3 C430_3 108(2)
C425_3 C434_3 C435_3 121(3)
C425_3 C434_3 N438_3 120(3)
C435_3 C434_3 N438_3 119(3)
C434_3 C435_3 C436_3 114(3)
C437_3 C436_3 C435_3 125(3)
C436_3 C437_3 C426_3 121(3)
C439_3 N438_3 C434_3 134(2)
O440_3 C439_3 N438_3 124(3)
O440_3 C439_3 C441_3 117(3)
N438_3 C439_3 C441_3 119(3)
N442_3 C441_3 C446_3 125(3)
N442_3 C441_3 C439_3 111(3)
C446_3 C441_3 C439_3 123(3)
C441_3 N442_3 C443_3 116(2)
C452_3 C443_3 C444_3 125(3)
C452_3 C443_3 N442_3 116(3)
C444_3 C443_3 N442_3 119(2)
C455_3 C444_3 C443_3 116(3)
C455_3 C444_3 C445_3 123(3)
C443_3 C444_3 C445_3 121(3)
C446_3 C445_3 O447_3 131(3)
C446_3 C445_3 C444_3 117(3)
O447_3 C445_3 C444_3 112(3)
C445_3 C446_3 C441_3 121(3)
C445_3 O447_3 C448_3 110(2)
O447_3 C448_3 C449_3 108(2)
C450_3 C449_3 C448_3 98(3)
C450_3 C449_3 C451_3 108.6(17)
C448_3 C449_3 C451_3 113(3)
N456_3 C452_3 C453_3 127(3)
N456_3 C452_3 C443_3 116(2)
C453_3 C452_3 C443_3 117(3)
C452_3 C453_3 C454_3 118(3)
C455_3 C454_3 C453_3 124(3)
C454_3 C455_3 C444_3 120(3)
C457_3 N456_3 C452_3 128(2)
O458_3 C457_3 N456_3 124(3)
O458_3 C457_3 C459_3 120(3)
N456_3 C457_3 C459_3 115(3)
N460_3 C459_3 C464_3 125(3)
N460_3 C459_3 C457_3 114(3)
C464_3 C459_3 C457_3 121(3)
C459_3 N460_3 C461_3 117(2)
N460_3 C461_3 C470_3 116(3)
N460_3 C461_3 C462_3 122(2)
C470_3 C461_3 C462_3 122(3)
C473_3 C462_3 C463_3 129(3)
C473_3 C462_3 C461_3 116(3)
C463_3 C462_3 C461_3 115(3)
C464_3 C463_3 C462_3 123(3)
C464_3 C463_3 O465_3 124(3)
C462_3 C463_3 O465_3 114(3)
C463_3 C464_3 C459_3 118(3)
C463_3 O465_3 C466_3 115(2)
O465_3 C466_3 C467_3 108(2)
C466_3 C467_3 C468_3 113(3)
C466_3 C467_3 C469_3 105(3)
C468_3 C467_3 C469_3 107.7(17)
N474_3 C470_3 C461_3 119(3)
N474_3 C470_3 C471_3 121(2)
C461_3 C470_3 C471_3 120(3)
C470_3 C471_3 C472_3 113(2)
C473_3 C472_3 C471_3 126(3)
C472_3 C473_3 C462_3 124(3)
C475_3 N474_3 C470_3 133(2)
O476_3 C475_3 N474_3 122(3)
O476_3 C475_3 C477_3 121(2)
N474_3 C475_3 C477_3 116(2)
N478_3 C477_3 C482_3 123(2)
N478_3 C477_3 C475_3 115(2)
C482_3 C477_3 C475_3 121(2)
C477_3 N478_3 C479_3 118(2)
N478_3 C479_3 C480_3 121(2)
N478_3 C479_3 C488_3 121(2)
C480_3 C479_3 C488_3 119(3)
C479_3 C480_3 C491_3 118(2)
C479_3 C480_3 C481_3 118(3)
C491_3 C480_3 C481_3 123(2)
C482_3 C481_3 O483_3 125(2)
C482_3 C481_3 C480_3 119(3)
O483_3 C481_3 C480_3 116(2)
C481_3 C482_3 C477_3 120(2)
C481_3 O483_3 C484_3 120.2(18)
O483_3 C484_3 C485_3 110.8(17)
C486_3 C485_3 C487_3 113.7(15)
C486_3 C485_3 C484_3 107.2(18)
C487_3 C485_3 C484_3 109.9(19)
C489_3 C488_3 N492_3 127(2)
C489_3 C488_3 C479_3 118(3)
N492_3 C488_3 C479_3 114(2)
C488_3 C489_3 C490_3 123(3)
C491_3 C490_3 C489_3 121(3)
C490_3 C491_3 C480_3 120(2)
C493_3 N492_3 C488_3 130(2)
O494_3 C493_3 N492_3 122(2)
O494_3 C493_3 C495_3 122(2)
N492_3 C493_3 C495_3 116(2)
N496_3 C495_3 C500_3 130(2)
N496_3 C495_3 C493_3 118(2)
C500_3 C495_3 C493_3 113(2)
C497_3 N496_3 C495_3 117(2)
N496_3 C497_3 C506_3 119(2)
N496_3 C497_3 C498_3 123(2)
C506_3 C497_3 C498_3 118(2)
C509_3 C498_3 C499_3 123(3)
C509_3 C498_3 C497_3 121(3)
C499_3 C498_3 C497_3 116(2)
O501_3 C499_3 C498_3 115(2)
O501_3 C499_3 C500_3 122(2)
C498_3 C499_3 C500_3 123(2)
C499_3 C500_3 C495_3 111(2)
C499_3 O501_3 C502_3 117.0(19)
O501_3 C502_3 C503_3 110.1(19)
C504_3 C503_3 C502_3 110(2)
C504_3 C503_3 C505_3 108.2(16)
C502_3 C503_3 C505_3 110(2)
N510_3 C506_3 C507_3 127(2)
N510_3 C506_3 C497_3 112(2)
C507_3 C506_3 C497_3 121(2)
C506_3 C507_3 C508_3 118(2)
C509_3 C508_3 C507_3 123(2)
C498_3 C509_3 C508_3 120(3)
C506_3 N510_3 C511_3 128(2)
O512_3 C511_3 N510_3 125(2)
O512_3 C511_3 C513_3 125(2)
N510_3 C511_3 C513_3 110(2)
N514_3 C513_3 C518_3 126(2)
N514_3 C513_3 C511_3 120(2)
C518_3 C513_3 C511_3 114(2)
C513_3 N514_3 C515_3 118(2)
N514_3 C515_3 C516_3 122(2)
N514_3 C515_3 C524_3 118(2)
C516_3 C515_3 C524_3 120(2)
C517_3 C516_3 C527_3 126(3)
C517_3 C516_3 C515_3 118(2)
C527_3 C516_3 C515_3 116(2)
O519_3 C517_3 C516_3 116(2)
O519_3 C517_3 C518_3 124(2)
C516_3 C517_3 C518_3 119(2)
C517_3 C518_3 C513_3 117(2)
C517_3 O519_3 C520_3 122.1(18)
O519_3 C520_3 C521_3 111.1(17)
C522_3 C521_3 C520_3 109.8(18)
C522_3 C521_3 C523_3 111.4(15)
C520_3 C521_3 C523_3 108.0(18)
C525_3 C524_3 N528_3 128(3)
C525_3 C524_3 C515_3 118(2)
N528_3 C524_3 C515_3 114(2)
C524_3 C525_3 C526_3 126(3)
C525_3 C526_3 C527_3 117(2)
C526_3 C527_3 C516_3 123(2)
C529_3 N528_3 C524_3 126(2)
O530_3 C529_3 N528_3 127(2)
O530_3 C529_3 C531_3 118(3)
N528_3 C529_3 C531_3 115(3)
N532_3 C531_3 C536_3 128(2)
N532_3 C531_3 C529_3 115(3)
C536_3 C531_3 C529_3 117(2)
C531_3 N532_3 C533_3 116(2)
N532_3 C533_3 C542_3 121(3)
N532_3 C533_3 C534_3 123(2)
C542_3 C533_3 C534_3 116(2)
C545_3 C534_3 C535_3 123(3)
C545_3 C534_3 C533_3 121(2)
C535_3 C534_3 C533_3 116(2)
C536_3 C535_3 O537_3 125(3)
C536_3 C535_3 C534_3 121(3)
O537_3 C535_3 C534_3 114(2)
C535_3 C536_3 C531_3 116(3)
C535_3 O537_3 C538_3 119(2)
O537_3 C538_3 C539_3 114.0(19)
C541_3 C539_3 C540_3 110.5(16)
C541_3 C539_3 C538_3 112(2)
C540_3 C539_3 C538_3 110(2)
C543_3 C542_3 C533_3 123(3)
C543_3 C542_3 N546_3 118(3)
C533_3 C542_3 N546_3 119(2)
C542_3 C543_3 C544_3 119(3)
C545_3 C544_3 C543_3 121(2)
C544_3 C545_3 C534_3 120(3)
O548_3 N546_3 O547_3 124(3)
O548_3 N546_3 C542_3 119(3)
O547_3 N546_3 C542_3 117(3)
C813_5 C601_4 N602_4 111(2)
C603_4 N602_4 C601_4 124(3)
N602_4 C603_4 O604_4 126(3)
N602_4 C603_4 C605_4 118(3)
O604_4 C603_4 C605_4 115(3)
N606_4 C605_4 C610_4 123(3)
N606_4 C605_4 C603_4 115(3)
C610_4 C605_4 C603_4 121(3)
C605_4 N606_4 C607_4 114(2)
N606_4 C607_4 C608_4 127(3)
N606_4 C607_4 C616_4 115(3)
C608_4 C607_4 C616_4 119(3)
C619_4 C608_4 C607_4 115(3)
C619_4 C608_4 C609_4 130(3)
C607_4 C608_4 C609_4 114(3)
C610_4 C609_4 O611_4 125(3)
C610_4 C609_4 C608_4 123(3)
O611_4 C609_4 C608_4 112(3)
C609_4 C610_4 C605_4 118(3)
C609_4 O611_4 C612_4 111(3)
O611_4 C612_4 C613_4 112(3)
C614_4 C613_4 C615_4 111.5(18)
C614_4 C613_4 C612_4 106(3)
C615_4 C613_4 C612_4 107(3)
C617_4 C616_4 N620_4 127(3)
C617_4 C616_4 C607_4 119(3)
N620_4 C616_4 C607_4 114(2)
C616_4 C617_4 C618_4 121(3)
C619_4 C618_4 C617_4 118(3)
C618_4 C619_4 C608_4 128(3)
C621_4 N620_4 C616_4 128(2)
O622_4 C621_4 N620_4 128(3)
O622_4 C621_4 C623_4 120(3)
N620_4 C621_4 C623_4 112(3)
N624_4 C623_4 C628_4 126(2)
N624_4 C623_4 C621_4 113(3)
C628_4 C623_4 C621_4 121(3)
C623_4 N624_4 C625_4 115(2)
N624_4 C625_4 C634_4 114(3)
N624_4 C625_4 C626_4 125(2)
C634_4 C625_4 C626_4 121(3)
C637_4 C626_4 C627_4 125(3)
C637_4 C626_4 C625_4 118(3)
C627_4 C626_4 C625_4 116(3)
O629_4 C627_4 C626_4 118(3)
O629_4 C627_4 C628_4 120(3)
C626_4 C627_4 C628_4 121(3)
C623_4 C628_4 C627_4 117(3)
C627_4 O629_4 C630_4 121(2)
O629_4 C630_4 C631_4 106(2)
C633_4 C631_4 C630_4 104(2)
C633_4 C631_4 C632_4 110.4(17)
C630_4 C631_4 C632_4 104(2)
N638_4 C634_4 C625_4 120(2)
N638_4 C634_4 C635_4 125(3)
C625_4 C634_4 C635_4 115(3)
C636_4 C635_4 C634_4 123(3)
C635_4 C636_4 C637_4 123(3)
C636_4 C637_4 C626_4 120(3)
C639_4 N638_4 C634_4 131(2)
O640_4 C639_4 N638_4 126(3)
O640_4 C639_4 C641_4 124(3)
N638_4 C639_4 C641_4 110(2)
N642_4 C641_4 C646_4 125(3)
N642_4 C641_4 C639_4 120(3)
C646_4 C641_4 C639_4 115(2)
C641_4 N642_4 C643_4 118(2)
N642_4 C643_4 C644_4 124(3)
N642_4 C643_4 C652_4 117(3)
C644_4 C643_4 C652_4 120(3)
C643_4 C644_4 C655_4 119(3)
C643_4 C644_4 C645_4 117(3)
C655_4 C644_4 C645_4 124(3)
O647_4 C645_4 C646_4 126(3)
O647_4 C645_4 C644_4 115(3)
C646_4 C645_4 C644_4 119(3)
C641_4 C646_4 C645_4 117(3)
N656_4 C652_4 C643_4 117(2)
N656_4 C652_4 C653_4 125(2)
C643_4 C652_4 C653_4 118(3)
C645_4 O647_4 C648_4 115(2)
O647_4 C648_4 C649_4 108(2)
C650_4 C649_4 C651_4 108.9(17)
C650_4 C649_4 C648_4 110(2)
C651_4 C649_4 C648_4 107(3)
C654_4 C653_4 C652_4 121(2)
C655_4 C654_4 C653_4 119(3)
C654_4 C655_4 C644_4 123(3)
C657_4 N656_4 C652_4 129(2)
O658_4 C657_4 N656_4 129(2)
O658_4 C657_4 C659_4 119(2)
N656_4 C657_4 C659_4 113(2)
N660_4 C659_4 C664_4 129(2)
N660_4 C659_4 C657_4 114(2)
C664_4 C659_4 C657_4 118(2)
C659_4 N660_4 C661_4 115.3(19)
N660_4 C661_4 C670_4 119(2)
N660_4 C661_4 C662_4 123(2)
C670_4 C661_4 C662_4 118(2)
C673_4 C662_4 C663_4 126(2)
C673_4 C662_4 C661_4 118(2)
C663_4 C662_4 C661_4 116(2)
O665_4 C663_4 C664_4 123(2)
O665_4 C663_4 C662_4 115(2)
C664_4 C663_4 C662_4 122(2)
C659_4 C664_4 C663_4 115(2)
C663_4 O665_4 C666_4 118.0(18)
O665_4 C666_4 C667_4 108.1(17)
C669_4 C667_4 C668_4 109.9(15)
C669_4 C667_4 C666_4 111(2)
C668_4 C667_4 C666_4 109.5(19)
C671_4 C670_4 N674_4 127(2)
C671_4 C670_4 C661_4 120(2)
N674_4 C670_4 C661_4 112(2)
C670_4 C671_4 C672_4 120(2)
C671_4 C672_4 C673_4 122(2)
C662_4 C673_4 C672_4 121(2)
C675_4 N674_4 C670_4 126(2)
O676_4 C675_4 N674_4 129(2)
O676_4 C675_4 C677_4 124(2)
N674_4 C675_4 C677_4 108(2)
N678_4 C677_4 C682_4 123(2)
N678_4 C677_4 C675_4 121(2)
C682_4 C677_4 C675_4 116(2)
C677_4 N678_4 C679_4 120(2)
C680_4 C679_4 N678_4 123(2)
C680_4 C679_4 C688_4 120(2)
N678_4 C679_4 C688_4 116(2)
C691_4 C680_4 C679_4 122(3)
C691_4 C680_4 C681_4 121(2)
C679_4 C680_4 C681_4 116(2)
O683_4 C681_4 C682_4 121(2)
O683_4 C681_4 C680_4 116(2)
C682_4 C681_4 C680_4 123(2)
C681_4 C682_4 C677_4 115(2)
C681_4 O683_4 C684_4 118.0(17)
O683_4 C684_4 C685_4 106.5(16)
C686_4 C685_4 C687_4 109.3(15)
C686_4 C685_4 C684_4 107.7(17)
C687_4 C685_4 C684_4 106.3(19)
N692_4 C688_4 C689_4 127(2)
N692_4 C688_4 C679_4 117(2)
C689_4 C688_4 C679_4 116(2)
C690_4 C689_4 C688_4 118(2)
C691_4 C690_4 C689_4 124(2)
C680_4 C691_4 C690_4 118(2)
C688_4 N692_4 C693_4 130(2)
O694_4 C693_4 N692_4 123(2)
O694_4 C693_4 C695_4 123(2)
N692_4 C693_4 C695_4 114(2)
N696_4 C695_4 C700_4 123(2)
N696_4 C695_4 C693_4 116(2)
C700_4 C695_4 C693_4 121(2)
C695_4 N696_4 C697_4 118(2)
N696_4 C697_4 C698_4 123(2)
N696_4 C697_4 C706_4 120(2)
C698_4 C697_4 C706_4 118(2)
C697_4 C698_4 C709_4 118(3)
C697_4 C698_4 C699_4 116(2)
C709_4 C698_4 C699_4 126(2)
C700_4 C699_4 O701_4 125(3)
C700_4 C699_4 C698_4 120(2)
O701_4 C699_4 C698_4 115(2)
C699_4 C700_4 C695_4 121(3)
C699_4 O701_4 C702_4 118.5(19)
O701_4 C702_4 C703_4 107.2(19)
C705_4 C703_4 C704_4 110.2(16)
C705_4 C703_4 C702_4 102(2)
C704_4 C703_4 C702_4 113(2)
C707_4 C706_4 N710_4 124(2)
C707_4 C706_4 C697_4 122(2)
N710_4 C706_4 C697_4 114(2)
C706_4 C707_4 C708_4 119(2)
C709_4 C708_4 C707_4 121(2)
C708_4 C709_4 C698_4 122(2)
C711_4 N710_4 C706_4 127(2)
O712_4 C711_4 N710_4 124(2)
O712_4 C711_4 C713_4 120(2)
N710_4 C711_4 C713_4 116(2)
N714_4 C713_4 C718_4 124(2)
N714_4 C713_4 C711_4 119(2)
C718_4 C713_4 C711_4 118(2)
C713_4 N714_4 C715_4 117(2)
N714_4 C715_4 C716_4 122(2)
N714_4 C715_4 C724_4 120(2)
C716_4 C715_4 C724_4 118(2)
C717_4 C716_4 C715_4 117(2)
C717_4 C716_4 C727_4 121(2)
C715_4 C716_4 C727_4 121(2)
C718_4 C717_4 O719_4 125(2)
C718_4 C717_4 C716_4 119(3)
O719_4 C717_4 C716_4 115(2)
C717_4 C718_4 C713_4 121(2)
C717_4 O719_4 C720_4 121.6(18)
O719_4 C720_4 C721_4 111.6(17)
C723_4 C721_4 C722_4 109.3(14)
C723_4 C721_4 C720_4 111.8(17)
C722_4 C721_4 C720_4 108.1(17)
N728_4 C724_4 C725_4 124(2)
N728_4 C724_4 C715_4 115(2)
C725_4 C724_4 C715_4 121(3)
C724_4 C725_4 C726_4 119(2)
C727_4 C726_4 C725_4 123(2)
C726_4 C727_4 C716_4 117(2)
C724_4 N728_4 C729_4 127(2)
O730_4 C729_4 N728_4 124(3)
O730_4 C729_4 C731_4 119(3)
N728_4 C729_4 C731_4 117(3)
N732_4 C731_4 C736_4 128(3)
N732_4 C731_4 C729_4 116(3)
C736_4 C731_4 C729_4 116(3)
C731_4 N732_4 C733_4 113(3)
C734_4 C733_4 N732_4 126(3)
C734_4 C733_4 C742_4 116(3)
N732_4 C733_4 C742_4 118(3)
C733_4 C734_4 C735_4 117(3)
C733_4 C734_4 C745_4 117(3)
C735_4 C734_4 C745_4 126(3)
C736_4 C735_4 O737_4 129(3)
C736_4 C735_4 C734_4 120(3)
O737_4 C735_4 C734_4 111(3)
C735_4 C736_4 C731_4 117(3)
C735_4 O737_4 C738_4 118(2)
O737_4 C738_4 C739_4 110(2)
C740_4 C739_4 C741_4 108.4(16)
C740_4 C739_4 C738_4 112(2)
C741_4 C739_4 C738_4 112(2)
C743_4 C742_4 C733_4 127(3)
C743_4 C742_4 N746_4 110(3)
C733_4 C742_4 N746_4 121(3)
C742_4 C743_4 C744_4 116(3)
C745_4 C744_4 C743_4 118(4)
C744_4 C745_4 C734_4 124(3)
O747_4 N746_4 O748_4 116.9(18)
O747_4 N746_4 C742_4 122.5(18)
O748_4 N746_4 C742_4 120.5(18)
C806_5 N801_5 C802_5 121(3)
C803_5 C802_5 N801_5 121(3)
C803_5 C802_5 C1_1 120(3)
N801_5 C802_5 C1_1 119(3)
C804_5 C803_5 C802_5 116(3)
C803_5 C804_5 C805_5 129(3)
C803_5 C804_5 O807_5 110(3)
C805_5 C804_5 O807_5 120(3)
C806_5 C805_5 C804_5 109(3)
N801_5 C806_5 C201_2 115(3)
N801_5 C806_5 C805_5 123(3)
C201_2 C806_5 C805_5 121(3)
C808_5 O807_5 C804_5 110(2)
O807_5 C808_5 C809_5 107(2)
O810_5 C809_5 C808_5 107(2)
C809_5 O810_5 C811_5 117(2)
C816_5 C811_5 C812_5 134(3)
C816_5 C811_5 O810_5 108(3)
C812_5 C811_5 O810_5 118(3)
C811_5 C812_5 C813_5 110(3)
N814_5 C813_5 C601_4 118(3)
N814_5 C813_5 C812_5 119(3)
C601_4 C813_5 C812_5 122(3)
C813_5 N814_5 C815_5 121(2)
C816_5 C815_5 N814_5 128(3)
C816_5 C815_5 C401_3 116(3)
N814_5 C815_5 C401_3 116(2)
C811_5 C816_5 C815_5 108(3)
C2_6 C1_6 Cl1_6 109.2(18)
C1_6 C2_6 Cl2_6 109.7(18)
C2'_6 C1'_6 Cl1'_6 106.0(17)
C1'_6 C2'_6 Cl2'_6 107.4(17)
C4_6 C3_6 Cl3_6 113(2)
C3_6 C4_6 Cl4_6 110.2(18)
C6_6 C5_6 Cl5_6 110.6(16)
C5_6 C6_6 Cl6_6 111.6(17)
C8_6 C7_6 Cl7_6 110.4(15)
C7_6 C8_6 Cl8_6 106.8(14)
C10_6 C9_6 Cl9_6 111.9(15)
C9_6 C10_6 Cl10_6 112.2(15)
C12_6 C11_6 Cl11_6 108.4(12)
C11_6 C12_6 Cl12_6 106.8(12)
C14_6 C13_6 Cl13_6 112.6(17)
C13_6 C14_6 Cl14_6 110.8(16)
C16_6 C15_6 Cl15_6 111.1(16)
C15_6 C16_6 Cl16_6 112.3(16)
C18_6 C17_6 Cl17_6 110.6(16)
C17_6 C18_6 Cl18_6 106.4(15)
C20_6 C19_6 Cl19_6 87(3)
C19_6 C20_6 Cl20_6 93(3)
C22_6 C21_6 Cl21_6 110.0(17)
C21_6 C22_6 Cl22_6 109.7(17)
C24_6 C23_6 Cl23_6 107.7(14)
C23_6 C24_6 Cl24_6 109.1(15)
Cl25_6 C25_6 C26_6 107(4)
C25_6 C26_6 Cl26_6 120(5)
C28_6 C27_6 Cl27_6 110.2(16)
C27_6 C28_6 Cl28_6 111.6(16)
C30_6 C29_6 Cl29_6 104(3)
C29_6 C30_6 Cl30_6 108(3)
C32_6 C31_6 Cl31_6 107(4)
C31_6 C32_6 Cl32_6 107(4)
C34_6 C33_6 Cl33_6 106.7(14)
C33_6 C34_6 Cl34_6 105.2(14)
C36_6 C35_6 Cl35_6 109.5(16)
C35_6 C36_6 Cl36_6 110.8(17)
C38_6 C37_6 Cl37_6 110.6(19)
C37_6 C38_6 Cl38_6 111.6(18)
C40_6 C39_6 Cl39_6 109.5(18)
C39_6 C40_6 Cl40_6 110.5(18)
C44_6 C43_6 Cl43_6 110.7(19)
C43_6 C44_6 Cl44_6 109.3(19)
C42_6 C41_6 Cl41_6 108.7(17)
C41_6 C42_6 Cl42_6 110.6(18)

loop_
_geom_bond_atom_site_label_1
_geom_bond_atom_site_label_2
_geom_bond_distance
C1_1 N2_1 1.38(3)
C1_1 C802_5 1.44(3)
N2_1 C3_1 1.32(3)
C3_1 O4_1 1.29(3)
C3_1 C5_1 1.49(4)
C5_1 N6_1 1.26(3)
C5_1 C10_1 1.43(3)
N6_1 C7_1 1.29(3)
C7_1 C8_1 1.44(3)
C7_1 C16_1 1.50(3)
C8_1 C19_1 1.43(3)
C8_1 C9_1 1.45(3)
C9_1 C10_1 1.33(3)
C9_1 O11_1 1.35(3)
O11_1 C12_1 1.447(17)
C12_1 C13_1 1.523(18)
C13_1 C15_1 1.501(18)
C13_1 C14_1 1.522(18)
C16_1 C17_1 1.30(3)
C16_1 N20_1 1.36(3)
C17_1 C18_1 1.44(3)
C18_1 C19_1 1.31(3)
N20_1 C21_1 1.42(3)
C21_1 O22_1 1.21(3)
C21_1 C23_1 1.45(3)
C23_1 N24_1 1.38(3)
C23_1 C28_1 1.39(3)
N24_1 C25_1 1.42(3)
C25_1 C26_1 1.42(3)
C25_1 C34_1 1.48(3)
C26_1 C27_1 1.43(3)
C26_1 C37_1 1.44(3)
C27_1 C28_1 1.28(3)
C27_1 O29_1 1.45(3)
O29_1 C30_1 1.438(17)
C30_1 C31_1 1.529(18)
C31_1 C32_1 1.512(18)
C31_1 C33_1 1.530(18)
C34_1 N38_1 1.34(3)
C34_1 C35_1 1.36(3)
C35_1 C36_1 1.39(3)
C36_1 C37_1 1.36(3)
N38_1 C39_1 1.39(3)
C39_1 O40_1 1.21(3)
C39_1 C41_1 1.41(3)
C41_1 N42_1 1.24(3)
C41_1 C46_1 1.49(3)
N42_1 C43_1 1.34(3)
C43_1 C52_1 1.44(3)
C43_1 C44_1 1.46(4)
C44_1 C45_1 1.36(4)
C44_1 C55_1 1.56(4)
C45_1 C46_1 1.34(3)
C45_1 O47_1 1.36(3)
O47_1 C48_1 1.427(18)
C48_1 C49_1 1.535(19)
C49_1 C50_1 1.493(18)
C49_1 C51_1 1.517(19)
C52_1 N56_1 1.39(3)
C52_1 C53_1 1.48(3)
C53_1 C54_1 1.37(3)
C54_1 C55_1 1.33(3)
N56_1 C57_1 1.32(3)
C57_1 O58_1 1.23(3)
C57_1 C59_1 1.45(4)
C59_1 N60_1 1.36(3)
C59_1 C64_1 1.44(3)
N60_1 C61_1 1.33(3)
C61_1 C70_1 1.38(3)
C61_1 C62_1 1.53(4)
C62_1 C63_1 1.39(4)
C62_1 C73_1 1.49(4)
C63_1 C64_1 1.32(4)
C63_1 O65_1 1.41(3)
O65_1 C66_1 1.430(17)
C66_1 C67_1 1.558(19)
C67_1 C68_1 1.524(18)
C67_1 C69_1 1.539(19)
C70_1 C71_1 1.30(3)
C70_1 N74_1 1.49(3)
C71_1 C72_1 1.42(3)
C72_1 C73_1 1.24(3)
N74_1 C75_1 1.39(3)
C75_1 O76_1 1.22(2)
C75_1 C77_1 1.51(3)
C77_1 N78_1 1.31(2)
C77_1 C82_1 1.40(3)
N78_1 C79_1 1.37(3)
C79_1 C80_1 1.42(3)
C79_1 C88_1 1.42(3)
C80_1 C81_1 1.38(3)
C80_1 C91_1 1.44(3)
C81_1 O83_1 1.33(3)
C81_1 C82_1 1.45(3)
O83_1 C84_1 1.443(16)
C84_1 C85_1 1.504(17)
C85_1 C86_1 1.505(17)
C85_1 C87_1 1.509(17)
C88_1 C89_1 1.36(3)
C88_1 N92_1 1.40(3)
C89_1 C90_1 1.43(3)
C90_1 C91_1 1.33(3)
N92_1 C93_1 1.37(3)
C93_1 O94_1 1.16(3)
C93_1 C95_1 1.48(3)
C95_1 N96_1 1.32(3)
C95_1 C100_1 1.41(3)
N96_1 C97_1 1.40(3)
C97_1 C106_1 1.35(3)
C97_1 C98_1 1.49(3)
C98_1 C109_1 1.31(3)
C98_1 C99_1 1.37(3)
C99_1 C100_1 1.26(3)
C99_1 O101_1 1.48(3)
O101_1 C102_1 1.450(18)
C102_1 C103_1 1.530(19)
C103_1 C104_1 1.510(19)
C103_1 C105_1 1.531(19)
C106_1 C107_1 1.35(3)
C106_1 N110_1 1.39(3)
C107_1 C108_1 1.43(3)
C108_1 C109_1 1.36(3)
N110_1 C111_1 1.40(3)
C111_1 O112_1 1.23(3)
C111_1 C113_1 1.49(3)
C113_1 N114_1 1.32(3)
C113_1 C118_1 1.39(3)
N114_1 C115_1 1.40(3)
C115_1 C116_1 1.44(3)
C115_1 C124_1 1.46(3)
C116_1 C127_1 1.34(3)
C116_1 C117_1 1.44(3)
C117_1 C118_1 1.32(3)
C117_1 O119_1 1.36(3)
O119_1 C120_1 1.438(16)
C120_1 C121_1 1.520(17)
C121_1 C123_1 1.500(17)
C121_1 C122_1 1.514(17)
C124_1 C125_1 1.35(3)
C124_1 N128_1 1.40(3)
C125_1 C126_1 1.46(3)
C126_1 C127_1 1.33(3)
N128_1 C129_1 1.36(3)
C129_1 O130_1 1.20(3)
C129_1 C131_1 1.56(3)
C131_1 N132_1 1.34(3)
C131_1 C136_1 1.38(3)
N132_1 C133_1 1.38(3)
C133_1 C142_1 1.38(3)
C133_1 C134_1 1.40(3)
C134_1 C145_1 1.41(3)
C134_1 C135_1 1.43(3)
C135_1 O137_1 1.33(3)
C135_1 C136_1 1.38(3)
O137_1 C138_1 1.425(16)
C138_1 C139_1 1.536(17)
C139_1 C141_1 1.501(17)
C139_1 C140_1 1.521(17)
C142_1 C143_1 1.43(3)
C142_1 N146_1 1.47(3)
C143_1 C144_1 1.39(3)
C144_1 C145_1 1.45(3)
N146_1 O147_1 1.19(2)
N146_1 O148_1 1.21(2)
C201_2 C806_5 1.43(3)
C201_2 N202_2 1.45(3)
N202_2 C203_2 1.27(3)
C203_2 O204_2 1.29(3)
C203_2 C205_2 1.50(3)
C205_2 N206_2 1.29(3)
C205_2 C210_2 1.44(3)
N206_2 C207_2 1.40(3)
C207_2 C208_2 1.38(3)
C207_2 C216_2 1.42(3)
C208_2 C219_2 1.41(3)
C208_2 C209_2 1.50(3)
C209_2 C210_2 1.31(3)
C209_2 O211_2 1.40(3)
O211_2 C212_2 1.410(18)
C212_2 C213_2 1.552(18)
C213_2 C215_2 1.510(19)
C213_2 C214_2 1.517(18)
C216_2 C217_2 1.32(3)
C216_2 N220_2 1.39(3)
C217_2 C218_2 1.40(3)
C218_2 C219_2 1.29(3)
N220_2 C221_2 1.34(3)
C221_2 O222_2 1.24(3)
C221_2 C223_2 1.54(3)
C223_2 N224_2 1.32(3)
C223_2 C228_2 1.37(3)
N224_2 C225_2 1.35(2)
C225_2 C234_2 1.42(3)
C225_2 C226_2 1.43(3)
C226_2 C227_2 1.39(3)
C226_2 C237_2 1.43(3)
C227_2 C228_2 1.32(3)
C227_2 O229_2 1.38(3)
O229_2 C230_2 1.433(17)
C230_2 C231_2 1.522(18)
C231_2 C233_2 1.501(18)
C231_2 C232_2 1.513(18)
C234_2 N238_2 1.37(3)
C234_2 C235_2 1.43(3)
C235_2 C236_2 1.40(3)
C236_2 C237_2 1.36(3)
N238_2 C239_2 1.37(3)
C239_2 O240_2 1.24(2)
C239_2 C241_2 1.45(3)
C241_2 N242_2 1.32(3)
C241_2 C246_2 1.40(3)
N242_2 C243_2 1.39(3)
C243_2 C244_2 1.32(3)
C243_2 C252_2 1.40(3)
C244_2 C245_2 1.41(3)
C244_2 C255_2 1.43(3)
C245_2 C246_2 1.35(3)
C245_2 O247_2 1.38(3)
O247_2 C248_2 1.394(17)
C248_2 C249_2 1.519(18)
C249_2 C251_2 1.505(18)
C249_2 C250_2 1.507(18)
C252_2 N256_2 1.30(3)
C252_2 C253_2 1.45(3)
C253_2 C254_2 1.40(3)
C254_2 C255_2 1.34(3)
N256_2 C257_2 1.33(3)
C257_2 O258_2 1.20(2)
C257_2 C259_2 1.51(3)
C259_2 N260_2 1.38(2)
C259_2 C264_2 1.45(3)
N260_2 C261_2 1.33(2)
C261_2 C270_2 1.43(3)
C261_2 C262_2 1.51(3)
C262_2 C273_2 1.38(3)
C262_2 C263_2 1.42(3)
C263_2 C264_2 1.30(3)
C263_2 O265_2 1.35(3)
O265_2 C266_2 1.442(16)
C266_2 C267_2 1.528(17)
C267_2 C269_2 1.506(17)
C267_2 C268_2 1.506(17)
C270_2 C271_2 1.34(3)
C270_2 N274_2 1.40(3)
C271_2 C272_2 1.40(3)
C272_2 C273_2 1.33(3)
N274_2 C275_2 1.30(2)
C275_2 O276_2 1.28(2)
C275_2 C277_2 1.50(3)
C277_2 N278_2 1.31(2)
C277_2 C282_2 1.44(3)
N278_2 C279_2 1.40(3)
C279_2 C280_2 1.36(3)
C279_2 C288_2 1.38(3)
C280_2 C281_2 1.39(3)
C280_2 C291_2 1.43(3)
C281_2 O283_2 1.35(2)
C281_2 C282_2 1.40(3)
O283_2 C284_2 1.449(16)
C284_2 C285_2 1.529(17)
C285_2 C286_2 1.485(16)
C285_2 C287_2 1.522(16)
C288_2 C289_2 1.38(3)
C288_2 N292_2 1.44(3)
C289_2 C290_2 1.35(3)
C290_2 C291_2 1.33(3)
N292_2 C293_2 1.41(3)
C293_2 O294_2 1.25(3)
C293_2 C295_2 1.49(3)
C295_2 N296_2 1.24(3)
C295_2 C300_2 1.37(3)
N296_2 C297_2 1.38(3)
C297_2 C306_2 1.40(3)
C297_2 C298_2 1.43(3)
C298_2 C299_2 1.39(3)
C298_2 C309_2 1.40(3)
C299_2 C300_2 1.33(3)
C299_2 O301_2 1.37(3)
O301_2 C302_2 1.426(17)
C302_2 C303_2 1.540(18)
C303_2 C304_2 1.485(18)
C303_2 C305_2 1.537(18)
C306_2 C307_2 1.32(3)
C306_2 N310_2 1.39(3)
C307_2 C308_2 1.38(3)
C308_2 C309_2 1.36(3)
N310_2 C311_2 1.32(3)
C311_2 O312_2 1.18(2)
C311_2 C313_2 1.53(3)
C313_2 N314_2 1.35(3)
C313_2 C318_2 1.38(3)
N314_2 C315_2 1.36(3)
C315_2 C316_2 1.37(3)
C315_2 C324_2 1.40(3)
C316_2 C327_2 1.38(3)
C316_2 C317_2 1.42(3)
C317_2 C318_2 1.34(3)
C317_2 O319_2 1.42(3)
O319_2 C320_2 1.422(17)
C320_2 C321_2 1.549(17)
C321_2 C322_2 1.511(18)
C321_2 C323_2 1.545(19)
C324_2 N328_2 1.39(3)
C324_2 C325_2 1.39(3)
C325_2 C326_2 1.42(3)
C326_2 C327_2 1.42(3)
N328_2 C329_2 1.33(3)
C329_2 O330_2 1.28(3)
C329_2 C331_2 1.49(3)
C331_2 N332_2 1.32(3)
C331_2 C336_2 1.39(3)
N332_2 C333_2 1.34(3)
C333_2 C342_2 1.39(3)
C333_2 C334_2 1.49(3)
C334_2 C335_2 1.37(3)
C334_2 C345_2 1.47(3)
C335_2 C336_2 1.33(3)
C335_2 O337_2 1.41(3)
O337_2 C338_2 1.441(17)
C338_2 C339_2 1.527(18)
C339_2 C341_2 1.470(18)
C339_2 C340_2 1.510(18)
C342_2 C343_2 1.36(3)
C342_2 N346_2 1.41(3)
C343_2 C344_2 1.53(3)
C344_2 C345_2 1.34(3)
N346_2 O348_2 1.18(2)
N346_2 O347_2 1.25(2)
C401_3 N402_3 1.36(2)
C401_3 C815_5 1.49(3)
N402_3 C403_3 1.28(3)
C403_3 O404_3 1.31(3)
C403_3 C405_3 1.41(3)
C405_3 N406_3 1.33(3)
C405_3 C410_3 1.35(3)
N406_3 C407_3 1.43(3)
C407_3 C416_3 1.41(3)
C407_3 C408_3 1.41(3)
C408_3 C419_3 1.41(3)
C408_3 C409_3 1.45(3)
C409_3 C410_3 1.34(3)
C409_3 O411_3 1.37(3)
O411_3 C412_3 1.402(18)
C412_3 C413_3 1.558(18)
C413_3 C414_3 1.474(18)
C413_3 C415_3 1.518(18)
C416_3 C417_3 1.42(3)
C416_3 N420_3 1.43(3)
C417_3 C418_3 1.39(3)
C418_3 C419_3 1.29(3)
N420_3 C421_3 1.37(3)
C421_3 O422_3 1.24(3)
C421_3 C423_3 1.44(3)
C423_3 N424_3 1.29(3)
C423_3 C428_3 1.49(3)
N424_3 C425_3 1.40(3)
C425_3 C434_3 1.35(3)
C425_3 C426_3 1.44(3)
C426_3 C427_3 1.34(3)
C426_3 C437_3 1.37(3)
C427_3 C428_3 1.36(3)
C427_3 O429_3 1.39(3)
O429_3 C430_3 1.410(17)
C430_3 C431_3 1.558(18)
C431_3 C432_3 1.497(18)
C431_3 C433_3 1.520(18)
C434_3 C435_3 1.41(3)
C434_3 N438_3 1.43(3)
C435_3 C436_3 1.44(3)
C436_3 C437_3 1.30(3)
N438_3 C439_3 1.29(3)
C439_3 O440_3 1.25(3)
C439_3 C441_3 1.49(3)
C441_3 N442_3 1.32(3)
C441_3 C446_3 1.40(3)
N442_3 C443_3 1.44(3)
C443_3 C452_3 1.41(3)
C443_3 C444_3 1.41(3)
C444_3 C455_3 1.39(3)
C444_3 C445_3 1.44(3)
C445_3 C446_3 1.33(3)
C445_3 O447_3 1.34(3)
O447_3 C448_3 1.417(18)
C448_3 C449_3 1.533(19)
C449_3 C450_3 1.507(19)
C449_3 C451_3 1.537(18)
C452_3 N456_3 1.37(3)
C452_3 C453_3 1.40(3)
C453_3 C454_3 1.44(3)
C454_3 C455_3 1.34(3)
N456_3 C457_3 1.32(3)
C457_3 O458_3 1.26(3)
C457_3 C459_3 1.48(3)
C459_3 N460_3 1.34(3)
C459_3 C464_3 1.39(3)
N460_3 C461_3 1.37(3)
C461_3 C470_3 1.39(3)
C461_3 C462_3 1.46(3)
C462_3 C473_3 1.35(3)
C462_3 C463_3 1.38(3)
C463_3 C464_3 1.35(3)
C463_3 O465_3 1.41(3)
O465_3 C466_3 1.428(17)
C466_3 C467_3 1.520(19)
C467_3 C468_3 1.532(19)
C467_3 C469_3 1.547(18)
C470_3 N474_3 1.36(3)
C470_3 C471_3 1.40(3)
C471_3 C472_3 1.49(3)
C472_3 C473_3 1.25(3)
N474_3 C475_3 1.32(3)
C475_3 O476_3 1.22(2)
C475_3 C477_3 1.53(3)
C477_3 N478_3 1.31(2)
C477_3 C482_3 1.39(3)
N478_3 C479_3 1.37(3)
C479_3 C480_3 1.40(3)
C479_3 C488_3 1.41(3)
C480_3 C491_3 1.41(3)
C480_3 C481_3 1.42(3)
C481_3 C482_3 1.29(3)
C481_3 O483_3 1.34(2)
O483_3 C484_3 1.440(15)
C484_3 C485_3 1.510(17)
C485_3 C486_3 1.476(16)
C485_3 C487_3 1.495(16)
C488_3 C489_3 1.33(3)
C488_3 N492_3 1.38(3)
C489_3 C490_3 1.37(3)
C490_3 C491_3 1.31(3)
N492_3 C493_3 1.35(3)
C493_3 O494_3 1.26(3)
C493_3 C495_3 1.50(3)
C495_3 N496_3 1.32(2)
C495_3 C500_3 1.44(3)
N496_3 C497_3 1.32(2)
C497_3 C506_3 1.42(3)
C497_3 C498_3 1.48(3)
C498_3 C509_3 1.32(3)
C498_3 C499_3 1.42(3)
C499_3 O501_3 1.35(2)
C499_3 C500_3 1.42(3)
O501_3 C502_3 1.435(16)
C502_3 C503_3 1.514(17)
C503_3 C504_3 1.503(17)
C503_3 C505_3 1.527(17)
C506_3 N510_3 1.37(3)
C506_3 C507_3 1.37(3)
C507_3 C508_3 1.42(3)
C508_3 C509_3 1.39(3)
N510_3 C511_3 1.39(3)
C511_3 O512_3 1.21(2)
C511_3 C513_3 1.53(3)
C513_3 N514_3 1.28(2)
C513_3 C518_3 1.40(3)
N514_3 C515_3 1.34(2)
C515_3 C516_3 1.44(3)
C515_3 C524_3 1.44(3)
C516_3 C517_3 1.37(3)
C516_3 C527_3 1.41(3)
C517_3 O519_3 1.34(2)
C517_3 C518_3 1.40(3)
O519_3 C520_3 1.428(15)
C520_3 C521_3 1.507(16)
C521_3 C522_3 1.504(16)
C521_3 C523_3 1.522(16)
C524_3 C525_3 1.33(3)
C524_3 N528_3 1.35(2)
C525_3 C526_3 1.36(3)
C526_3 C527_3 1.40(3)
N528_3 C529_3 1.32(3)
C529_3 O530_3 1.27(3)
C529_3 C531_3 1.57(3)
C531_3 N532_3 1.27(3)
C531_3 C536_3 1.42(3)
N532_3 C533_3 1.33(3)
C533_3 C542_3 1.42(3)
C533_3 C534_3 1.46(3)
C534_3 C545_3 1.40(3)
C534_3 C535_3 1.40(3)
C535_3 C536_3 1.33(3)
C535_3 O537_3 1.34(3)
O537_3 C538_3 1.441(16)
C538_3 C539_3 1.522(17)
C539_3 C541_3 1.503(17)
C539_3 C540_3 1.514(17)
C542_3 C543_3 1.37(3)
C542_3 N546_3 1.43(3)
C543_3 C544_3 1.44(3)
C544_3 C545_3 1.34(3)
N546_3 O548_3 1.16(2)
N546_3 O547_3 1.26(3)
C601_4 C813_5 1.42(3)
C601_4 N602_4 1.44(3)
N602_4 C603_4 1.25(3)
C603_4 O604_4 1.29(3)
C603_4 C605_4 1.53(3)
C605_4 N606_4 1.35(3)
C605_4 C610_4 1.45(3)
N606_4 C607_4 1.37(3)
C607_4 C608_4 1.40(3)
C607_4 C616_4 1.46(3)
C608_4 C619_4 1.37(3)
C608_4 C609_4 1.41(3)
C609_4 C610_4 1.30(3)
C609_4 O611_4 1.38(3)
O611_4 C612_4 1.437(17)
C612_4 C613_4 1.508(19)
C613_4 C614_4 1.489(19)
C613_4 C615_4 1.507(18)
C616_4 C617_4 1.36(3)
C616_4 N620_4 1.41(3)
C617_4 C618_4 1.37(3)
C618_4 C619_4 1.32(3)
N620_4 C621_4 1.34(3)
C621_4 O622_4 1.22(3)
C621_4 C623_4 1.51(3)
C623_4 N624_4 1.35(3)
C623_4 C628_4 1.40(3)
N624_4 C625_4 1.38(3)
C625_4 C634_4 1.41(3)
C625_4 C626_4 1.42(3)
C626_4 C637_4 1.40(3)
C626_4 C627_4 1.40(3)
C627_4 O629_4 1.39(3)
C627_4 C628_4 1.41(3)
O629_4 C630_4 1.426(17)
C630_4 C631_4 1.511(18)
C631_4 C633_4 1.511(17)
C631_4 C632_4 1.514(18)
C634_4 N638_4 1.38(3)
C634_4 C635_4 1.43(3)
C635_4 C636_4 1.31(3)
C636_4 C637_4 1.36(3)
N638_4 C639_4 1.35(3)
C639_4 O640_4 1.20(2)
C639_4 C641_4 1.57(3)
C641_4 N642_4 1.29(3)
C641_4 C646_4 1.35(3)
N642_4 C643_4 1.33(3)
C643_4 C644_4 1.37(3)
C643_4 C652_4 1.40(3)
C644_4 C655_4 1.40(3)
C644_4 C645_4 1.41(3)
C645_4 O647_4 1.37(3)
C645_4 C646_4 1.40(3)
C652_4 N656_4 1.36(3)
C652_4 C653_4 1.42(3)
O647_4 C648_4 1.430(17)
C648_4 C649_4 1.544(18)
C649_4 C650_4 1.515(18)
C649_4 C651_4 1.533(18)
C653_4 C654_4 1.38(3)
C654_4 C655_4 1.31(3)
N656_4 C657_4 1.35(3)
C657_4 O658_4 1.21(2)
C657_4 C659_4 1.60(3)
C659_4 N660_4 1.34(2)
C659_4 C664_4 1.39(3)
N660_4 C661_4 1.37(2)
C661_4 C670_4 1.43(3)
C661_4 C662_4 1.44(3)
C662_4 C673_4 1.36(3)
C662_4 C663_4 1.42(3)
C663_4 O665_4 1.33(2)
C663_4 C664_4 1.40(3)
O665_4 C666_4 1.421(16)
C666_4 C667_4 1.524(17)
C667_4 C669_4 1.500(17)
C667_4 C668_4 1.515(17)
C670_4 C671_4 1.36(3)
C670_4 N674_4 1.40(2)
C671_4 C672_4 1.36(3)
C672_4 C673_4 1.38(3)
N674_4 C675_4 1.40(3)
C675_4 O676_4 1.17(2)
C675_4 C677_4 1.52(3)
C677_4 N678_4 1.30(2)
C677_4 C682_4 1.42(3)
N678_4 C679_4 1.39(2)
C679_4 C680_4 1.34(3)
C679_4 C688_4 1.43(3)
C680_4 C691_4 1.31(3)
C680_4 C681_4 1.44(3)
C681_4 O683_4 1.37(2)
C681_4 C682_4 1.40(3)
O683_4 C684_4 1.438(15)
C684_4 C685_4 1.531(17)
C685_4 C686_4 1.516(16)
C685_4 C687_4 1.520(17)
C688_4 N692_4 1.35(2)
C688_4 C689_4 1.38(3)
C689_4 C690_4 1.37(3)
C690_4 C691_4 1.35(3)
N692_4 C693_4 1.36(3)
C693_4 O694_4 1.23(2)
C693_4 C695_4 1.50(3)
C695_4 N696_4 1.31(2)
C695_4 C700_4 1.35(3)
N696_4 C697_4 1.36(2)
C697_4 C698_4 1.38(3)
C697_4 C706_4 1.45(3)
C698_4 C709_4 1.42(3)
C698_4 C699_4 1.44(3)
C699_4 C700_4 1.33(3)
C699_4 O701_4 1.38(3)
O701_4 C702_4 1.429(16)
C702_4 C703_4 1.571(17)
C703_4 C705_4 1.500(17)
C703_4 C704_4 1.506(18)
C706_4 C707_4 1.34(3)
C706_4 N710_4 1.42(2)
C707_4 C708_4 1.39(3)
C708_4 C709_4 1.36(3)
N710_4 C711_4 1.37(3)
C711_4 O712_4 1.23(2)
C711_4 C713_4 1.47(3)
C713_4 N714_4 1.29(2)
C713_4 C718_4 1.36(3)
N714_4 C715_4 1.37(2)
C715_4 C716_4 1.41(3)
C715_4 C724_4 1.44(3)
C716_4 C717_4 1.39(3)
C716_4 C727_4 1.46(3)
C717_4 C718_4 1.32(3)
C717_4 O719_4 1.35(2)
O719_4 C720_4 1.424(15)
C720_4 C721_4 1.522(16)
C721_4 C723_4 1.506(16)
C721_4 C722_4 1.517(16)
C724_4 N728_4 1.37(3)
C724_4 C725_4 1.39(3)
C725_4 C726_4 1.43(3)
C726_4 C727_4 1.38(3)
N728_4 C729_4 1.37(3)
C729_4 O730_4 1.27(3)
C729_4 C731_4 1.50(3)
C731_4 N732_4 1.31(3)
C731_4 C736_4 1.39(3)
N732_4 C733_4 1.38(3)
C733_4 C734_4 1.31(3)
C733_4 C742_4 1.45(4)
C734_4 C735_4 1.45(4)
C734_4 C745_4 1.45(4)
C735_4 C736_4 1.32(3)
C735_4 O737_4 1.38(3)
O737_4 C738_4 1.419(17)
C738_4 C739_4 1.531(17)
C739_4 C740_4 1.510(17)
C739_4 C741_4 1.523(17)
C742_4 C743_4 1.34(4)
C742_4 N746_4 1.456(16)
C743_4 C744_4 1.39(4)
C744_4 C745_4 1.37(4)
N746_4 O747_4 1.170(16)
N746_4 O748_4 1.248(16)
N801_5 C806_5 1.32(3)
N801_5 C802_5 1.37(3)
C802_5 C803_5 1.36(3)
C803_5 C804_5 1.32(3)
C804_5 C805_5 1.45(3)
C804_5 O807_5 1.49(3)
C805_5 C806_5 1.44(3)
O807_5 C808_5 1.33(3)
C808_5 C809_5 1.66(3)
C809_5 O810_5 1.34(3)
O810_5 C811_5 1.49(3)
C811_5 C816_5 1.34(3)
C811_5 C812_5 1.44(3)
C812_5 C813_5 1.53(3)
C813_5 N814_5 1.31(3)
N814_5 C815_5 1.38(3)
C815_5 C816_5 1.37(3)
Cl1_6 C1_6 1.83(2)
C1_6 C2_6 1.52(2)
C2_6 Cl2_6 1.80(2)
Cl1'_6 C1'_6 1.80(2)
C1'_6 C2'_6 1.56(2)
C2'_6 Cl2'_6 1.797(19)
Cl3_6 C3_6 1.81(2)
C3_6 C4_6 1.50(2)
C4_6 Cl4_6 1.85(2)
Cl5_6 C5_6 1.798(18)
C5_6 C6_6 1.505(18)
C6_6 Cl6_6 1.790(19)
Cl7_6 C7_6 1.774(16)
C7_6 C8_6 1.504(18)
C8_6 Cl8_6 1.814(17)
Cl9_6 C9_6 1.766(17)
C9_6 C10_6 1.498(17)
C10_6 Cl10_6 1.790(18)
Cl11_6 C11_6 1.787(14)
C11_6 C12_6 1.532(16)
C12_6 Cl12_6 1.775(15)
Cl13_6 C13_6 1.775(18)
C13_6 C14_6 1.494(19)
C14_6 Cl14_6 1.798(18)
Cl15_6 C15_6 1.784(19)
C15_6 C16_6 1.486(18)
C16_6 Cl16_6 1.766(19)
Cl17_6 C17_6 1.742(17)
C17_6 C18_6 1.511(19)
C18_6 Cl18_6 1.824(17)
Cl19_6 C19_6 2.17(5)
C19_6 C20_6 1.37(5)
C20_6 Cl20_6 1.87(5)
Cl21_6 C21_6 1.766(18)
C21_6 C22_6 1.515(19)
C22_6 Cl22_6 1.774(18)
Cl23_6 C23_6 1.825(19)
C23_6 C24_6 1.514(18)
C24_6 Cl24_6 1.789(19)
Cl25_6 C25_6 1.45(5)
C25_6 C26_6 1.49(6)
C26_6 Cl26_6 1.70(5)
Cl27_6 C27_6 1.787(18)
C27_6 C28_6 1.510(19)
C28_6 Cl28_6 1.765(18)
Cl29_6 C29_6 1.73(4)
C29_6 C30_6 1.47(5)
C30_6 Cl30_6 1.87(5)
Cl31_6 C31_6 1.70(4)
C31_6 C32_6 1.40(4)
C32_6 Cl32_6 1.90(4)
Cl33_6 C33_6 1.778(17)
C33_6 C34_6 1.530(18)
C34_6 Cl34_6 1.802(17)
Cl35_6 C35_6 1.775(19)
C35_6 C36_6 1.515(18)
C36_6 Cl36_6 1.78(2)
Cl37_6 C37_6 1.77(2)
C37_6 C38_6 1.50(2)
C38_6 Cl38_6 1.76(2)
Cl39_6 C39_6 1.79(2)
C39_6 C40_6 1.52(2)
C40_6 Cl40_6 1.78(2)
Cl43_6 C43_6 1.78(2)
C43_6 C44_6 1.53(2)
C44_6 Cl44_6 1.78(2)
Cl41_6 C41_6 1.772(19)
C41_6 C42_6 1.52(2)
C42_6 Cl42_6 1.761(19)
